data_7042652
loop_
_publ_author_name
'Kaczmarek, Anna M. Marta'
'Liu, Jing'
'Laforce, Brecht'
'Vincze, Laszlo'
'Van Hecke, Kristof'
'Van Deun, Rik'

_publ_section_title
;
 Cryogenic Luminescent Thermometers Based on Multinuclear Eu3+/Tb3+ Mixed
 Lanthanide Polyoxometalates
;
_journal_name_full 'Dalton Trans.'
_journal_paper_doi 10.1039/C7DT01058C
_journal_year 2017
_chemical_formula_moiety '3(Eu0.06 Mo29 O116 Tb3.94), 124(O)'
_chemical_formula_sum 'Eu0.19 Mo87 O472 Tb11.81'
_chemical_formula_weight 17804.60
_chemical_name_systematic
;
 ?
;
_space_group_crystal_system triclinic
_space_group_IT_number 2
_space_group_name_Hall '-P 1'
_space_group_name_H-M_alt 'P -1'
_symmetry_space_group_name_Hall '-P 1'
_symmetry_space_group_name_H-M 'P -1'
_audit_creation_date 2017-01-25
_audit_creation_method
;
Olex2 1.2
(compiled Dec 12 2016 15:38:10 for OlexSys, GUI svn.r5292)
;
_cell_angle_alpha 86.5448(4)
_cell_angle_beta 88.2388(5)
_cell_angle_gamma 86.4840(5)
_cell_formula_units_Z 2
_cell_length_a 18.62032(13)
_cell_length_b 29.59902(16)
_cell_length_c 36.28676(17)
_cell_measurement_reflns_used 185764
_cell_measurement_temperature 100.0(1)
_cell_measurement_theta_max 29.6130
_cell_measurement_theta_min 2.7220
_cell_volume 19917.9(2)
_computing_cell_refinement 'CrysAlisPro 1.171.38.41 (Rigaku OD, 2015)'
_computing_data_collection 'CrysAlisPro 1.171.38.41 (Rigaku OD, 2015)'
_computing_data_reduction 'CrysAlisPro 1.171.38.41 (Rigaku OD, 2015)'
_computing_molecular_graphics 'Olex2 (Dolomanov et al., 2009)'
_computing_publication_material 'Olex2 (Dolomanov et al., 2009)'
_computing_structure_refinement 'SHELXL-2013 (Sheldrick, 2013)'
_diffrn_ambient_environment N~2~
_diffrn_ambient_temperature 100.0(1)
_diffrn_detector 'CCD plate'
_diffrn_detector_area_resol_mean 10.4839
_diffrn_detector_type Atlas
_diffrn_measured_fraction_theta_full 0.999
_diffrn_measured_fraction_theta_max 0.893
_diffrn_measurement_details
;
List of Runs (angles in degrees, time in seconds):

  # Type    Start    End  Width  t~exp~   \w     \q     \k     \f   Frames
--------------------------------------------------------------------------
  1  \w    -45.00  43.50   0.75   35.00    --   10.33 -82.00 165.00  118
  2  \w    -45.00  22.50   0.75   35.00    --  -11.19 -82.00 165.00   90
  3  \w    -45.00  22.50   0.75   35.00    --  -11.19  82.00 -73.00   90
  4  \w    -63.00  37.50   0.75   35.00    --   10.33 -57.00  60.00  134
  5  \w    -20.00  50.50   0.75   35.00    --   10.33 -99.00  60.00   94
  6  \w    -20.00  50.50   0.75   35.00    --   10.33 -99.00 -60.00   94
  7  \w    -85.00  12.50   0.75   35.00    --  -11.19 -38.00-150.00  130
  8  \w    -88.00 -40.00   0.75   35.00    --  -11.19 156.00  75.55   64
  9  \w    -85.00  12.50   0.75   35.00    --  -11.19 -38.00 -60.00  130
 10  \w    -87.00  -3.75   0.75   35.00    --  -11.19 -77.00  90.00  111
;
_diffrn_measurement_device 'four-circle diffractometer'
_diffrn_measurement_device_type 'SuperNova, Dual, Cu at zero, Atlas'
_diffrn_measurement_method '\w scans'
_diffrn_orient_matrix_type 'CrysAlisPro convention (1999,Acta A55,543-557)'
_diffrn_orient_matrix_UB_11 -0.0259849000
_diffrn_orient_matrix_UB_12 -0.0111146000
_diffrn_orient_matrix_UB_13 0.0113574000
_diffrn_orient_matrix_UB_21 0.0272841000
_diffrn_orient_matrix_UB_22 -0.0081391000
_diffrn_orient_matrix_UB_23 0.0123550000
_diffrn_orient_matrix_UB_31 -0.0061622000
_diffrn_orient_matrix_UB_32 0.0197135000
_diffrn_orient_matrix_UB_33 0.0101058000
_diffrn_radiation_monochromator mirror
_diffrn_radiation_probe x-ray
_diffrn_radiation_type MoK\a
_diffrn_radiation_wavelength 0.71073
_diffrn_reflns_av_R_equivalents 0.0561
_diffrn_reflns_av_unetI/netI 0.0481
_diffrn_reflns_Laue_measured_fraction_full 0.999
_diffrn_reflns_Laue_measured_fraction_max 0.893
_diffrn_reflns_limit_h_max 25
_diffrn_reflns_limit_h_min -25
_diffrn_reflns_limit_k_max 40
_diffrn_reflns_limit_k_min -40
_diffrn_reflns_limit_l_max 49
_diffrn_reflns_limit_l_min -50
_diffrn_reflns_number 447068
_diffrn_reflns_point_group_measured_fraction_full 0.999
_diffrn_reflns_point_group_measured_fraction_max 0.893
_diffrn_reflns_theta_full 26.000
_diffrn_reflns_theta_max 29.772
_diffrn_reflns_theta_min 2.400
_diffrn_source 'micro-focus sealed X-ray tube'
_diffrn_source_type 'SuperNova (Mo) X-ray Source'
_exptl_absorpt_coefficient_mu 4.868
_exptl_absorpt_correction_T_max 1.000
_exptl_absorpt_correction_T_min 0.999
_exptl_absorpt_correction_type gaussian
_exptl_absorpt_process_details
;
CrysAlisPro 1.171.38.41 (Rigaku Oxford Diffraction, 2015)
Numerical absorption correction based on gaussian integration over
            a multifaceted crystal model
Empirical absorption correction using spherical harmonics,
 implemented in SCALE3 ABSPACK scaling algorithm.
;
_exptl_crystal_colour 'clear colourless'
_exptl_crystal_colour_lustre clear
_exptl_crystal_colour_primary colourless
_exptl_crystal_density_diffrn 2.969
_exptl_crystal_description needle
_exptl_crystal_F_000 16419.2
_exptl_crystal_size_max 0.220
_exptl_crystal_size_mid 0.144
_exptl_crystal_size_min 0.083
_refine_diff_density_max 5.338
_refine_diff_density_min -3.661
_refine_diff_density_rms 0.280
_refine_ls_extinction_method none
_refine_ls_goodness_of_fit_ref 1.062
_refine_ls_hydrogen_treatment undef
_refine_ls_matrix_type full
_refine_ls_number_parameters 5105
_refine_ls_number_reflns 101627
_refine_ls_number_restraints 3498
_refine_ls_restrained_S_all 1.052
_refine_ls_R_factor_all 0.0741
_refine_ls_R_factor_gt 0.0591
_refine_ls_shift/su_max 0.002
_refine_ls_shift/su_mean 0.000
_refine_ls_structure_factor_coef Fsqd
_refine_ls_weighting_details 'w=1/[\s^2^(Fo^2^)+(0.0340P)^2^+582.4562P] where P=(Fo^2^+2Fc^2^)/3'
_refine_ls_weighting_scheme calc
_refine_ls_wR_factor_gt 0.1329
_refine_ls_wR_factor_ref 0.1412
_reflns_Friedel_coverage 0.000
_reflns_number_gt 83777
_reflns_number_total 101627
_reflns_threshold_expression 'I > 2\s(I)'
_cod_data_source_file c7dt01058c3.cif
_cod_data_source_block POM70_Moredo
_cod_database_code 7042652
_shelxl_version_number 2013-4
_chemical_oxdiff_formula 'Eu0.19 Mo87 O472 Tb11.81'
_shelx_space_group_comment
;
The symmetry employed for this shelxl refinement is uniquely defined
by the following loop, which should always be used as a source of
symmetry information in preference to the above space-group names.
They are only intended as comments.
;
_reflns_odcompleteness_completeness 99.90
_reflns_odcompleteness_iscentric 1
_reflns_odcompleteness_theta 26.32
_olex2_refinement_description
;
1. Uiso/Uaniso restraints and constraints
All non-hydrogen atoms restrained to be isotropic: with sigma of 0.01 and sigma
for terminal atoms of 0.02
Uanis(Tb1)
Uanis(Tb2)
Uanis(Tb3)
Uanis(Tb4)
Uanis(Tb5)
Uanis(Tb6)
Uanis(Tb7)
Uanis(Tb8)
Uanis(Tb9)
Uanis(Tb10)
Uanis(Tb11)
Uanis(Tb12)
2. Others
 Fixed Sof: Tb1(0.984) Eu1(0.016) Tb2(0.984) Eu2(0.016) Tb3(0.984) Eu3(0.016)
 Tb4(0.984) Eu4(0.016) Tb5(0.984) Eu5(0.016) Tb6(0.984) Eu6(0.016) Tb7(0.984)
 Eu7(0.016) Tb8(0.984) Eu8(0.016) Tb9(0.984) Eu9(0.016) Tb10(0.984) Eu10(0.016)
 Tb11(0.984) Eu11(0.016) Tb12(0.984) Eu12(0.016)
 Fixed X: Tb1(0.525517) Eu1(0.525517) Tb2(0.701176) Eu2(0.701176)
 Tb3(0.449031) Eu3(0.449031) Tb4(0.470901) Eu4(0.470901) Tb5(0.853251)
 Eu5(0.853251) Tb6(0.872252) Eu6(0.872252) Tb7(0.790174) Eu7(0.790174)
 Tb8(0.620938) Eu8(0.620938) Tb9(0.856112) Eu9(0.856112) Tb10(1.039021)
 Eu10(1.039021) Tb11(0.78972) Eu11(0.78972) Tb12(0.801208) Eu12(0.801208)
 Fixed Y: Tb1(0.788013) Eu1(0.788013) Tb2(0.713027) Eu2(0.713027)
 Tb3(0.856009) Eu3(0.856009) Tb4(0.617146) Eu4(0.617146) Tb5(0.730412)
 Eu5(0.730412) Tb6(0.49052) Eu6(0.49052) Tb7(0.562827) Eu7(0.562827)
 Tb8(0.632051) Eu8(0.632051) Tb9(0.144625) Eu9(0.144625) Tb10(0.05585)
 Eu10(0.05585) Tb11(0.202868) Eu11(0.202868) Tb12(-0.032825) Eu12(-0.032825)
 Fixed Z: Tb1(0.614903) Eu1(0.614903) Tb2(0.437545) Eu2(0.437545)
 Tb3(0.455316) Eu3(0.455316) Tb4(0.534122) Eu4(0.534122) Tb5(0.130287)
 Eu5(0.130287) Tb6(0.20365) Eu6(0.20365) Tb7(0.04635) Eu7(0.04635)
 Tb8(0.225307) Eu8(0.225307) Tb9(0.272882) Eu9(0.272882) Tb10(0.102528)
 Eu10(0.102528) Tb11(0.110738) Eu11(0.110738) Tb12(0.200086) Eu12(0.200086)
;
_olex2_exptl_crystal_mounting_method 'mounted on a nylon loop'
_olex2_submission_special_instructions 'No special instructions were received'
_oxdiff_exptl_absorpt_empirical_details
;
Empirical correction (ABSPACK) includes:
- Absorption correction using spherical harmonics
- Frame scaling
- Detector area scaling
- B-factor correction
;
_oxdiff_exptl_absorpt_empirical_full_max 1.469
_oxdiff_exptl_absorpt_empirical_full_min 0.724

loop_
_space_group_symop_operation_xyz
'x, y, z'
'-x, -y, -z'

loop_
_atom_site_label
_atom_site_type_symbol
_atom_site_fract_x
_atom_site_fract_y
_atom_site_fract_z
_atom_site_U_iso_or_equiv
_atom_site_adp_type
_atom_site_occupancy
_atom_site_site_symmetry_order
_atom_site_calc_flag
_atom_site_refinement_flags_adp
_atom_site_refinement_flags_occupancy
Mo1 Mo 0.78764(5) 0.89117(3) 0.57602(2) 0.02435(18) Uani 1 1 d U .
Mo2 Mo 0.86404(5) 0.85853(3) 0.49964(3) 0.02528(18) Uani 1 1 d U .
Mo3 Mo 0.64459(5) 0.95577(3) 0.57822(2) 0.02047(16) Uani 1 1 d U .
Mo4 Mo 0.72454(4) 0.93806(3) 0.49474(2) 0.01769(15) Uani 1 1 d U .
Mo5 Mo 0.80411(5) 0.89002(3) 0.41993(3) 0.02552(18) Uani 1 1 d U .
Mo6 Mo 0.58865(4) 0.87829(3) 0.53194(2) 0.01515(14) Uani 1 1 d U .
Mo7 Mo 0.66372(4) 0.84718(3) 0.45539(2) 0.01592(14) Uani 1 1 d U .
Mo8 Mo 0.87547(5) 0.66049(3) 0.57299(2) 0.02404(17) Uani 1 1 d U .
Mo9 Mo 0.79528(5) 0.68565(3) 0.65115(3) 0.02655(19) Uani 1 1 d U .
Mo10 Mo 0.83848(4) 0.57517(3) 0.52897(2) 0.02076(16) Uani 1 1 d U .
Mo11 Mo 0.75282(4) 0.58944(3) 0.61153(2) 0.01938(16) Uani 1 1 d U .
Mo12 Mo 0.66220(5) 0.63130(3) 0.68628(2) 0.02703(19) Uani 1 1 d U .
Mo13 Mo 0.68335(4) 0.62839(3) 0.53003(2) 0.01464(14) Uani 1 1 d U .
Mo14 Mo 0.60347(4) 0.65927(3) 0.60607(2) 0.01575(14) Uani 1 1 d U .
Mo15 Mo 0.31022(4) 0.63654(3) 0.39354(2) 0.01788(15) Uani 1 1 d U .
Mo16 Mo 0.30547(4) 0.74001(3) 0.35850(2) 0.01724(15) Uani 1 1 d U .
Mo17 Mo 0.44973(4) 0.56796(3) 0.38738(2) 0.01888(15) Uani 1 1 d U .
Mo18 Mo 0.45346(4) 0.67081(3) 0.34185(2) 0.01578(14) Uani 1 1 d U .
Mo19 Mo 0.44231(4) 0.78236(3) 0.31544(2) 0.01858(15) Uani 1 1 d U .
Mo20 Mo 0.52185(4) 0.64748(3) 0.42638(2) 0.01501(14) Uani 1 1 d U .
Mo21 Mo 0.51330(4) 0.75113(3) 0.39275(2) 0.01467(14) Uani 1 1 d U .
Mo22 Mo 0.15841(4) 0.81094(3) 0.50580(2) 0.02042(16) Uani 1 1 d U .
Mo23 Mo 0.16533(4) 0.70423(3) 0.53408(3) 0.02313(17) Uani 1 1 d U .
Mo24 Mo 0.21303(4) 0.88884(3) 0.55383(2) 0.02083(16) Uani 1 1 d U .
Mo25 Mo 0.20412(4) 0.78270(3) 0.59446(2) 0.01725(15) Uani 1 1 d U .
Mo26 Mo 0.21873(5) 0.66914(3) 0.61455(3) 0.02472(18) Uani 1 1 d U .
Mo27 Mo 0.35446(4) 0.82251(3) 0.55483(2) 0.01456(14) Uani 1 1 d U .
Mo28 Mo 0.35951(4) 0.71854(3) 0.58725(2) 0.01610(15) Uani 1 1 d U .
Mo29 Mo 0.45487(5) 0.48902(3) 0.16646(3) 0.02670(19) Uani 1 1 d U .
Mo30 Mo 0.52538(5) 0.46423(3) 0.08742(3) 0.02583(18) Uani 1 1 d U .
Mo31 Mo 0.52284(5) 0.45342(3) 0.24348(3) 0.02435(18) Uani 1 1 d U .
Mo32 Mo 0.59544(4) 0.40989(3) 0.16412(2) 0.01816(15) Uani 1 1 d U .
Mo33 Mo 0.66603(5) 0.39675(3) 0.07835(2) 0.01960(16) Uani 1 1 d U .
Mo34 Mo 0.65865(4) 0.49928(3) 0.20458(2) 0.01632(15) Uani 1 1 d U .
Mo35 Mo 0.73084(4) 0.47019(3) 0.12667(2) 0.01575(14) Uani 1 1 d U .
Mo36 Mo 0.52292(4) 0.66899(3) 0.01552(2) 0.02075(16) Uani 1 1 d U .
Mo37 Mo 0.44346(4) 0.69440(3) 0.09316(2) 0.01954(16) Uani 1 1 d U .
Mo38 Mo 0.65627(5) 0.72228(3) -0.02006(2) 0.02176(17) Uani 1 1 d U .
Mo39 Mo 0.56849(4) 0.76379(3) 0.05546(2) 0.01872(15) Uani 1 1 d U .
Mo40 Mo 0.48815(4) 0.77719(3) 0.13991(2) 0.01972(16) Uani 1 1 d U .
Mo41 Mo 0.71674(4) 0.69196(3) 0.05884(2) 0.01617(15) Uani 1 1 d U .
Mo42 Mo 0.63923(4) 0.72133(3) 0.13579(2) 0.01567(14) Uani 1 1 d U .
Mo43 Mo 1.15807(4) 0.64969(3) 0.12060(2) 0.02028(16) Uani 1 1 d U .
Mo44 Mo 1.16388(4) 0.54418(3) 0.15200(2) 0.01801(15) Uani 1 1 d U .
Mo45 Mo 1.09836(5) 0.68243(3) 0.04043(2) 0.02405(17) Uani 1 1 d U .
Mo46 Mo 1.11824(4) 0.56935(3) 0.06324(2) 0.01693(15) Uani 1 1 d U .
Mo47 Mo 1.10985(4) 0.46469(3) 0.10641(2) 0.01778(15) Uani 1 1 d U .
Mo48 Mo 0.96088(4) 0.63270(3) 0.07145(2) 0.01625(15) Uani 1 1 d U .
Mo49 Mo 0.96696(4) 0.52895(3) 0.10364(2) 0.01470(14) Uani 1 1 d U .
Mo50 Mo 1.01896(4) 0.60626(3) 0.30264(2) 0.01787(15) Uani 1 1 d U .
Mo51 Mo 1.00885(4) 0.71066(3) 0.26965(2) 0.01869(15) Uani 1 1 d U .
Mo52 Mo 0.88514(5) 0.56174(3) 0.34646(2) 0.02096(16) Uani 1 1 d U .
Mo53 Mo 0.86888(4) 0.67285(3) 0.32123(2) 0.01636(15) Uani 1 1 d U .
Mo54 Mo 0.86634(5) 0.77657(3) 0.27680(2) 0.02178(17) Uani 1 1 d U .
Mo55 Mo 0.80949(4) 0.59176(3) 0.27039(2) 0.01515(14) Uani 1 1 d U .
Mo56 Mo 0.80113(4) 0.69539(3) 0.23671(2) 0.01531(14) Uani 1 1 d U .
Mo57 Mo 1.11652(4) 0.24237(3) 0.23887(2) 0.01756(15) Uani 1 1 d U .
Mo58 Mo 1.19948(4) 0.20391(3) 0.16569(2) 0.01929(16) Uani 1 1 d U .
Mo59 Mo 0.97489(4) 0.30851(3) 0.23502(2) 0.01733(15) Uani 1 1 d U .
Mo60 Mo 1.06225(4) 0.28540(3) 0.15480(2) 0.01542(14) Uani 1 1 d U .
Mo61 Mo 1.14803(4) 0.23200(3) 0.08419(2) 0.01852(15) Uani 1 1 d U .
Mo62 Mo 0.92023(4) 0.23093(3) 0.18952(2) 0.01400(14) Uani 1 1 d U .
Mo63 Mo 1.00272(4) 0.19262(3) 0.11709(2) 0.01437(14) Uani 1 1 d U .
Mo64 Mo 1.21072(4) 0.00898(3) 0.23743(2) 0.01864(15) Uani 1 1 d U .
Mo65 Mo 1.12976(4) 0.04163(3) 0.31324(2) 0.01881(15) Uani 1 1 d U .
Mo66 Mo 1.17060(4) -0.07966(3) 0.19844(2) 0.01897(16) Uani 1 1 d U .
Mo67 Mo 1.08509(4) -0.05741(3) 0.27915(2) 0.01696(15) Uani 1 1 d U .
Mo68 Mo 0.99511(4) -0.00803(3) 0.35055(2) 0.01962(16) Uani 1 1 d U .
Mo69 Mo 1.01628(4) -0.02609(3) 0.19599(2) 0.01459(14) Uani 1 1 d U .
Mo70 Mo 0.93613(4) 0.01235(3) 0.26912(2) 0.01471(14) Uani 1 1 d U .
Mo71 Mo 0.64572(4) -0.01227(3) 0.05505(2) 0.02039(16) Uani 1 1 d U .
Mo72 Mo 0.65236(4) 0.08761(3) 0.01288(2) 0.01936(16) Uani 1 1 d U .
Mo73 Mo 0.78030(4) -0.08602(3) 0.05361(2) 0.01910(16) Uani 1 1 d U .
Mo74 Mo 0.79633(4) 0.01294(3) 0.00490(2) 0.01576(14) Uani 1 1 d U .
Mo75 Mo 0.79874(4) 0.12303(3) -0.02599(2) 0.01912(16) Uani 1 1 d U .
Mo76 Mo 0.85609(4) -0.00707(2) 0.09182(2) 0.01351(14) Uani 1 1 d U .
Mo77 Mo 0.85708(4) 0.09428(3) 0.05377(2) 0.01383(14) Uani 1 1 d U .
Mo78 Mo 0.49396(5) 0.14626(3) 0.16170(2) 0.02653(19) Uani 1 1 d U .
Mo79 Mo 0.49967(5) 0.04708(3) 0.20590(3) 0.02647(19) Uani 1 1 d U .
Mo80 Mo 0.53980(4) 0.23651(3) 0.19650(3) 0.02362(17) Uani 1 1 d U .
Mo81 Mo 0.53651(4) 0.13997(3) 0.25214(2) 0.01701(15) Uani 1 1 d U .
Mo82 Mo 0.55684(5) 0.03110(3) 0.28857(3) 0.0291(2) Uani 1 1 d U .
Mo83 Mo 0.68557(4) 0.17617(3) 0.20891(2) 0.01498(14) Uani 1 1 d U .
Mo84 Mo 0.69235(4) 0.07490(3) 0.24848(2) 0.01520(14) Uani 1 1 d U .
Mo85 Mo 0.53572(4) 0.74375(2) 0.51041(2) 0.01373(14) Uani 1 1 d U .
Mo86 Mo 0.78508(4) 0.60416(3) 0.15138(2) 0.01406(14) Uani 1 1 d U .
Mo87 Mo 0.87060(4) 0.09237(2) 0.17152(2) 0.01312(14) Uani 1 1 d U .
O1 O 0.8727(4) 0.8999(3) 0.5904(2) 0.0324(17) Uani 1 1 d U .
O2 O 0.9437(4) 0.8700(3) 0.5193(3) 0.038(2) Uani 1 1 d U .
O3 O 0.7464(4) 0.9510(2) 0.58639(19) 0.0259(15) Uani 1 1 d U .
O4 O 0.8122(4) 0.9230(2) 0.51993(19) 0.0221(14) Uani 1 1 d U .
O5 O 0.8810(4) 0.8954(3) 0.4537(2) 0.0301(16) Uani 1 1 d U .
O6 O 0.7496(4) 0.8583(2) 0.6113(2) 0.0315(17) Uani 1 1 d U .
O7 O 0.8105(4) 0.8406(2) 0.5440(2) 0.0262(15) Uani 1 1 d U .
O8 O 0.8797(4) 0.8049(3) 0.4840(2) 0.0339(18) Uani 1 1 d U .
O9 O 0.6267(4) 1.0131(2) 0.5837(2) 0.0275(16) Uani 1 1 d U .
O10 O 0.6907(3) 0.9848(2) 0.51780(19) 0.0212(14) Uani 1 1 d U .
O11 O 0.7573(4) 0.9586(2) 0.45189(19) 0.0247(15) Uani 1 1 d U .
O12 O 0.8227(4) 0.9314(3) 0.3866(2) 0.0369(19) Uani 1 1 d U .
O13 O 0.6155(4) 0.9295(2) 0.61912(19) 0.0268(16) Uani 1 1 d U .
O14 O 0.6878(3) 0.9004(2) 0.54676(18) 0.0180(13) Uani 1 1 d U .
O15 O 0.7617(3) 0.8702(2) 0.47399(18) 0.0185(13) Uani 1 1 d U .
O16 O 0.8339(4) 0.8403(3) 0.4014(2) 0.0349(18) Uani 1 1 d U .
O17 O 0.5690(4) 0.9403(2) 0.54804(18) 0.0205(13) Uani 1 1 d U .
O18 O 0.6374(3) 0.9137(2) 0.48118(17) 0.0166(12) Uani 1 1 d U .
O19 O 0.7017(4) 0.8842(2) 0.41401(18) 0.0210(14) Uani 1 1 d U .
O20 O 0.5745(3) 0.8484(2) 0.57328(17) 0.0175(13) Uani 1 1 d U .
O21 O 0.6419(3) 0.8319(2) 0.50719(16) 0.0166(12) Uani 1 1 d U .
O22 O 0.7012(3) 0.7946(2) 0.44530(17) 0.0180(13) Uani 1 1 d U .
O23 O 0.5085(3) 0.8783(2) 0.50826(18) 0.0197(13) Uani 1 1 d U .
O24 O 0.5754(3) 0.8485(2) 0.44054(17) 0.0190(13) Uani 1 1 d U .
O25 O 0.9550(4) 0.6688(3) 0.5940(2) 0.0357(18) Uani 1 1 d U .
O26 O 0.8807(4) 0.6899(3) 0.6669(2) 0.0353(18) Uani 1 1 d U .
O27 O 0.9084(4) 0.5998(2) 0.5574(2) 0.0260(15) Uani 1 1 d U .
O28 O 0.8333(4) 0.6224(2) 0.6233(2) 0.0251(15) Uani 1 1 d U .
O29 O 0.7616(4) 0.6454(2) 0.69147(19) 0.0284(16) Uani 1 1 d U .
O30 O 0.8812(4) 0.6917(3) 0.5309(2) 0.0289(16) Uani 1 1 d U .
O31 O 0.8125(4) 0.7036(2) 0.59828(19) 0.0240(14) Uani 1 1 d U .
O32 O 0.7496(4) 0.7365(2) 0.6602(2) 0.0295(16) Uani 1 1 d U .
O33 O 0.8699(4) 0.5198(2) 0.5265(2) 0.0265(15) Uani 1 1 d U .
O34 O 0.7969(4) 0.5455(2) 0.58930(19) 0.0219(14) Uani 1 1 d U .
O35 O 0.7254(4) 0.5666(2) 0.65466(19) 0.0268(15) Uani 1 1 d U .
O36 O 0.6549(4) 0.5880(3) 0.7194(2) 0.0349(18) Uani 1 1 d U .
O37 O 0.8610(4) 0.6009(2) 0.4862(2) 0.0259(15) Uani 1 1 d U .
O38 O 0.7813(3) 0.6285(2) 0.55820(17) 0.0187(13) Uani 1 1 d U .
O39 O 0.7025(3) 0.6545(2) 0.63178(18) 0.0211(14) Uani 1 1 d U .
O40 O 0.6214(5) 0.6793(3) 0.7053(2) 0.0352(18) Uani 1 1 d U .
O41 O 0.7355(3) 0.5709(2) 0.52018(18) 0.0186(13) Uani 1 1 d U .
O42 O 0.6637(3) 0.5959(2) 0.58649(17) 0.0166(12) Uani 1 1 d U .
O43 O 0.5893(4) 0.6213(2) 0.65195(18) 0.0232(14) Uani 1 1 d U .
O44 O 0.7126(3) 0.6613(2) 0.49209(17) 0.0176(13) Uani 1 1 d U .
O45 O 0.6524(3) 0.6771(2) 0.56106(17) 0.0165(12) Uani 1 1 d U .
O46 O 0.5802(4) 0.7124(2) 0.62126(17) 0.0212(14) Uani 1 1 d U .
O47 O 0.5978(3) 0.6136(2) 0.51949(17) 0.0163(12) Uani 1 1 d U .
O48 O 0.5262(3) 0.6417(2) 0.58654(17) 0.0176(13) Uani 1 1 d U .
O49 O 0.2287(4) 0.6316(2) 0.37324(19) 0.0243(15) Uani 1 1 d U .
O50 O 0.2244(4) 0.7297(2) 0.33999(19) 0.0251(15) Uani 1 1 d U .
O51 O 0.3542(4) 0.5806(2) 0.37185(19) 0.0214(14) Uani 1 1 d U .
O52 O 0.3509(3) 0.6720(2) 0.34234(17) 0.0191(13) Uani 1 1 d U .
O53 O 0.3460(3) 0.7633(2) 0.31020(17) 0.0196(13) Uani 1 1 d U .
O54 O 0.2988(4) 0.6152(2) 0.43894(18) 0.0211(14) Uani 1 1 d U .
O55 O 0.3033(3) 0.7007(2) 0.40326(17) 0.0183(13) Uani 1 1 d U .
O56 O 0.2907(4) 0.7900(2) 0.37965(18) 0.0220(14) Uani 1 1 d U .
O57 O 0.4800(4) 0.5258(2) 0.35914(18) 0.0242(15) Uani 1 1 d U .
O58 O 0.4742(4) 0.6148(2) 0.33091(18) 0.0209(14) Uani 1 1 d U .
O59 O 0.4693(4) 0.7045(2) 0.30149(17) 0.0204(13) Uani 1 1 d U .
O60 O 0.4712(4) 0.7908(2) 0.26989(19) 0.0252(15) Uani 1 1 d U .
O61 O 0.4335(3) 0.5398(2) 0.43032(18) 0.0197(13) Uani 1 1 d U .
O62 O 0.4259(3) 0.6379(2) 0.39726(16) 0.0157(12) Uani 1 1 d U .
O63 O 0.4200(3) 0.7378(2) 0.36380(16) 0.0150(12) Uani 1 1 d U .
O64 O 0.4192(4) 0.8356(2) 0.32950(19) 0.0242(14) Uani 1 1 d U .
O65 O 0.5401(3) 0.5917(2) 0.40028(17) 0.0180(13) Uani 1 1 d U .
O66 O 0.5316(3) 0.6826(2) 0.37049(16) 0.0154(12) Uani 1 1 d U .
O67 O 0.5316(3) 0.7730(2) 0.34116(17) 0.0185(13) Uani 1 1 d U .
O68 O 0.4881(3) 0.6241(2) 0.46764(18) 0.0189(13) Uani 1 1 d U .
O69 O 0.4819(3) 0.7087(2) 0.43110(17) 0.0166(12) Uani 1 1 d U .
O70 O 0.4722(3) 0.7997(2) 0.40992(17) 0.0182(13) Uani 1 1 d U .
O71 O 0.6104(3) 0.6577(2) 0.43471(17) 0.0177(13) Uani 1 1 d U .
O72 O 0.6027(3) 0.7510(2) 0.40499(17) 0.0180(13) Uani 1 1 d U .
O73 O 0.0727(4) 0.8037(3) 0.4913(2) 0.0291(16) Uani 1 1 d U .
O74 O 0.0802(4) 0.6997(3) 0.5171(2) 0.0351(18) Uani 1 1 d U .
O75 O 0.1293(4) 0.8647(2) 0.53317(19) 0.0228(14) Uani 1 1 d U .
O76 O 0.1352(3) 0.7701(2) 0.55836(18) 0.0198(13) Uani 1 1 d U .
O77 O 0.1370(4) 0.6784(2) 0.5836(2) 0.0241(14) Uani 1 1 d U .
O78 O 0.2012(4) 0.8365(2) 0.46844(19) 0.0261(15) Uani 1 1 d U .
O79 O 0.2024(4) 0.7503(2) 0.49929(19) 0.0225(14) Uani 1 1 d U .
O80 O 0.2156(4) 0.6583(2) 0.5179(2) 0.0295(16) Uani 1 1 d U .
O81 O 0.1721(4) 0.9283(3) 0.5820(2) 0.0333(18) Uani 1 1 d U .
O82 O 0.1733(3) 0.8374(2) 0.60506(18) 0.0200(13) Uani 1 1 d U .
O83 O 0.1768(4) 0.7472(2) 0.63175(19) 0.0255(15) Uani 1 1 d U .
O84 O 0.1753(4) 0.6561(3) 0.6562(2) 0.0354(18) Uani 1 1 d U .
O85 O 0.2412(4) 0.9190(2) 0.5148(2) 0.0275(16) Uani 1 1 d U .
O86 O 0.2443(3) 0.8189(2) 0.54272(17) 0.0175(13) Uani 1 1 d U .
O87 O 0.2490(3) 0.7179(2) 0.57164(18) 0.0187(13) Uani 1 1 d U .
O88 O 0.2545(4) 0.6187(2) 0.5990(2) 0.0298(16) Uani 1 1 d U .
O89 O 0.3042(3) 0.8759(2) 0.57647(18) 0.0193(13) Uani 1 1 d U .
O90 O 0.3022(3) 0.7840(2) 0.60240(17) 0.0188(13) Uani 1 1 d U .
O91 O 0.3077(4) 0.6931(2) 0.63009(18) 0.0231(14) Uani 1 1 d U .
O92 O 0.3746(3) 0.8451(2) 0.51111(17) 0.0167(12) Uani 1 1 d U .
O93 O 0.3683(3) 0.7604(2) 0.54438(17) 0.0181(13) Uani 1 1 d U .
O94 O 0.3858(3) 0.6690(2) 0.56656(18) 0.0190(13) Uani 1 1 d U .
O95 O 0.4312(3) 0.8270(2) 0.58026(18) 0.0196(13) Uani 1 1 d U .
O96 O 0.4350(3) 0.7335(2) 0.60948(17) 0.0186(13) Uani 1 1 d U .
O97 O 0.3739(4) 0.4770(3) 0.1487(2) 0.0318(17) Uani 1 1 d U .
O98 O 0.4403(4) 0.4549(3) 0.0742(2) 0.0309(17) Uani 1 1 d U .
O99 O 0.4431(4) 0.4501(2) 0.2117(2) 0.0268(15) Uani 1 1 d U .
O100 O 0.5070(4) 0.4274(2) 0.14124(19) 0.0240(14) Uani 1 1 d U .
O101 O 0.5648(4) 0.4040(2) 0.07128(19) 0.0249(15) Uani 1 1 d U .
O102 O 0.4396(4) 0.5418(3) 0.1841(2) 0.0344(18) Uani 1 1 d U .
O103 O 0.5043(4) 0.5114(2) 0.1217(2) 0.0285(16) Uani 1 1 d U .
O104 O 0.5612(4) 0.4991(3) 0.0525(2) 0.0320(17) Uani 1 1 d U .
O105 O 0.5118(4) 0.4088(3) 0.2754(2) 0.0326(18) Uani 1 1 d U .
O106 O 0.5678(4) 0.3863(2) 0.2066(2) 0.0243(15) Uani 1 1 d U .
O107 O 0.6267(4) 0.3646(2) 0.13813(19) 0.0219(14) Uani 1 1 d U .
O108 O 0.6860(4) 0.3399(2) 0.07027(19) 0.0239(14) Uani 1 1 d U .
O109 O 0.4937(4) 0.5014(3) 0.2653(2) 0.0347(18) Uani 1 1 d U .
O110 O 0.5600(3) 0.4761(2) 0.18901(19) 0.0214(14) Uani 1 1 d U .
O111 O 0.6287(3) 0.4507(2) 0.11253(17) 0.0181(13) Uani 1 1 d U .
O112 O 0.6954(4) 0.4249(2) 0.03841(18) 0.0253(15) Uani 1 1 d U .
O113 O 0.6251(4) 0.4604(2) 0.24594(18) 0.0220(14) Uani 1 1 d U .
O114 O 0.6839(3) 0.4334(2) 0.17671(18) 0.0190(13) Uani 1 1 d U .
O115 O 0.7475(3) 0.4091(2) 0.10816(18) 0.0183(13) Uani 1 1 d U .
O116 O 0.6209(3) 0.5510(2) 0.21641(18) 0.0186(13) Uani 1 1 d U .
O117 O 0.6771(3) 0.5158(2) 0.15321(17) 0.0166(12) Uani 1 1 d U .
O118 O 0.7454(3) 0.5018(2) 0.08560(18) 0.0189(13) Uani 1 1 d U .
O119 O 0.7469(3) 0.4976(2) 0.21868(18) 0.0194(13) Uani 1 1 d U .
O120 O 0.8114(4) 0.4700(2) 0.14990(18) 0.0212(14) Uani 1 1 d U .
O121 O 0.4380(4) 0.6674(3) -0.00175(19) 0.0276(16) Uani 1 1 d U .
O122 O 0.3635(4) 0.6891(3) 0.0721(2) 0.0280(16) Uani 1 1 d U .
O123 O 0.5565(4) 0.7106(2) -0.02555(19) 0.0252(15) Uani 1 1 d U .
O124 O 0.4866(3) 0.7336(2) 0.04357(17) 0.0191(13) Uani 1 1 d U .
O125 O 0.4140(3) 0.7550(2) 0.11100(18) 0.0206(14) Uani 1 1 d U .
O126 O 0.5685(4) 0.6194(2) 0.0035(2) 0.0274(15) Uani 1 1 d U .
O127 O 0.5046(4) 0.6510(2) 0.06701(18) 0.0221(14) Uani 1 1 d U .
O128 O 0.4374(4) 0.6611(2) 0.1342(2) 0.0251(15) Uani 1 1 d U .
O129 O 0.6661(4) 0.7658(3) -0.0528(2) 0.0302(16) Uani 1 1 d U .
O130 O 0.5957(4) 0.7868(2) 0.01206(18) 0.0235(14) Uani 1 1 d U .
O131 O 0.5263(4) 0.8090(2) 0.07780(19) 0.0236(14) Uani 1 1 d U .
O132 O 0.4592(4) 0.8330(2) 0.1430(2) 0.0261(15) Uani 1 1 d U .
O133 O 0.6935(4) 0.6732(3) -0.03871(19) 0.0268(15) Uani 1 1 d U .
O134 O 0.6152(3) 0.6985(2) 0.03444(17) 0.0183(13) Uani 1 1 d U .
O135 O 0.5406(3) 0.7246(2) 0.10849(17) 0.0172(12) Uani 1 1 d U .
O136 O 0.4641(4) 0.7511(2) 0.18184(19) 0.0236(14) Uani 1 1 d U .
O137 O 0.7296(3) 0.7310(2) 0.01427(17) 0.0178(13) Uani 1 1 d U .
O138 O 0.6578(3) 0.7559(2) 0.07989(17) 0.0185(13) Uani 1 1 d U .
O139 O 0.5909(3) 0.7793(2) 0.14733(18) 0.0195(13) Uani 1 1 d U .
O140 O 0.7374(4) 0.6393(2) 0.04242(18) 0.0213(14) Uani 1 1 d U .
O141 O 0.6673(3) 0.6734(2) 0.10372(17) 0.0185(13) Uani 1 1 d U .
O142 O 0.6088(4) 0.6879(2) 0.17264(18) 0.0203(13) Uani 1 1 d U .
O143 O 0.7951(3) 0.7075(2) 0.07840(18) 0.0186(13) Uani 1 1 d U .
O144 O 0.7255(3) 0.7348(2) 0.14642(17) 0.0178(13) Uani 1 1 d U .
O145 O 1.2434(4) 0.6539(2) 0.1367(2) 0.0265(15) Uani 1 1 d U .
O146 O 1.2494(4) 0.5510(2) 0.16680(19) 0.0257(15) Uani 1 1 d U .
O147 O 1.1832(4) 0.6746(2) 0.0698(2) 0.0248(15) Uani 1 1 d U .
O148 O 1.1860(3) 0.5826(2) 0.09853(18) 0.0189(13) Uani 1 1 d U .
O149 O 1.1927(3) 0.4894(2) 0.12498(18) 0.0194(13) Uani 1 1 d U .
O150 O 1.1084(4) 0.6965(2) 0.1362(2) 0.0254(15) Uani 1 1 d U .
O151 O 1.1211(3) 0.6056(2) 0.15697(18) 0.0193(13) Uani 1 1 d U .
O152 O 1.1202(4) 0.5199(2) 0.18957(19) 0.0246(15) Uani 1 1 d U .
O153 O 1.1372(4) 0.6923(3) -0.0038(2) 0.0367(19) Uani 1 1 d U .
O154 O 1.1456(4) 0.6031(2) 0.02496(18) 0.0234(14) Uani 1 1 d U .
O155 O 1.1475(3) 0.5140(2) 0.05316(17) 0.0192(13) Uani 1 1 d U .
O156 O 1.1471(4) 0.4230(2) 0.0790(2) 0.0263(15) Uani 1 1 d U .
O157 O 1.0659(4) 0.7340(2) 0.0548(2) 0.0320(17) Uani 1 1 d U .
O158 O 1.0724(3) 0.6346(2) 0.08435(18) 0.0184(13) Uani 1 1 d U .
O159 O 1.0770(3) 0.5342(2) 0.11580(17) 0.0145(12) Uani 1 1 d U .
O160 O 1.0816(4) 0.4365(2) 0.14670(19) 0.0229(14) Uani 1 1 d U .
O161 O 1.0091(4) 0.6587(2) 0.02761(18) 0.0240(14) Uani 1 1 d U .
O162 O 1.0179(3) 0.5676(2) 0.05519(17) 0.0179(13) Uani 1 1 d U .
O163 O 1.0185(3) 0.4760(2) 0.08278(17) 0.0178(13) Uani 1 1 d U .
O164 O 0.9355(3) 0.6812(2) 0.09350(18) 0.0193(13) Uani 1 1 d U .
O165 O 0.9540(3) 0.5919(2) 0.11418(17) 0.0172(13) Uani 1 1 d U .
O166 O 0.9459(3) 0.5066(2) 0.14729(17) 0.0168(12) Uani 1 1 d U .
O167 O 0.8841(4) 0.6181(2) 0.04928(18) 0.0193(13) Uani 1 1 d U .
O168 O 0.8895(3) 0.5253(2) 0.07792(17) 0.0184(13) Uani 1 1 d U .
O169 O 1.1011(4) 0.6172(2) 0.31967(19) 0.0241(14) Uani 1 1 d U .
O170 O 1.0906(4) 0.7168(2) 0.28906(19) 0.0257(15) Uani 1 1 d U .
O171 O 0.9810(3) 0.5816(2) 0.35082(18) 0.0202(13) Uani 1 1 d U .
O172 O 0.9713(4) 0.6728(2) 0.32011(17) 0.0186(13) Uani 1 1 d U .
O173 O 0.9628(4) 0.7652(2) 0.29239(19) 0.0241(14) Uani 1 1 d U .
O174 O 1.0339(4) 0.5568(2) 0.2802(2) 0.0270(15) Uani 1 1 d U .
O175 O 1.0186(3) 0.6473(2) 0.25837(17) 0.0188(13) Uani 1 1 d U .
O176 O 1.0179(4) 0.7331(3) 0.2248(2) 0.0274(16) Uani 1 1 d U .
O177 O 0.8570(4) 0.5544(3) 0.39262(19) 0.0289(16) Uani 1 1 d U .
O178 O 0.8551(4) 0.6393(2) 0.36201(18) 0.0214(14) Uani 1 1 d U .
O179 O 0.8461(4) 0.7289(2) 0.33210(17) 0.0203(13) Uani 1 1 d U .
O180 O 0.8338(4) 0.8171(2) 0.3058(2) 0.0302(17) Uani 1 1 d U .
O181 O 0.9070(4) 0.5089(3) 0.3326(2) 0.0325(17) Uani 1 1 d U .
O182 O 0.9041(3) 0.6060(2) 0.29855(16) 0.0133(11) Uani 1 1 d U .
O183 O 0.8943(3) 0.7067(2) 0.26599(16) 0.0143(12) Uani 1 1 d U .
O184 O 0.8841(4) 0.8065(2) 0.2352(2) 0.0269(15) Uani 1 1 d U .
O185 O 0.7936(3) 0.5699(2) 0.32123(17) 0.0201(13) Uani 1 1 d U .
O186 O 0.7905(3) 0.6602(2) 0.29269(17) 0.0162(12) Uani 1 1 d U .
O187 O 0.7784(4) 0.7517(2) 0.26335(18) 0.0218(14) Uani 1 1 d U .
O188 O 0.8506(3) 0.5440(2) 0.25202(18) 0.0193(13) Uani 1 1 d U .
O189 O 0.8410(3) 0.6354(2) 0.23142(17) 0.0166(12) Uani 1 1 d U .
O190 O 0.8358(3) 0.7207(2) 0.19651(18) 0.0185(13) Uani 1 1 d U .
O191 O 0.7205(3) 0.5928(2) 0.25766(18) 0.0195(13) Uani 1 1 d U .
O192 O 0.7118(3) 0.6861(2) 0.22821(18) 0.0197(13) Uani 1 1 d U .
O193 O 1.1994(4) 0.2484(3) 0.2559(2) 0.0280(16) Uani 1 1 d U .
O194 O 1.2777(4) 0.2141(3) 0.1868(2) 0.0272(15) Uani 1 1 d U .
O195 O 1.0761(4) 0.3027(2) 0.24697(18) 0.0220(14) Uani 1 1 d U .
O196 O 1.1468(3) 0.2694(2) 0.18300(18) 0.0173(13) Uani 1 1 d U .
O197 O 1.2211(4) 0.2377(2) 0.11893(19) 0.0239(14) Uani 1 1 d U .
O198 O 1.0722(4) 0.2114(2) 0.27330(17) 0.0201(13) Uani 1 1 d U .
O199 O 1.1403(4) 0.1891(2) 0.20945(18) 0.0207(13) Uani 1 1 d U .
O200 O 1.2150(4) 0.1490(2) 0.15196(19) 0.0233(14) Uani 1 1 d U .
O201 O 0.9603(4) 0.3662(2) 0.23988(19) 0.0256(15) Uani 1 1 d U .
O202 O 1.0286(4) 0.3344(2) 0.17486(18) 0.0212(14) Uani 1 1 d U .
O203 O 1.1017(4) 0.3030(2) 0.11262(18) 0.0233(14) Uani 1 1 d U .
O204 O 1.1655(4) 0.2719(2) 0.04892(19) 0.0252(15) Uani 1 1 d U .
O205 O 0.9407(4) 0.2853(2) 0.27574(18) 0.0230(14) Uani 1 1 d U .
O206 O 1.0196(3) 0.2515(2) 0.20666(17) 0.0154(12) Uani 1 1 d U .
O207 O 1.0992(3) 0.2155(2) 0.13698(16) 0.0149(12) Uani 1 1 d U .
O208 O 1.1756(4) 0.1802(2) 0.06737(18) 0.0229(14) Uani 1 1 d U .
O209 O 0.9010(3) 0.2941(2) 0.20287(18) 0.0179(13) Uani 1 1 d U .
O210 O 0.9757(3) 0.2618(2) 0.13960(17) 0.0161(12) Uani 1 1 d U .
O211 O 1.0454(3) 0.2283(2) 0.07617(17) 0.0190(13) Uani 1 1 d U .
O212 O 0.9024(3) 0.2035(2) 0.23205(16) 0.0154(12) Uani 1 1 d U .
O213 O 0.9754(3) 0.1815(2) 0.16782(17) 0.0177(13) Uani 1 1 d U .
O214 O 1.0391(3) 0.1391(2) 0.10888(17) 0.0167(12) Uani 1 1 d U .
O215 O 0.8429(3) 0.2291(2) 0.16399(18) 0.0203(13) Uani 1 1 d U .
O216 O 0.9166(3) 0.1956(2) 0.09949(17) 0.0172(12) Uani 1 1 d U .
O217 O 1.2899(4) 0.0185(2) 0.25818(19) 0.0244(15) Uani 1 1 d U .
O218 O 1.2143(4) 0.0484(2) 0.32810(19) 0.0248(15) Uani 1 1 d U .
O219 O 1.2424(4) -0.0533(2) 0.22606(18) 0.0211(14) Uani 1 1 d U .
O220 O 1.1665(3) -0.0236(2) 0.28950(17) 0.0171(12) Uani 1 1 d U .
O221 O 1.0946(4) 0.0049(2) 0.35556(18) 0.0213(14) Uani 1 1 d U .
O222 O 1.2194(4) 0.0363(2) 0.19412(18) 0.0243(15) Uani 1 1 d U .
O223 O 1.1479(4) 0.0552(2) 0.25966(18) 0.0201(13) Uani 1 1 d U .
O224 O 1.0833(4) 0.0927(2) 0.31916(18) 0.0233(14) Uani 1 1 d U .
O225 O 1.2008(4) -0.1352(2) 0.1981(2) 0.0257(15) Uani 1 1 d U .
O226 O 1.1300(4) -0.1040(2) 0.26007(19) 0.0235(14) Uani 1 1 d U .
O227 O 1.0564(4) -0.0765(2) 0.32291(19) 0.0222(14) Uani 1 1 d U .
O228 O 0.9850(4) -0.0478(2) 0.38662(19) 0.0275(16) Uani 1 1 d U .
O229 O 1.1924(4) -0.0567(2) 0.15486(18) 0.0240(14) Uani 1 1 d U .
O230 O 1.1141(3) -0.0231(2) 0.22426(17) 0.0152(12) Uani 1 1 d U .
O231 O 1.0352(3) 0.0092(2) 0.29528(16) 0.0151(12) Uani 1 1 d U .
O232 O 0.9554(4) 0.0415(2) 0.36613(19) 0.0239(14) Uani 1 1 d U .
O233 O 1.0671(3) -0.0847(2) 0.18991(18) 0.0183(13) Uani 1 1 d U .
O234 O 0.9958(3) -0.0533(2) 0.25409(18) 0.0173(13) Uani 1 1 d U .
O235 O 0.9212(3) -0.0215(2) 0.31765(18) 0.0189(13) Uani 1 1 d U .
O236 O 1.0475(3) 0.0041(2) 0.15680(17) 0.0169(12) Uani 1 1 d U .
O237 O 0.9856(3) 0.0262(2) 0.22391(17) 0.0172(12) Uani 1 1 d U .
O238 O 0.9126(3) 0.0666(2) 0.28094(17) 0.0192(13) Uani 1 1 d U .
O239 O 0.9298(3) -0.0400(2) 0.18604(17) 0.0177(13) Uani 1 1 d U .
O240 O 0.8585(4) -0.0074(2) 0.25130(18) 0.0201(13) Uani 1 1 d U .
O241 O 0.5647(4) -0.0172(3) 0.0348(2) 0.0322(17) Uani 1 1 d U .
O242 O 0.5735(4) 0.0768(3) -0.0077(2) 0.0286(16) Uani 1 1 d U .
O243 O 0.6858(4) -0.0715(2) 0.03691(19) 0.0221(14) Uani 1 1 d U .
O244 O 0.6935(3) 0.0175(2) 0.00310(18) 0.0198(13) Uani 1 1 d U .
O245 O 0.7008(4) 0.1083(2) -0.03389(17) 0.0208(14) Uani 1 1 d U .
O246 O 0.6309(4) -0.0282(2) 0.10110(19) 0.0253(15) Uani 1 1 d U .
O247 O 0.6412(3) 0.0528(2) 0.06022(19) 0.0213(14) Uani 1 1 d U .
O248 O 0.6359(4) 0.1398(2) 0.03114(19) 0.0263(15) Uani 1 1 d U .
O249 O 0.8093(4) -0.1299(2) 0.0266(2) 0.0272(15) Uani 1 1 d U .
O250 O 0.8134(3) -0.0442(2) -0.00318(18) 0.0193(13) Uani 1 1 d U .
O251 O 0.8186(4) 0.0438(2) -0.03621(17) 0.0203(13) Uani 1 1 d U .
O252 O 0.8322(4) 0.1285(3) -0.07068(18) 0.0271(15) Uani 1 1 d U .
O253 O 0.7602(4) -0.1123(2) 0.09689(19) 0.0220(14) Uani 1 1 d U .
O254 O 0.7614(3) -0.0147(2) 0.06105(17) 0.0169(12) Uani 1 1 d U .
O255 O 0.7665(3) 0.0823(2) 0.02303(17) 0.0179(13) Uani 1 1 d U .
O256 O 0.7797(4) 0.1778(2) -0.0135(2) 0.0262(15) Uani 1 1 d U .
O257 O 0.8724(3) -0.0645(2) 0.06787(17) 0.0173(13) Uani 1 1 d U .
O258 O 0.8725(3) 0.0241(2) 0.03485(17) 0.0167(12) Uani 1 1 d U .
O259 O 0.8842(3) 0.1108(2) 0.00200(17) 0.0188(13) Uani 1 1 d U .
O260 O 0.8185(3) -0.0279(2) 0.13306(18) 0.0189(13) Uani 1 1 d U .
O261 O 0.1710(16) 0.6245(12) 0.2280(7) 0.218(11) Uani 1 1 d U .
O262 O 0.8176(3) 0.1455(2) 0.06755(17) 0.0182(13) Uani 1 1 d U .
O263 O 0.9446(3) 0.0012(2) 0.10117(17) 0.0181(13) Uani 1 1 d U .
O264 O 0.9453(3) 0.0927(2) 0.06813(17) 0.0181(13) Uani 1 1 d U .
O265 O 0.4102(4) 0.1363(3) 0.1466(2) 0.0335(18) Uani 1 1 d U .
O266 O 0.4149(4) 0.0405(3) 0.1903(2) 0.0331(18) Uani 1 1 d U .
O267 O 0.4605(4) 0.2059(3) 0.1809(2) 0.0268(15) Uani 1 1 d U .
O268 O 0.4692(3) 0.1191(2) 0.21838(18) 0.0201(13) Uani 1 1 d U .
O269 O 0.4730(4) 0.0329(2) 0.2584(2) 0.0294(16) Uani 1 1 d U .
O270 O 0.5417(4) 0.1641(3) 0.1230(2) 0.0354(18) Uani 1 1 d U .
O271 O 0.5373(4) 0.0852(3) 0.1650(2) 0.0289(16) Uani 1 1 d U .
O272 O 0.5498(4) -0.0023(3) 0.1959(2) 0.0345(18) Uani 1 1 d U .
O273 O 0.4967(4) 0.2808(3) 0.2190(2) 0.0328(17) Uani 1 1 d U .
O274 O 0.5030(4) 0.1954(2) 0.25664(19) 0.0221(14) Uani 1 1 d U .
O275 O 0.5110(4) 0.1098(2) 0.29297(18) 0.0225(14) Uani 1 1 d U .
O276 O 0.5173(5) 0.0282(3) 0.3324(2) 0.046(2) Uani 1 1 d U .
O277 O 0.5680(4) 0.2601(3) 0.1543(2) 0.0309(17) Uani 1 1 d U .
O278 O 0.5757(3) 0.1666(2) 0.19695(17) 0.0173(13) Uani 1 1 d U .
O279 O 0.5831(3) 0.0702(2) 0.23822(18) 0.0179(13) Uani 1 1 d U .
O280 O 0.5902(4) -0.0229(3) 0.2809(3) 0.039(2) Uani 1 1 d U .
O281 O 0.6314(3) 0.2311(2) 0.22156(19) 0.0213(14) Uani 1 1 d U .
O282 O 0.6349(3) 0.1435(2) 0.25889(17) 0.0175(13) Uani 1 1 d U .
O283 O 0.6463(4) 0.0563(2) 0.29685(19) 0.0238(14) Uani 1 1 d U .
O284 O 0.7080(3) 0.1914(2) 0.16372(18) 0.0194(13) Uani 1 1 d U .
O285 O 0.7002(3) 0.1107(2) 0.20392(17) 0.0165(12) Uani 1 1 d U .
O286 O 0.7189(3) 0.0225(2) 0.23294(18) 0.0197(13) Uani 1 1 d U .
O287 O 0.7619(3) 0.1817(2) 0.23372(17) 0.0179(13) Uani 1 1 d U .
O288 O 0.7668(4) 0.0919(2) 0.27090(17) 0.0198(13) Uani 1 1 d U .
O289 O 0.5558(4) 0.7637(2) 0.67959(18) 0.0235(14) Uani 1 1 d U .
O290 O 0.4282(4) 0.8049(2) 0.65906(18) 0.0239(14) Uani 1 1 d U .
O291 O 0.5383(4) 0.8577(2) 0.6434(2) 0.0292(16) Uani 1 1 d U .
O292 O 0.6550(3) 0.7899(2) 0.61823(18) 0.0192(13) Uani 1 1 d U .
O293 O 0.7868(4) 0.7517(3) 0.3977(2) 0.0302(16) Uani 1 1 d U .
O294 O 0.7044(4) 0.6876(2) 0.37509(18) 0.0217(14) Uani 1 1 d U .
O295 O 0.7898(4) 0.6510(3) 0.42948(19) 0.0284(16) Uani 1 1 d U .
O296 O 0.7944(4) 0.7323(2) 0.47840(19) 0.0236(14) Uani 1 1 d U .
O297 O 0.4187(5) 0.8861(2) 0.3933(2) 0.0320(17) Uani 1 1 d U .
O298 O 0.5022(4) 0.9321(3) 0.4446(2) 0.0338(18) Uani 1 1 d U .
O299 O 0.3568(5) 0.9155(3) 0.4632(2) 0.0372(19) Uani 1 1 d U .
O300 O 0.3391(4) 0.8214(2) 0.44214(18) 0.0228(14) Uani 1 1 d U .
O301 O 0.3881(4) 0.5772(2) 0.57735(18) 0.0206(13) Uani 1 1 d U .
O302 O 0.5363(4) 0.5540(2) 0.57283(19) 0.0222(14) Uani 1 1 d U .
O303 O 0.4557(4) 0.5459(2) 0.50745(18) 0.0226(14) Uani 1 1 d U .
O304 O 0.3578(4) 0.6310(2) 0.50367(18) 0.0216(14) Uani 1 1 d U .
O305 O 0.5522(3) 0.7627(2) 0.55459(17) 0.0169(12) Uani 1 1 d U .
O306 O 0.6185(3) 0.7341(2) 0.48585(17) 0.0178(13) Uani 1 1 d U .
O307 O 0.4819(3) 0.7857(2) 0.48527(18) 0.0200(13) Uani 1 1 d U .
O308 O 0.4907(3) 0.6926(2) 0.51552(17) 0.0181(13) Uani 1 1 d U .
O309 O 0.5302(4) 0.6915(2) 0.23479(19) 0.0264(15) Uani 1 1 d U .
O310 O 0.6179(4) 0.6551(2) 0.28837(17) 0.0207(13) Uani 1 1 d U .
O311 O 0.5326(4) 0.5923(3) 0.2647(2) 0.0305(17) Uani 1 1 d U .
O312 O 0.5264(4) 0.6148(2) 0.18463(19) 0.0233(14) Uani 1 1 d U .
O313 O 0.7743(4) 0.4951(3) 0.01374(19) 0.0297(16) Uani 1 1 d U .
O314 O 0.8912(4) 0.5455(3) 0.00157(19) 0.0270(15) Uani 1 1 d U .
O315 O 0.7577(4) 0.5892(3) -0.0161(2) 0.0287(16) Uani 1 1 d U .
O316 O 0.6606(4) 0.5622(2) 0.04443(19) 0.0234(14) Uani 1 1 d U .
O317 O 0.8693(4) 0.8002(2) 0.15879(19) 0.0227(14) Uani 1 1 d U .
O318 O 0.7872(4) 0.7949(2) 0.09412(18) 0.0228(14) Uani 1 1 d U .
O319 O 0.9352(4) 0.7717(2) 0.08732(19) 0.0233(14) Uani 1 1 d U .
O320 O 0.8197(3) 0.0551(2) 0.09292(17) 0.0151(12) Uani 1 1 d U .
O321 O 0.9681(4) 0.7152(2) 0.15888(18) 0.0214(14) Uani 1 1 d U .
O322 O 0.9615(4) 0.4332(3) 0.1899(2) 0.0359(19) Uani 1 1 d U .
O323 O 0.8200(4) 0.4140(2) 0.2124(2) 0.0292(16) Uani 1 1 d U .
O324 O 0.9057(5) 0.4556(3) 0.2647(2) 0.039(2) Uani 1 1 d U .
O325 O 0.9822(4) 0.5247(2) 0.21767(19) 0.0243(14) Uani 1 1 d U .
O326 O 0.7021(3) 0.6134(2) 0.17621(17) 0.0183(13) Uani 1 1 d U .
O327 O 0.7685(3) 0.5869(2) 0.10678(17) 0.0169(12) Uani 1 1 d U .
O328 O 0.8318(3) 0.6548(2) 0.14713(16) 0.0161(12) Uani 1 1 d U .
O329 O 0.8387(3) 0.5608(2) 0.17561(17) 0.0188(13) Uani 1 1 d U .
O330 O 0.8689(4) 0.1161(2) 0.33636(19) 0.0243(15) Uani 1 1 d U .
O331 O 0.7569(4) 0.1747(2) 0.31140(19) 0.0244(15) Uani 1 1 d U .
O332 O 0.8854(4) 0.2104(2) 0.30640(19) 0.0241(15) Uani 1 1 d U .
O333 O 0.9848(4) 0.1428(2) 0.27712(18) 0.0205(13) Uani 1 1 d U .
O334 O 1.1223(4) 0.0928(2) 0.05954(19) 0.0256(15) Uani 1 1 d U .
O335 O 1.0430(3) 0.0218(2) 0.04365(17) 0.0184(13) Uani 1 1 d U .
O336 O 1.1384(4) -0.0013(2) 0.09768(19) 0.0253(15) Uani 1 1 d U .
O337 O 1.1300(4) 0.0775(2) 0.14294(18) 0.0215(14) Uani 1 1 d U .
O338 O 0.7120(4) -0.0685(2) 0.2411(2) 0.0262(15) Uani 1 1 d U .
O339 O 0.8627(4) -0.0972(2) 0.23991(19) 0.0243(15) Uani 1 1 d U .
O340 O 0.7842(4) -0.1044(2) 0.17383(18) 0.0220(14) Uani 1 1 d U .
O341 O 0.6885(3) -0.0163(2) 0.16880(19) 0.0219(14) Uani 1 1 d U .
O342 O 0.7707(5) 0.2331(2) 0.0470(2) 0.0317(17) Uani 1 1 d U .
O343 O 0.8392(4) 0.2811(3) 0.0963(2) 0.0339(18) Uani 1 1 d U .
O344 O 0.6997(4) 0.2646(2) 0.1155(2) 0.0286(16) Uani 1 1 d U .
O345 O 0.6811(4) 0.1693(2) 0.09482(18) 0.0219(14) Uani 1 1 d U .
O346 O 0.8846(3) 0.1145(2) 0.21451(17) 0.0173(13) Uani 1 1 d U .
O347 O 0.9547(3) 0.0801(2) 0.14860(17) 0.0179(13) Uani 1 1 d U .
O348 O 0.8244(3) 0.0419(2) 0.17897(17) 0.0163(12) Uani 1 1 d U .
O349 O 0.0028(4) 0.0603(2) 0.97645(18) 0.0222(14) Uani 1 1 d U .
O350 O 0.6598(4) 0.7355(2) 0.31174(19) 0.0260(15) Uani 1 1 d U .
O351 O 0.7199(5) 0.7611(3) 0.5482(2) 0.0349(18) Uani 1 1 d U .
O352 O 0.5960(4) 0.5889(3) 0.1141(2) 0.0356(18) Uani 1 1 d U .
O353 O 0.9333(4) 0.8589(2) 0.1086(2) 0.0278(16) Uani 1 1 d U .
O354 O 0.9736(5) 0.6189(3) 0.1880(2) 0.0358(18) Uani 1 1 d U .
O355 O 0.3932(4) 0.4880(3) 0.5596(2) 0.0326(17) Uani 1 1 d U .
O356 O 0.2937(4) 0.4672(3) 0.0671(2) 0.0360(19) Uani 1 1 d U .
O357 O 0.6655(4) 0.1191(3) 0.34892(19) 0.0279(16) Uani 1 1 d U .
O358 O 0.9525(4) 0.4582(3) 0.0202(2) 0.0364(19) Uani 1 1 d U .
O359 O 0.6627(4) 0.6059(3) 0.3517(2) 0.0366(19) Uani 1 1 d U .
O360 O 0.7365(5) 0.5441(3) 0.4474(2) 0.0386(19) Uani 1 1 d U .
O361 O 0.2079(4) 0.1352(3) 0.2622(2) 0.0322(17) Uani 1 1 d U .
O362 O 0.6854(4) 0.0765(3) 0.1326(2) 0.0347(18) Uani 1 1 d U .
O363 O 0.0519(4) 0.1102(3) 0.2101(2) 0.0322(17) Uani 1 1 d U .
O364 O 0.7057(4) 0.4817(3) 0.5364(3) 0.0377(19) Uani 1 1 d U .
O365 O 0.6157(5) 0.8714(3) 0.1243(3) 0.044(2) Uani 1 1 d U .
O366 O 0.4061(5) 0.3599(3) 0.2055(3) 0.042(2) Uani 1 1 d U .
O367 O 0.3502(4) 0.7273(3) 0.4725(2) 0.0340(18) Uani 1 1 d U .
O368 O 0.0074(5) 0.1884(3) 0.3543(2) 0.046(2) Uani 1 1 d U .
O369 O 0.1619(5) 0.1782(3) 0.3307(3) 0.048(2) Uani 1 1 d U .
O370 O 0.3208(5) 0.1142(3) 0.2120(3) 0.049(2) Uani 1 1 d U .
O371 O 0.8570(5) 0.7814(3) 0.0166(2) 0.048(2) Uani 1 1 d U .
O372 O 0.3314(5) 0.7445(3) 0.6904(2) 0.0369(19) Uani 1 1 d U .
O373 O 0.0695(4) 0.8667(3) 0.1278(2) 0.0378(19) Uani 1 1 d U .
O374 O 0.2357(5) 0.7610(3) 0.0779(3) 0.045(2) Uani 1 1 d U .
O375 O 0.0461(5) 0.5091(4) 0.3922(3) 0.050(2) Uani 1 1 d U .
O376 O 0.9549(5) 0.5700(3) 0.6429(3) 0.058(3) Uani 1 1 d U .
O377 O 0.8640(6) 0.6197(3) 0.7400(3) 0.061(3) Uani 1 1 d U .
O378 O 0.3542(6) 0.5826(4) 0.1151(3) 0.059(3) Uani 1 1 d U .
O379 O 0.0648(5) 0.5978(3) 0.5819(3) 0.057(3) Uani 1 1 d U .
O380 O 0.3543(5) 0.8242(4) 0.2135(3) 0.052(2) Uani 1 1 d U .
O381 O 0.9746(5) 0.3111(3) 0.0567(2) 0.044(2) Uani 1 1 d U .
O382 O 0.7841(6) 0.3334(3) 0.1591(3) 0.053(3) Uani 1 1 d U .
O383 O 0.7922(5) 0.4370(3) 0.4849(3) 0.051(2) Uani 1 1 d U .
O384 O 0.2585(6) 0.8988(4) 0.3849(3) 0.062(3) Uani 1 1 d U .
O385 O 0.3770(6) 0.7521(3) 0.9722(3) 0.058(3) Uani 1 1 d U .
O386 O 0.3720(6) 0.3766(3) 0.1323(3) 0.054(3) Uani 1 1 d U .
O387 O 0.7183(5) 0.5310(4) 0.7810(3) 0.064(3) Uani 1 1 d U .
O388 O 0.3597(5) 0.7959(4) 0.0409(3) 0.055(3) Uani 1 1 d U .
O389 O 0.9082(5) 0.9920(3) 0.4472(3) 0.053(2) Uani 1 1 d U .
O390 O 0.2909(5) 0.6447(3) 0.0163(3) 0.050(2) Uani 1 1 d U .
O391 O 0.0929(6) 0.6926(4) 0.3699(3) 0.059(3) Uani 1 1 d U .
O392 O 0.9804(6) 0.7668(4) 0.5481(3) 0.060(3) Uani 1 1 d U .
O393 O 0.9705(5) 0.5334(4) 0.4552(3) 0.053(2) Uani 1 1 d U .
O394 O 0.8177(6) 0.4662(3) 0.4090(3) 0.060(3) Uani 1 1 d U .
O395 O 0.1302(7) 0.7511(4) 0.4243(3) 0.071(3) Uani 1 1 d U .
O396 O 0.3174(6) 0.1374(4) 0.0842(3) 0.063(3) Uani 1 1 d U .
O397 O 0.3279(6) 0.5557(4) 0.0463(3) 0.053(3) Uani 1 1 d U .
O398 O 0.9139(6) 0.3800(3) 0.1293(3) 0.056(3) Uani 1 1 d U .
O399 O 0.2409(6) 0.6504(4) 0.2905(3) 0.064(3) Uani 1 1 d U .
O400 O 0.0972(7) 0.3565(4) 0.0325(3) 0.062(3) Uani 1 1 d U .
O401 O 0.1836(6) 0.9743(3) 0.4075(3) 0.063(3) Uani 1 1 d U .
O402 O 0.9433(6) 0.4448(4) 0.4866(3) 0.062(3) Uani 1 1 d U .
O403 O 0.8233(6) 0.4505(4) 0.5855(4) 0.077(4) Uani 1 1 d U .
O404 O 0.9872(6) 0.6546(5) 0.4730(4) 0.082(4) Uani 1 1 d U .
O405 O 0.2751(7) 0.7339(4) 0.2510(3) 0.066(3) Uani 1 1 d U .
O406 O 0.8750(7) 0.7827(4) 0.5982(4) 0.071(3) Uani 1 1 d U .
O407 O 0.7773(6) 0.3540(4) 0.2709(3) 0.066(3) Uani 1 1 d U .
O408 O 0.6898(6) 0.3159(3) 0.2223(3) 0.057(3) Uani 1 1 d U .
O409 O 0.4545(6) 0.5556(4) 0.0128(3) 0.067(3) Uani 1 1 d U .
O410 O 0.5606(7) 0.3139(4) 0.2795(4) 0.076(4) Uani 1 1 d U .
O411 O 0.4649(8) 0.5692(5) 0.6490(3) 0.081(4) Uani 1 1 d U .
O412 O 0.0519(7) 0.6149(4) 0.4104(3) 0.076(3) Uani 1 1 d U .
O413 O 0.3562(7) 0.0774(5) 0.3033(4) 0.081(4) Uani 1 1 d U .
O414 O 0.3341(6) 0.1722(4) 0.2958(4) 0.076(4) Uani 1 1 d U .
O415 O 0.4891(7) 0.3270(4) 0.0940(3) 0.074(3) Uani 1 1 d U .
O416 O 0.5467(7) 0.9063(4) 0.1848(4) 0.074(4) Uani 1 1 d U .
O417 O 0.9476(8) 0.5478(4) 0.7182(4) 0.091(4) Uani 1 1 d U .
O418 O 0.8060(7) 0.5945(5) 0.8058(4) 0.091(4) Uani 1 1 d U .
O419 O 0.2953(6) 0.8119(5) 0.1433(3) 0.080(4) Uani 1 1 d U .
O420 O 0.3269(6) 0.7028(5) 0.1848(3) 0.076(4) Uani 1 1 d U .
O421 O 0.2451(7) 0.3438(5) 0.1091(4) 0.079(4) Uani 1 1 d U .
O422 O 0.6195(9) 0.8789(5) -0.0107(4) 0.103(5) Uani 1 1 d U .
O423 O 0.9739(7) 0.2772(6) 0.3645(5) 0.115(6) Uani 1 1 d U .
O424 O 0.4865(9) 0.9110(5) 0.0857(4) 0.103(5) Uani 1 1 d U .
O425 O 0.3203(9) 0.8986(4) 0.1092(4) 0.101(5) Uani 1 1 d U .
O426 O 0.1411(8) 0.8381(5) 0.3829(5) 0.103(5) Uani 1 1 d U .
O427 O 0.0309(7) 0.8692(5) 0.4331(4) 0.101(5) Uani 1 1 d U .
O428 O 0.7378(8) 0.6765(6) 0.8136(4) 0.102(5) Uani 1 1 d U .
O429 O 0.1500(8) 0.7864(5) 0.1513(6) 0.118(6) Uani 1 1 d U .
O430 O 0.9190(9) 0.8806(5) 0.3356(5) 0.114(6) Uani 1 1 d U .
O431 O 0.9611(9) 0.9659(4) 0.5287(4) 0.102(5) Uani 1 1 d U .
O432 O 0.6851(9) 0.0085(6) 0.3922(4) 0.110(5) Uani 1 1 d U .
O433 O 0.2089(8) 0.5447(5) 0.3344(4) 0.092(4) Uani 1 1 d U .
O434 O 0.2821(7) 0.0467(5) 0.0876(5) 0.090(4) Uani 1 1 d U .
O435 O 0.3296(8) 0.9904(6) 0.1456(4) 0.110(5) Uani 1 1 d U .
O436 O 0.7208(8) 0.8193(6) 0.2054(5) 0.124(6) Uani 1 1 d U .
O437 O 0.0369(8) 0.8319(5) 0.2337(5) 0.101(5) Uani 1 1 d U .
O438 O 0.3526(8) 0.5138(6) 0.3098(4) 0.099(5) Uani 1 1 d U .
O439 O 0.4349(10) 0.9366(6) 0.5928(5) 0.123(6) Uani 1 1 d U .
O440 O 0.6047(9) 0.7457(6) 0.8804(5) 0.125(6) Uani 1 1 d U .
O441 O 0.3806(9) 0.6402(7) 0.2400(6) 0.130(6) Uani 1 1 d U .
O442 O 0.1315(10) 0.8098(5) 0.3053(6) 0.120(6) Uani 1 1 d U .
O443 O 0.0284(12) 0.6362(8) 0.6770(6) 0.150(8) Uani 1 1 d U .
O444 O 0.5046(9) 0.2084(7) 0.0571(4) 0.131(6) Uani 1 1 d U .
O445 O 0.9713(9) 0.7519(7) 0.4334(5) 0.129(6) Uani 1 1 d U .
O446 O 0.6557(10) 0.7365(9) 0.7626(6) 0.173(8) Uani 1 1 d U .
O447 O 0.0013(9) 0.8019(7) 0.9968(5) 0.122(6) Uani 1 1 d U .
O448 O 0.4949(10) 0.0828(8) 0.0781(6) 0.152(7) Uani 1 1 d U .
O449 O 0.1839(10) 0.5048(8) 0.2717(5) 0.149(7) Uani 1 1 d U .
O450 O 0.7435(13) 0.4762(8) 0.3448(6) 0.176(9) Uani 1 1 d U .
O451 O 0.6789(11) 0.4109(8) 0.3072(5) 0.144(7) Uani 1 1 d U .
O452 O 0.4360(10) 0.9749(6) 0.5160(5) 0.139(7) Uani 1 1 d U .
O453 O 0.9961(10) 0.7969(8) 0.3596(5) 0.151(7) Uani 1 1 d U .
O454 O 0.4155(11) 0.9450(6) 0.2665(6) 0.139(7) Uani 1 1 d U .
O455 O 0.7015(15) 0.8620(9) 0.2927(8) 0.202(11) Uani 1 1 d U .
O456 O 0.7871(13) 0.0280(8) 0.3439(7) 0.169(9) Uani 1 1 d U .
O457 O 0.4752(10) 0.0052(7) 0.1146(5) 0.124(6) Uani 1 1 d U .
O458 O 0.5902(11) 0.9880(7) 0.9514(5) 0.135(7) Uani 1 1 d U .
O459 O 0.5392(16) 0.9488(7) 0.3716(6) 0.174(9) Uani 1 1 d U .
O460 O 0.5858(11) 0.8242(9) 0.2295(7) 0.175(9) Uani 1 1 d U .
O461 O 0.1041(15) 0.9403(9) 0.4711(7) 0.192(10) Uani 1 1 d U .
O462 O 0.3966(12) 0.9104(7) 0.1965(8) 0.169(9) Uani 1 1 d U .
O463 O 0.3255(15) 0.5652(8) 0.2435(6) 0.175(9) Uani 1 1 d U .
O464 O 0.7544(14) 0.9761(9) 0.3215(7) 0.188(10) Uani 1 1 d U .
O465 O 0.8198(3) 0.1334(2) 0.14400(17) 0.0172(12) Uani 1 1 d U .
O466 O 0.2687(5) 0.8393(3) 0.2784(3) 0.051(2) Uani 1 1 d U .
O467 O 0.0197(7) 0.8791(6) 0.5900(4) 0.103(5) Uani 1 1 d U .
O468 O 0.2867(6) 0.9222(4) 0.3104(4) 0.074(4) Uani 1 1 d U .
O469 O 0.8674(6) 0.3930(4) 0.0564(3) 0.067(3) Uani 1 1 d U .
O470 O 0.1549(16) 0.7802(10) 0.2273(9) 0.228(12) Uani 1 1 d U .
O471 O 0.4523(19) 0.1399(12) 0.0476(10) 0.245(14) Uani 1 1 d U .
O472 O 0.538(2) 0.8871(13) 0.3009(12) 0.301(18) Uani 1 1 d U .
Tb1 Tb 0.5255 0.7880 0.6149 0.01554(8) Uani 0.984 1 d U P
Eu1 Eu 0.5255 0.7880 0.6149 0.01554(8) Uani 0.016 1 d U P
Tb2 Tb 0.7012 0.7130 0.4375 0.01538(8) Uani 0.984 1 d U P
Eu2 Eu 0.7012 0.7130 0.4375 0.01538(8) Uani 0.016 1 d U P
Tb3 Tb 0.4490 0.8560 0.4553 0.01564(8) Uani 0.984 1 d U P
Eu3 Eu 0.4490 0.8560 0.4553 0.01564(8) Uani 0.016 1 d U P
Tb4 Tb 0.4709 0.6171 0.5341 0.01535(8) Uani 0.984 1 d U P
Eu4 Eu 0.4709 0.6171 0.5341 0.01535(8) Uani 0.016 1 d U P
Tb5 Tb 0.8533 0.7304 0.1303 0.01568(8) Uani 0.984 1 d U P
Eu5 Eu 0.8533 0.7304 0.1303 0.01568(8) Uani 0.016 1 d U P
Tb6 Tb 0.8723 0.4905 0.2036 0.01629(8) Uani 0.984 1 d U P
Eu6 Eu 0.8723 0.4905 0.2036 0.01629(8) Uani 0.016 1 d U P
Tb7 Tb 0.7902 0.5628 0.0463 0.01635(8) Uani 0.984 1 d U P
Eu7 Eu 0.7902 0.5628 0.0463 0.01635(8) Uani 0.016 1 d U P
Tb8 Tb 0.6209 0.6321 0.2253 0.01539(8) Uani 0.984 1 d U P
Eu8 Eu 0.6209 0.6321 0.2253 0.01539(8) Uani 0.016 1 d U P
Tb9 Tb 0.8561 0.1446 0.2729 0.01486(8) Uani 0.984 1 d U P
Eu9 Eu 0.8561 0.1446 0.2729 0.01486(8) Uani 0.016 1 d U P
Tb10 Tb 1.0390 0.0559 0.1025 0.01430(8) Uani 0.984 1 d U P
Eu10 Eu 1.0390 0.0559 0.1025 0.01430(8) Uani 0.016 1 d U P
Tb11 Tb 0.7897 0.2029 0.1107 0.01592(8) Uani 0.984 1 d U P
Eu11 Eu 0.7897 0.2029 0.1107 0.01592(8) Uani 0.016 1 d U P
Tb12 Tb 0.8012 -0.0328 0.2001 0.01525(8) Uani 0.984 1 d U P
Eu12 Eu 0.8012 -0.0328 0.2001 0.01525(8) Uani 0.016 1 d U P

loop_
_atom_site_aniso_label
_atom_site_aniso_U_11
_atom_site_aniso_U_22
_atom_site_aniso_U_33
_atom_site_aniso_U_23
_atom_site_aniso_U_13
_atom_site_aniso_U_12
Mo1 0.0253(4) 0.0217(4) 0.0267(4) 0.0018(3) -0.0119(3) -0.0045(3)
Mo2 0.0150(4) 0.0211(4) 0.0406(5) -0.0081(4) -0.0065(3) 0.0013(3)
Mo3 0.0294(4) 0.0149(4) 0.0174(4) -0.0006(3) -0.0012(3) -0.0033(3)
Mo4 0.0150(4) 0.0169(4) 0.0211(4) 0.0001(3) -0.0005(3) -0.0009(3)
Mo5 0.0179(4) 0.0284(4) 0.0305(5) -0.0051(4) 0.0075(3) -0.0044(3)
Mo6 0.0139(3) 0.0179(4) 0.0138(3) -0.0015(3) -0.0004(3) -0.0008(3)
Mo7 0.0124(3) 0.0196(4) 0.0159(4) -0.0025(3) 0.0010(3) -0.0012(3)
Mo8 0.0190(4) 0.0284(4) 0.0251(4) 0.0005(3) -0.0071(3) -0.0023(3)
Mo9 0.0262(4) 0.0261(4) 0.0279(5) -0.0064(3) -0.0125(3) 0.0041(4)
Mo10 0.0166(4) 0.0212(4) 0.0233(4) 0.0003(3) 0.0025(3) 0.0045(3)
Mo11 0.0189(4) 0.0206(4) 0.0179(4) 0.0004(3) -0.0027(3) 0.0045(3)
Mo12 0.0342(5) 0.0305(5) 0.0150(4) 0.0002(3) -0.0039(3) 0.0095(4)
Mo13 0.0133(3) 0.0169(4) 0.0135(3) -0.0023(3) 0.0001(3) 0.0014(3)
Mo14 0.0170(4) 0.0170(4) 0.0129(3) -0.0020(3) -0.0011(3) 0.0032(3)
Mo15 0.0151(4) 0.0219(4) 0.0167(4) -0.0001(3) -0.0014(3) -0.0022(3)
Mo16 0.0143(4) 0.0219(4) 0.0153(4) -0.0011(3) -0.0014(3) 0.0011(3)
Mo17 0.0199(4) 0.0176(4) 0.0193(4) -0.0022(3) -0.0021(3) -0.0002(3)
Mo18 0.0147(3) 0.0201(4) 0.0124(3) -0.0022(3) 0.0003(3) 0.0004(3)
Mo19 0.0180(4) 0.0232(4) 0.0140(4) 0.0015(3) 0.0002(3) 0.0002(3)
Mo20 0.0133(3) 0.0180(4) 0.0136(3) -0.0011(3) -0.0004(3) -0.0001(3)
Mo21 0.0126(3) 0.0183(4) 0.0130(3) -0.0013(3) 0.0002(3) 0.0002(3)
Mo22 0.0143(4) 0.0259(4) 0.0208(4) -0.0001(3) 0.0010(3) -0.0011(3)
Mo23 0.0148(4) 0.0200(4) 0.0349(5) -0.0041(3) 0.0009(3) -0.0017(3)
Mo24 0.0164(4) 0.0181(4) 0.0270(4) 0.0006(3) 0.0047(3) 0.0020(3)
Mo25 0.0149(4) 0.0183(4) 0.0179(4) -0.0010(3) 0.0045(3) 0.0013(3)
Mo26 0.0191(4) 0.0208(4) 0.0327(5) 0.0061(3) 0.0078(3) -0.0002(3)
Mo27 0.0129(3) 0.0167(3) 0.0138(3) -0.0011(3) 0.0015(3) 0.0002(3)
Mo28 0.0149(4) 0.0164(4) 0.0165(4) -0.0001(3) 0.0030(3) 0.0014(3)
Mo29 0.0148(4) 0.0234(4) 0.0424(5) -0.0048(4) -0.0010(3) -0.0012(3)
Mo30 0.0179(4) 0.0248(4) 0.0349(5) 0.0027(4) -0.0060(3) -0.0041(3)
Mo31 0.0198(4) 0.0248(4) 0.0290(4) -0.0056(3) 0.0081(3) -0.0059(3)
Mo32 0.0159(4) 0.0174(4) 0.0213(4) -0.0018(3) 0.0014(3) -0.0027(3)
Mo33 0.0225(4) 0.0185(4) 0.0182(4) -0.0016(3) -0.0010(3) -0.0029(3)
Mo34 0.0134(3) 0.0171(4) 0.0184(4) -0.0018(3) 0.0026(3) -0.0011(3)
Mo35 0.0140(3) 0.0161(4) 0.0171(4) -0.0014(3) 0.0011(3) -0.0010(3)
Mo36 0.0183(4) 0.0264(4) 0.0176(4) 0.0004(3) -0.0037(3) -0.0017(3)
Mo37 0.0158(4) 0.0236(4) 0.0188(4) 0.0028(3) -0.0022(3) -0.0013(3)
Mo38 0.0199(4) 0.0293(4) 0.0155(4) 0.0040(3) -0.0012(3) -0.0008(3)
Mo39 0.0147(4) 0.0236(4) 0.0172(4) 0.0038(3) -0.0019(3) 0.0006(3)
Mo40 0.0165(4) 0.0206(4) 0.0211(4) 0.0010(3) 0.0008(3) 0.0035(3)
Mo41 0.0148(3) 0.0191(4) 0.0144(3) -0.0006(3) -0.0008(3) 0.0005(3)
Mo42 0.0135(3) 0.0188(4) 0.0142(3) 0.0004(3) -0.0005(3) 0.0014(3)
Mo43 0.0171(4) 0.0208(4) 0.0234(4) -0.0038(3) 0.0031(3) -0.0035(3)
Mo44 0.0148(4) 0.0232(4) 0.0161(4) -0.0007(3) 0.0003(3) -0.0022(3)
Mo45 0.0208(4) 0.0240(4) 0.0263(4) 0.0049(3) 0.0053(3) -0.0023(3)
Mo46 0.0146(4) 0.0212(4) 0.0147(4) -0.0009(3) 0.0028(3) -0.0011(3)
Mo47 0.0151(4) 0.0192(4) 0.0187(4) -0.0021(3) 0.0025(3) 0.0010(3)
Mo48 0.0147(4) 0.0178(4) 0.0158(4) 0.0003(3) 0.0007(3) 0.0004(3)
Mo49 0.0125(3) 0.0178(4) 0.0136(3) -0.0007(3) 0.0014(3) -0.0002(3)
Mo50 0.0139(4) 0.0206(4) 0.0191(4) -0.0014(3) -0.0025(3) -0.0001(3)
Mo51 0.0181(4) 0.0220(4) 0.0163(4) 0.0010(3) -0.0030(3) -0.0048(3)
Mo52 0.0216(4) 0.0225(4) 0.0186(4) 0.0044(3) -0.0035(3) -0.0043(3)
Mo53 0.0156(4) 0.0212(4) 0.0122(3) -0.0012(3) 0.0004(3) -0.0006(3)
Mo54 0.0288(4) 0.0175(4) 0.0191(4) -0.0017(3) -0.0055(3) 0.0009(3)
Mo55 0.0123(3) 0.0187(4) 0.0142(3) 0.0003(3) 0.0000(3) -0.0003(3)
Mo56 0.0145(3) 0.0182(4) 0.0131(3) -0.0004(3) -0.0009(3) 0.0000(3)
Mo57 0.0185(4) 0.0202(4) 0.0146(4) -0.0008(3) -0.0023(3) -0.0049(3)
Mo58 0.0158(4) 0.0225(4) 0.0202(4) -0.0046(3) -0.0010(3) -0.0027(3)
Mo59 0.0235(4) 0.0151(4) 0.0137(3) -0.0022(3) 0.0004(3) -0.0030(3)
Mo60 0.0176(4) 0.0158(3) 0.0132(3) -0.0013(3) 0.0008(3) -0.0038(3)
Mo61 0.0195(4) 0.0201(4) 0.0164(4) -0.0027(3) 0.0046(3) -0.0061(3)
Mo62 0.0141(3) 0.0156(3) 0.0124(3) -0.0014(3) 0.0008(3) -0.0018(3)
Mo63 0.0140(3) 0.0153(3) 0.0142(3) -0.0029(3) 0.0008(3) -0.0020(3)
Mo64 0.0157(4) 0.0226(4) 0.0180(4) -0.0005(3) -0.0025(3) -0.0031(3)
Mo65 0.0180(4) 0.0198(4) 0.0189(4) -0.0022(3) -0.0038(3) -0.0003(3)
Mo66 0.0142(4) 0.0208(4) 0.0219(4) -0.0044(3) -0.0007(3) 0.0026(3)
Mo67 0.0164(4) 0.0158(4) 0.0184(4) 0.0002(3) -0.0003(3) 0.0003(3)
Mo68 0.0209(4) 0.0210(4) 0.0164(4) 0.0002(3) -0.0003(3) 0.0019(3)
Mo69 0.0127(3) 0.0160(3) 0.0151(3) -0.0023(3) -0.0001(3) -0.0002(3)
Mo70 0.0142(3) 0.0145(3) 0.0155(3) -0.0024(3) 0.0001(3) 0.0001(3)
Mo71 0.0162(4) 0.0240(4) 0.0216(4) -0.0031(3) -0.0009(3) -0.0044(3)
Mo72 0.0156(4) 0.0235(4) 0.0192(4) -0.0052(3) -0.0029(3) 0.0018(3)
Mo73 0.0214(4) 0.0171(4) 0.0196(4) -0.0037(3) 0.0001(3) -0.0054(3)
Mo74 0.0143(3) 0.0189(4) 0.0145(3) -0.0045(3) -0.0004(3) -0.0004(3)
Mo75 0.0213(4) 0.0205(4) 0.0150(4) -0.0005(3) -0.0015(3) 0.0028(3)
Mo76 0.0128(3) 0.0148(3) 0.0132(3) -0.0025(3) 0.0002(3) -0.0019(3)
Mo77 0.0133(3) 0.0150(3) 0.0132(3) -0.0020(3) -0.0003(3) 0.0001(3)
Mo78 0.0187(4) 0.0456(5) 0.0165(4) -0.0036(4) -0.0009(3) -0.0095(4)
Mo79 0.0154(4) 0.0274(4) 0.0384(5) -0.0166(4) 0.0050(3) -0.0041(3)
Mo80 0.0155(4) 0.0245(4) 0.0301(5) 0.0009(3) 0.0000(3) 0.0022(3)
Mo81 0.0134(3) 0.0223(4) 0.0155(4) -0.0051(3) 0.0028(3) -0.0009(3)
Mo82 0.0221(4) 0.0257(4) 0.0379(5) 0.0052(4) 0.0120(4) -0.0022(3)
Mo83 0.0129(3) 0.0173(4) 0.0148(3) -0.0019(3) 0.0002(3) -0.0008(3)
Mo84 0.0134(3) 0.0166(4) 0.0156(3) -0.0018(3) 0.0025(3) -0.0012(3)
Mo85 0.0136(3) 0.0149(3) 0.0124(3) -0.0012(3) 0.0011(3) 0.0008(3)
Mo86 0.0138(3) 0.0153(3) 0.0127(3) -0.0003(3) 0.0016(3) 0.0004(3)
Mo87 0.0130(3) 0.0138(3) 0.0127(3) -0.0022(3) 0.0010(3) -0.0008(3)
O1 0.027(4) 0.030(4) 0.042(4) -0.009(3) -0.014(3) -0.004(3)
O2 0.015(3) 0.038(4) 0.064(6) -0.026(4) -0.012(3) 0.004(3)
O3 0.032(4) 0.021(3) 0.026(3) 0.001(3) -0.010(3) -0.001(3)
O4 0.017(3) 0.019(3) 0.030(3) -0.001(3) -0.004(3) 0.001(3)
O5 0.016(3) 0.032(4) 0.044(4) -0.010(3) 0.002(3) -0.005(3)
O6 0.037(4) 0.024(4) 0.033(4) 0.002(3) -0.013(3) -0.002(3)
O7 0.028(4) 0.018(3) 0.034(4) -0.002(3) -0.009(3) -0.001(3)
O8 0.031(4) 0.022(4) 0.050(5) -0.009(3) -0.008(3) 0.002(3)
O9 0.036(4) 0.016(3) 0.030(4) -0.002(3) 0.001(3) 0.000(3)
O10 0.017(3) 0.018(3) 0.028(3) 0.002(3) 0.002(3) -0.001(2)
O11 0.025(3) 0.025(3) 0.024(3) 0.006(3) 0.004(3) -0.005(3)
O12 0.033(4) 0.040(4) 0.038(4) -0.008(4) 0.018(3) -0.011(4)
O13 0.044(4) 0.016(3) 0.022(3) -0.001(3) -0.005(3) -0.009(3)
O14 0.017(3) 0.017(3) 0.021(3) -0.001(2) -0.006(2) -0.002(2)
O15 0.010(3) 0.023(3) 0.023(3) -0.005(2) -0.001(2) 0.000(2)
O16 0.023(4) 0.040(4) 0.043(5) -0.015(4) 0.010(3) -0.005(3)
O17 0.024(3) 0.017(3) 0.021(3) 0.000(2) 0.000(3) -0.004(3)
O18 0.015(3) 0.019(3) 0.016(3) -0.001(2) -0.005(2) 0.002(2)
O19 0.018(3) 0.026(3) 0.019(3) 0.000(3) 0.004(2) -0.004(3)
O20 0.018(3) 0.016(3) 0.018(3) -0.003(2) -0.003(2) 0.001(2)
O21 0.021(3) 0.016(3) 0.013(3) -0.002(2) -0.003(2) 0.000(2)
O22 0.013(3) 0.022(3) 0.018(3) -0.001(2) 0.002(2) 0.001(2)
O23 0.018(3) 0.022(3) 0.018(3) -0.003(2) 0.005(2) -0.001(3)
O24 0.019(3) 0.025(3) 0.014(3) -0.002(2) -0.001(2) -0.008(3)
O25 0.025(4) 0.046(5) 0.037(4) -0.006(4) -0.010(3) -0.002(3)
O26 0.036(4) 0.042(5) 0.029(4) -0.007(3) -0.015(3) 0.003(4)
O27 0.020(3) 0.031(4) 0.028(4) 0.000(3) -0.005(3) 0.000(3)
O28 0.021(3) 0.026(3) 0.028(4) -0.001(3) -0.008(3) 0.002(3)
O29 0.034(4) 0.029(4) 0.021(3) -0.001(3) -0.006(3) 0.006(3)
O30 0.025(4) 0.030(4) 0.032(4) 0.004(3) -0.007(3) -0.008(3)
O31 0.027(3) 0.024(3) 0.022(3) 0.002(3) -0.008(3) -0.001(3)
O32 0.030(4) 0.025(4) 0.034(4) -0.004(3) -0.013(3) 0.005(3)
O33 0.027(4) 0.022(3) 0.029(4) -0.001(3) 0.001(3) 0.009(3)
O34 0.020(3) 0.022(3) 0.023(3) 0.001(3) -0.002(3) 0.003(3)
O35 0.027(4) 0.029(4) 0.024(3) 0.003(3) -0.003(3) 0.004(3)
O36 0.035(4) 0.045(5) 0.022(4) 0.006(3) -0.005(3) 0.012(4)
O37 0.015(3) 0.034(4) 0.027(4) 0.007(3) 0.001(3) 0.002(3)
O38 0.015(3) 0.023(3) 0.018(3) -0.004(2) -0.005(2) 0.001(2)
O39 0.018(3) 0.026(3) 0.020(3) -0.005(3) -0.005(2) 0.003(3)
O40 0.043(5) 0.041(4) 0.021(4) -0.008(3) -0.006(3) 0.007(4)
O41 0.015(3) 0.017(3) 0.023(3) -0.002(2) 0.004(2) 0.001(2)
O42 0.017(3) 0.018(3) 0.014(3) -0.004(2) 0.000(2) 0.002(2)
O43 0.026(3) 0.028(3) 0.015(3) 0.003(3) -0.001(3) 0.002(3)
O44 0.015(3) 0.023(3) 0.015(3) -0.003(2) 0.001(2) 0.002(2)
O45 0.016(3) 0.018(3) 0.016(3) -0.005(2) -0.003(2) 0.004(2)
O46 0.027(3) 0.022(3) 0.014(3) -0.002(2) -0.002(2) 0.003(3)
O47 0.017(3) 0.015(3) 0.017(3) -0.003(2) -0.004(2) 0.001(2)
O48 0.018(3) 0.017(3) 0.018(3) -0.002(2) 0.001(2) 0.001(2)
O49 0.022(3) 0.031(4) 0.019(3) -0.001(3) 0.000(3) -0.003(3)
O50 0.024(4) 0.030(4) 0.022(3) 0.001(3) -0.002(3) -0.003(3)
O51 0.018(3) 0.021(3) 0.024(3) 0.003(3) -0.006(3) 0.001(3)
O52 0.018(3) 0.026(3) 0.014(3) 0.000(2) -0.001(2) -0.005(3)
O53 0.018(3) 0.023(3) 0.017(3) 0.001(2) -0.002(2) 0.001(3)
O54 0.022(3) 0.023(3) 0.018(3) 0.004(3) -0.002(3) -0.003(3)
O55 0.018(3) 0.022(3) 0.015(3) -0.002(2) -0.001(2) -0.001(2)
O56 0.017(3) 0.026(3) 0.022(3) -0.001(3) -0.003(3) 0.002(3)
O57 0.035(4) 0.022(3) 0.016(3) 0.001(3) -0.003(3) -0.002(3)
O58 0.022(3) 0.024(3) 0.017(3) -0.006(2) 0.001(2) 0.000(3)
O59 0.021(3) 0.026(3) 0.015(3) -0.001(2) -0.001(2) -0.001(3)
O60 0.024(4) 0.031(4) 0.020(3) 0.004(3) 0.001(3) 0.000(3)
O61 0.018(3) 0.017(3) 0.025(3) -0.001(2) -0.001(3) -0.002(2)
O62 0.014(3) 0.020(3) 0.014(3) -0.002(2) -0.004(2) -0.005(2)
O63 0.010(3) 0.021(3) 0.014(3) -0.002(2) -0.001(2) 0.002(2)
O64 0.025(4) 0.025(3) 0.022(3) 0.001(3) 0.001(3) 0.001(3)
O65 0.017(3) 0.019(3) 0.018(3) -0.002(2) -0.004(2) 0.004(2)
O66 0.013(3) 0.019(3) 0.015(3) -0.005(2) -0.002(2) -0.001(2)
O67 0.018(3) 0.025(3) 0.012(3) 0.001(2) 0.001(2) -0.002(3)
O68 0.020(3) 0.016(3) 0.021(3) -0.001(2) 0.001(2) -0.001(2)
O69 0.015(3) 0.017(3) 0.018(3) -0.002(2) 0.001(2) 0.003(2)
O70 0.019(3) 0.023(3) 0.013(3) 0.000(2) -0.003(2) 0.000(2)
O71 0.017(3) 0.019(3) 0.017(3) -0.003(2) -0.001(2) -0.002(2)
O72 0.017(3) 0.019(3) 0.018(3) 0.000(2) 0.002(2) -0.002(2)
O73 0.021(4) 0.034(4) 0.033(4) -0.005(3) -0.004(3) -0.001(3)
O74 0.021(4) 0.037(4) 0.048(5) 0.002(4) -0.003(3) -0.008(3)
O75 0.018(3) 0.019(3) 0.031(4) -0.003(3) 0.007(3) 0.003(3)
O76 0.015(3) 0.021(3) 0.023(3) -0.003(2) 0.004(2) -0.001(2)
O77 0.016(3) 0.022(3) 0.033(4) 0.001(3) 0.001(3) -0.005(3)
O78 0.024(4) 0.033(4) 0.022(3) -0.002(3) -0.002(3) 0.000(3)
O79 0.016(3) 0.027(3) 0.025(3) -0.004(3) 0.004(2) -0.001(3)
O80 0.019(3) 0.025(4) 0.045(4) -0.010(3) -0.002(3) -0.001(3)
O81 0.030(4) 0.025(4) 0.044(5) -0.001(3) 0.009(3) 0.006(3)
O82 0.019(3) 0.020(3) 0.021(3) -0.005(2) -0.001(2) 0.004(2)
O83 0.024(3) 0.027(3) 0.024(3) -0.001(3) 0.005(3) 0.005(3)
O84 0.031(4) 0.030(4) 0.042(5) 0.010(3) 0.011(3) 0.005(3)
O85 0.024(4) 0.029(4) 0.028(4) 0.006(3) 0.005(3) 0.000(3)
O86 0.013(3) 0.021(3) 0.019(3) -0.006(2) 0.004(2) -0.003(2)
O87 0.009(3) 0.019(3) 0.027(3) 0.001(2) 0.005(2) 0.000(2)
O88 0.021(4) 0.023(4) 0.045(4) 0.003(3) 0.005(3) -0.002(3)
O89 0.018(3) 0.018(3) 0.022(3) -0.006(2) 0.004(2) 0.006(2)
O90 0.017(3) 0.022(3) 0.018(3) -0.003(2) 0.001(2) -0.003(2)
O91 0.019(3) 0.029(3) 0.020(3) 0.005(3) 0.007(2) -0.001(3)
O92 0.018(3) 0.015(3) 0.017(3) 0.001(2) 0.000(2) 0.002(2)
O93 0.020(3) 0.020(3) 0.014(3) -0.002(2) 0.006(2) -0.002(2)
O94 0.018(3) 0.019(3) 0.019(3) 0.000(2) 0.001(2) 0.000(2)
O95 0.018(3) 0.021(3) 0.019(3) -0.003(2) 0.002(2) 0.000(2)
O96 0.019(3) 0.020(3) 0.016(3) 0.000(2) 0.003(2) 0.001(2)
O97 0.014(3) 0.034(4) 0.048(5) -0.006(3) 0.004(3) -0.004(3)
O98 0.022(4) 0.033(4) 0.038(4) -0.001(3) -0.008(3) 0.000(3)
O99 0.021(3) 0.028(4) 0.032(4) -0.005(3) 0.006(3) -0.008(3)
O100 0.023(3) 0.022(3) 0.027(3) 0.000(3) -0.003(3) 0.000(3)
O101 0.027(4) 0.026(3) 0.022(3) -0.002(3) -0.003(3) -0.006(3)
O102 0.024(4) 0.029(4) 0.050(5) -0.009(3) 0.000(3) 0.002(3)
O103 0.024(3) 0.023(3) 0.038(4) -0.003(3) -0.005(3) -0.001(3)
O104 0.027(4) 0.028(4) 0.041(4) 0.008(3) -0.004(3) -0.006(3)
O105 0.037(4) 0.033(4) 0.028(4) -0.005(3) 0.018(3) -0.011(3)
O106 0.023(4) 0.022(3) 0.028(4) -0.002(3) 0.004(3) -0.006(3)
O107 0.022(3) 0.020(3) 0.024(3) -0.004(3) 0.000(3) -0.003(3)
O108 0.025(4) 0.023(3) 0.024(3) -0.004(3) -0.003(3) -0.003(3)
O109 0.027(4) 0.039(4) 0.040(4) -0.012(3) 0.008(3) -0.006(3)
O110 0.013(3) 0.023(3) 0.029(3) -0.004(3) 0.001(2) -0.004(2)
O111 0.017(3) 0.020(3) 0.018(3) 0.000(2) -0.001(2) 0.000(2)
O112 0.035(4) 0.026(4) 0.016(3) -0.002(3) -0.004(3) -0.004(3)
O113 0.021(3) 0.024(3) 0.021(3) 0.001(3) 0.001(3) -0.003(3)
O114 0.014(3) 0.018(3) 0.024(3) 0.001(2) 0.003(2) -0.003(2)
O115 0.017(3) 0.015(3) 0.023(3) -0.003(2) -0.002(2) 0.002(2)
O116 0.015(3) 0.021(3) 0.020(3) -0.001(2) 0.002(2) -0.003(2)
O117 0.016(3) 0.017(3) 0.016(3) -0.001(2) 0.006(2) 0.001(2)
O118 0.016(3) 0.018(3) 0.023(3) -0.004(2) 0.000(2) 0.000(2)
O119 0.018(3) 0.021(3) 0.019(3) -0.002(2) 0.001(2) -0.001(2)
O120 0.020(3) 0.021(3) 0.022(3) -0.001(2) 0.004(2) 0.003(3)
O121 0.028(4) 0.039(4) 0.017(3) -0.002(3) -0.004(3) -0.004(3)
O122 0.022(4) 0.034(4) 0.027(4) 0.001(3) -0.001(3) 0.001(3)
O123 0.021(3) 0.034(4) 0.020(3) 0.003(3) -0.001(3) 0.000(3)
O124 0.018(3) 0.023(3) 0.016(3) 0.002(2) -0.001(2) -0.002(3)
O125 0.013(3) 0.027(3) 0.020(3) 0.003(3) -0.003(2) 0.006(3)
O126 0.023(4) 0.030(4) 0.030(4) -0.004(3) -0.006(3) -0.002(3)
O127 0.019(3) 0.027(3) 0.020(3) -0.001(3) 0.000(2) 0.002(3)
O128 0.022(3) 0.026(4) 0.027(4) 0.005(3) -0.002(3) -0.005(3)
O129 0.027(4) 0.041(4) 0.020(4) 0.007(3) 0.000(3) 0.001(3)
O130 0.022(3) 0.030(4) 0.019(3) 0.003(3) -0.007(3) -0.004(3)
O131 0.020(3) 0.028(3) 0.022(3) 0.002(3) -0.003(3) 0.003(3)
O132 0.022(3) 0.020(3) 0.035(4) 0.002(3) 0.004(3) 0.003(3)
O133 0.027(4) 0.034(4) 0.019(3) -0.001(3) -0.002(3) -0.002(3)
O134 0.011(3) 0.026(3) 0.017(3) 0.004(2) -0.006(2) 0.002(2)
O135 0.014(3) 0.023(3) 0.015(3) 0.001(2) -0.002(2) 0.000(2)
O136 0.022(3) 0.026(4) 0.022(3) 0.002(3) 0.000(3) 0.002(3)
O137 0.016(3) 0.021(3) 0.016(3) 0.001(2) -0.004(2) 0.000(2)
O138 0.016(3) 0.023(3) 0.017(3) -0.001(2) 0.000(2) 0.001(2)
O139 0.019(3) 0.018(3) 0.021(3) 0.001(2) -0.004(2) 0.005(2)
O140 0.021(3) 0.028(3) 0.015(3) -0.001(2) -0.002(2) -0.003(3)
O141 0.021(3) 0.020(3) 0.014(3) 0.001(2) 0.000(2) 0.000(2)
O142 0.019(3) 0.022(3) 0.020(3) -0.001(2) 0.001(2) 0.002(3)
O143 0.014(3) 0.021(3) 0.021(3) 0.000(2) 0.000(2) 0.001(2)
O144 0.018(3) 0.018(3) 0.017(3) 0.002(2) 0.001(2) 0.000(2)
O145 0.018(3) 0.032(4) 0.030(4) -0.004(3) 0.005(3) -0.007(3)
O146 0.021(3) 0.032(4) 0.024(4) -0.001(3) 0.001(3) -0.002(3)
O147 0.022(3) 0.025(3) 0.028(3) -0.002(3) 0.002(3) -0.008(3)
O148 0.016(3) 0.023(3) 0.019(3) -0.004(2) -0.001(2) -0.006(2)
O149 0.015(3) 0.023(3) 0.020(3) -0.003(2) 0.001(2) -0.001(2)
O150 0.021(3) 0.027(4) 0.028(4) -0.004(3) 0.004(3) -0.001(3)
O151 0.020(3) 0.021(3) 0.018(3) -0.003(2) 0.001(2) -0.005(2)
O152 0.021(3) 0.029(4) 0.024(4) 0.000(3) 0.001(3) -0.002(3)
O153 0.036(4) 0.040(4) 0.031(4) 0.011(3) 0.012(3) 0.000(4)
O154 0.024(3) 0.027(4) 0.020(3) -0.003(3) 0.003(3) -0.004(3)
O155 0.016(3) 0.025(3) 0.017(3) -0.006(2) 0.002(2) -0.001(3)
O156 0.021(3) 0.029(4) 0.029(4) -0.009(3) 0.008(3) 0.001(3)
O157 0.025(4) 0.019(3) 0.052(5) 0.006(3) 0.003(3) -0.004(3)
O158 0.016(3) 0.015(3) 0.024(3) 0.001(2) 0.003(2) -0.003(2)
O159 0.010(3) 0.016(3) 0.018(3) -0.001(2) 0.002(2) -0.002(2)
O160 0.020(3) 0.026(4) 0.022(3) -0.002(3) 0.002(3) 0.002(3)
O161 0.027(3) 0.027(3) 0.017(3) 0.002(3) 0.006(3) 0.000(3)
O162 0.017(3) 0.021(3) 0.015(3) -0.002(2) 0.003(2) 0.002(2)
O163 0.018(3) 0.020(3) 0.016(3) -0.006(2) -0.002(2) 0.000(2)
O164 0.017(3) 0.021(3) 0.019(3) 0.003(2) 0.003(2) -0.001(2)
O165 0.018(3) 0.015(3) 0.018(3) -0.001(2) 0.003(2) 0.000(2)
O166 0.014(3) 0.018(3) 0.019(3) 0.001(2) -0.001(2) -0.002(2)
O167 0.022(3) 0.017(3) 0.019(3) -0.003(2) 0.001(2) -0.001(2)
O168 0.017(3) 0.022(3) 0.015(3) -0.002(2) 0.004(2) -0.001(2)
O169 0.019(3) 0.026(4) 0.027(4) 0.001(3) 0.000(3) -0.003(3)
O170 0.023(4) 0.030(4) 0.026(4) 0.001(3) -0.006(3) -0.007(3)
O171 0.017(3) 0.024(3) 0.019(3) 0.003(2) -0.004(2) -0.001(3)
O172 0.021(3) 0.022(3) 0.013(3) 0.002(2) 0.000(2) -0.004(3)
O173 0.026(3) 0.023(3) 0.023(3) -0.001(3) -0.004(3) -0.001(3)
O174 0.023(4) 0.028(4) 0.030(4) -0.003(3) -0.001(3) 0.000(3)
O175 0.018(3) 0.020(3) 0.019(3) -0.001(2) 0.001(2) -0.003(2)
O176 0.021(3) 0.032(4) 0.029(4) 0.007(3) -0.004(3) -0.009(3)
O177 0.035(4) 0.034(4) 0.018(3) 0.005(3) 0.000(3) -0.007(3)
O178 0.018(3) 0.028(3) 0.018(3) -0.001(3) 0.001(2) -0.004(3)
O179 0.020(3) 0.026(3) 0.015(3) -0.006(2) -0.001(2) 0.001(3)
O180 0.036(4) 0.026(4) 0.029(4) -0.008(3) -0.009(3) 0.003(3)
O181 0.035(4) 0.027(4) 0.036(4) 0.005(3) -0.012(3) -0.003(3)
O182 0.011(3) 0.015(3) 0.014(3) 0.001(2) -0.001(2) -0.003(2)
O183 0.015(3) 0.015(3) 0.013(3) -0.001(2) -0.003(2) -0.004(2)
O184 0.037(4) 0.019(3) 0.026(4) -0.001(3) -0.011(3) -0.006(3)
O185 0.018(3) 0.029(3) 0.013(3) 0.001(2) 0.000(2) -0.006(3)
O186 0.012(3) 0.021(3) 0.016(3) -0.003(2) -0.001(2) -0.001(2)
O187 0.021(3) 0.025(3) 0.020(3) -0.005(3) -0.003(2) 0.006(3)
O188 0.018(3) 0.020(3) 0.019(3) 0.003(2) 0.001(2) 0.000(2)
O189 0.018(3) 0.017(3) 0.015(3) 0.000(2) 0.001(2) -0.001(2)
O190 0.016(3) 0.018(3) 0.021(3) -0.002(2) -0.003(2) -0.002(2)
O191 0.018(3) 0.021(3) 0.019(3) 0.000(2) 0.003(2) -0.002(2)
O192 0.018(3) 0.020(3) 0.020(3) -0.002(2) 0.000(2) 0.003(2)
O193 0.024(4) 0.037(4) 0.024(4) -0.004(3) -0.001(3) -0.005(3)
O194 0.018(3) 0.034(4) 0.030(4) -0.006(3) 0.000(3) -0.003(3)
O195 0.027(3) 0.022(3) 0.018(3) -0.002(2) -0.002(3) -0.008(3)
O196 0.015(3) 0.016(3) 0.021(3) -0.001(2) -0.002(2) -0.006(2)
O197 0.023(3) 0.028(3) 0.021(3) -0.007(3) 0.002(3) -0.006(3)
O198 0.022(3) 0.025(3) 0.013(3) 0.001(2) -0.004(2) -0.001(3)
O199 0.020(3) 0.022(3) 0.020(3) 0.000(2) 0.001(2) -0.003(3)
O200 0.023(3) 0.024(3) 0.023(3) -0.002(3) -0.004(3) 0.000(3)
O201 0.034(4) 0.020(3) 0.022(3) -0.002(3) 0.003(3) -0.001(3)
O202 0.026(3) 0.018(3) 0.020(3) -0.003(2) 0.001(3) -0.004(3)
O203 0.027(3) 0.024(3) 0.020(3) 0.003(3) -0.001(3) -0.011(3)
O204 0.025(4) 0.029(4) 0.022(3) -0.005(3) 0.008(3) -0.007(3)
O205 0.030(4) 0.024(3) 0.016(3) -0.003(3) 0.006(3) -0.007(3)
O206 0.016(3) 0.013(3) 0.018(3) -0.001(2) -0.001(2) -0.003(2)
O207 0.014(3) 0.017(3) 0.015(3) -0.002(2) -0.003(2) -0.005(2)
O208 0.021(3) 0.028(4) 0.021(3) -0.004(3) 0.002(3) -0.008(3)
O209 0.018(3) 0.015(3) 0.021(3) -0.004(2) -0.002(2) -0.002(2)
O210 0.015(3) 0.017(3) 0.017(3) -0.005(2) 0.004(2) -0.004(2)
O211 0.020(3) 0.023(3) 0.013(3) -0.001(2) 0.001(2) -0.002(3)
O212 0.016(3) 0.017(3) 0.014(3) -0.001(2) -0.001(2) -0.002(2)
O213 0.019(3) 0.020(3) 0.014(3) -0.001(2) 0.002(2) -0.001(2)
O214 0.013(3) 0.018(3) 0.019(3) -0.001(2) -0.001(2) 0.000(2)
O215 0.017(3) 0.021(3) 0.022(3) -0.003(2) 0.002(2) 0.001(2)
O216 0.018(3) 0.021(3) 0.014(3) -0.002(2) -0.001(2) -0.004(2)
O217 0.022(3) 0.031(4) 0.020(3) 0.000(3) 0.000(3) -0.003(3)
O218 0.023(3) 0.030(4) 0.022(3) -0.003(3) -0.003(3) 0.000(3)
O219 0.018(3) 0.021(3) 0.024(3) -0.001(3) -0.002(2) 0.003(3)
O220 0.014(3) 0.018(3) 0.019(3) 0.002(2) -0.004(2) 0.000(2)
O221 0.024(3) 0.022(3) 0.018(3) 0.001(2) -0.001(2) -0.001(3)
O222 0.025(4) 0.029(4) 0.019(3) 0.003(3) -0.004(3) -0.001(3)
O223 0.021(3) 0.018(3) 0.022(3) -0.001(2) -0.002(2) -0.001(2)
O224 0.032(4) 0.017(3) 0.021(3) -0.001(3) -0.001(3) 0.003(3)
O225 0.020(3) 0.026(4) 0.031(4) -0.006(3) -0.005(3) 0.004(3)
O226 0.021(3) 0.020(3) 0.029(4) 0.000(3) -0.003(3) 0.003(3)
O227 0.019(3) 0.022(3) 0.025(3) 0.006(3) 0.001(3) -0.006(3)
O228 0.030(4) 0.029(4) 0.023(4) 0.006(3) -0.002(3) 0.001(3)
O229 0.017(3) 0.035(4) 0.019(3) -0.001(3) 0.001(3) 0.002(3)
O230 0.010(3) 0.019(3) 0.018(3) -0.003(2) 0.000(2) -0.001(2)
O231 0.015(3) 0.015(3) 0.015(3) 0.000(2) 0.001(2) 0.001(2)
O232 0.022(3) 0.026(4) 0.022(3) -0.002(3) -0.003(3) 0.006(3)
O233 0.013(3) 0.018(3) 0.024(3) -0.003(2) 0.000(2) 0.002(2)
O234 0.015(3) 0.015(3) 0.022(3) -0.003(2) 0.002(2) -0.003(2)
O235 0.017(3) 0.019(3) 0.020(3) 0.001(2) 0.001(2) -0.003(2)
O236 0.013(3) 0.022(3) 0.016(3) -0.002(2) -0.002(2) -0.001(2)
O237 0.019(3) 0.016(3) 0.018(3) -0.004(2) 0.000(2) -0.001(2)
O238 0.016(3) 0.023(3) 0.017(3) -0.002(2) -0.001(2) 0.002(2)
O239 0.015(3) 0.019(3) 0.020(3) -0.003(2) -0.003(2) -0.001(2)
O240 0.022(3) 0.018(3) 0.021(3) -0.004(2) 0.002(2) -0.001(3)
O241 0.024(4) 0.033(4) 0.041(4) -0.005(3) -0.005(3) -0.008(3)
O242 0.023(4) 0.036(4) 0.028(4) -0.009(3) -0.004(3) -0.003(3)
O243 0.019(3) 0.023(3) 0.025(3) -0.004(3) -0.002(3) -0.006(3)
O244 0.013(3) 0.026(3) 0.021(3) -0.005(3) -0.004(2) -0.003(2)
O245 0.019(3) 0.028(3) 0.015(3) -0.001(2) -0.004(2) 0.001(3)
O246 0.019(3) 0.034(4) 0.023(3) -0.001(3) 0.002(3) -0.010(3)
O247 0.016(3) 0.023(3) 0.025(3) -0.005(3) -0.001(2) -0.001(3)
O248 0.024(4) 0.031(4) 0.024(4) -0.006(3) -0.002(3) 0.003(3)
O249 0.033(4) 0.021(3) 0.029(4) -0.009(3) -0.001(3) -0.006(3)
O250 0.015(3) 0.024(3) 0.021(3) -0.010(2) 0.001(2) -0.003(2)
O251 0.022(3) 0.024(3) 0.016(3) -0.005(2) -0.003(2) 0.002(3)
O252 0.032(4) 0.033(4) 0.015(3) 0.001(3) -0.001(3) 0.003(3)
O253 0.025(3) 0.017(3) 0.025(3) 0.000(3) 0.000(3) -0.007(3)
O254 0.014(3) 0.017(3) 0.020(3) -0.003(2) -0.001(2) -0.001(2)
O255 0.009(3) 0.024(3) 0.020(3) -0.005(2) -0.002(2) 0.002(2)
O256 0.026(4) 0.027(4) 0.025(4) 0.001(3) -0.004(3) 0.001(3)
O257 0.018(3) 0.018(3) 0.016(3) -0.008(2) 0.000(2) -0.001(2)
O258 0.016(3) 0.018(3) 0.016(3) -0.005(2) 0.001(2) -0.001(2)
O259 0.019(3) 0.021(3) 0.016(3) -0.001(2) 0.002(2) 0.001(2)
O260 0.018(3) 0.017(3) 0.022(3) -0.004(2) 0.001(2) -0.002(2)
O261 0.209(18) 0.32(2) 0.137(15) -0.083(15) 0.026(13) -0.081(16)
O262 0.017(3) 0.023(3) 0.014(3) 0.002(2) -0.003(2) 0.001(2)
O263 0.019(3) 0.018(3) 0.017(3) 0.001(2) 0.002(2) 0.000(2)
O264 0.018(3) 0.017(3) 0.019(3) 0.000(2) -0.001(2) 0.002(2)
O265 0.024(4) 0.051(5) 0.027(4) -0.012(3) 0.000(3) -0.003(3)
O266 0.018(3) 0.034(4) 0.050(5) -0.017(4) -0.004(3) -0.003(3)
O267 0.015(3) 0.037(4) 0.028(4) 0.004(3) -0.001(3) 0.002(3)
O268 0.013(3) 0.025(3) 0.023(3) -0.006(3) -0.002(2) -0.004(2)
O269 0.023(3) 0.028(4) 0.038(4) -0.007(3) 0.010(3) -0.006(3)
O270 0.028(4) 0.060(5) 0.019(4) 0.000(3) -0.002(3) -0.003(4)
O271 0.023(3) 0.042(4) 0.023(3) -0.016(3) 0.001(3) -0.003(3)
O272 0.022(4) 0.031(4) 0.052(5) -0.017(4) 0.006(3) -0.002(3)
O273 0.025(4) 0.029(4) 0.044(5) 0.000(3) -0.002(3) 0.005(3)
O274 0.018(3) 0.026(3) 0.023(3) -0.007(3) -0.002(3) 0.001(3)
O275 0.021(3) 0.028(3) 0.019(3) -0.006(3) 0.006(2) -0.005(3)
O276 0.037(5) 0.054(5) 0.043(5) 0.015(4) 0.022(4) 0.000(4)
O277 0.024(4) 0.039(4) 0.029(4) 0.005(3) -0.002(3) -0.002(3)
O278 0.014(3) 0.023(3) 0.015(3) 0.002(2) 0.000(2) -0.001(2)
O279 0.013(3) 0.019(3) 0.023(3) -0.006(2) 0.001(2) -0.005(2)
O280 0.024(4) 0.025(4) 0.068(6) 0.003(4) 0.011(4) -0.006(3)
O281 0.016(3) 0.022(3) 0.026(3) -0.003(3) 0.001(2) 0.002(3)
O282 0.015(3) 0.019(3) 0.019(3) -0.005(2) -0.001(2) 0.000(2)
O283 0.021(3) 0.029(3) 0.021(3) 0.002(3) 0.003(3) 0.000(3)
O284 0.018(3) 0.017(3) 0.023(3) -0.001(2) 0.002(2) 0.001(2)
O285 0.018(3) 0.012(3) 0.020(3) -0.007(2) 0.003(2) -0.001(2)
O286 0.013(3) 0.024(3) 0.021(3) 0.002(2) 0.004(2) -0.001(2)
O287 0.019(3) 0.017(3) 0.018(3) -0.001(2) 0.003(2) 0.000(2)
O288 0.022(3) 0.019(3) 0.018(3) -0.002(2) 0.000(2) 0.001(3)
O289 0.031(4) 0.022(3) 0.017(3) 0.001(2) 0.005(3) 0.003(3)
O290 0.020(3) 0.031(4) 0.020(3) -0.007(3) 0.000(3) 0.001(3)
O291 0.037(4) 0.027(4) 0.024(3) -0.009(3) 0.011(3) -0.005(3)
O292 0.016(3) 0.021(3) 0.020(3) 0.001(2) 0.000(2) 0.002(2)
O293 0.032(4) 0.029(4) 0.030(4) -0.005(3) 0.008(3) -0.007(3)
O294 0.019(3) 0.028(3) 0.018(3) -0.006(3) 0.003(2) -0.003(3)
O295 0.028(4) 0.038(4) 0.018(3) -0.001(3) 0.001(3) 0.011(3)
O296 0.022(3) 0.025(3) 0.024(3) -0.003(3) -0.002(3) -0.003(3)
O297 0.045(4) 0.025(4) 0.025(4) 0.000(3) -0.003(3) 0.004(3)
O298 0.035(4) 0.024(4) 0.042(4) -0.002(3) 0.011(3) -0.001(3)
O299 0.039(4) 0.029(4) 0.039(4) 0.011(3) 0.016(3) 0.013(3)
O300 0.020(3) 0.028(3) 0.020(3) -0.003(3) 0.000(2) 0.002(3)
O301 0.022(3) 0.019(3) 0.020(3) 0.002(2) -0.001(2) 0.000(3)
O302 0.026(3) 0.018(3) 0.023(3) 0.001(2) 0.002(3) -0.002(3)
O303 0.029(4) 0.021(3) 0.018(3) -0.003(2) 0.002(3) 0.000(3)
O304 0.020(3) 0.025(3) 0.020(3) -0.003(3) 0.000(2) 0.000(3)
O305 0.014(3) 0.020(3) 0.017(3) -0.004(2) -0.001(2) 0.001(2)
O306 0.016(3) 0.018(3) 0.019(3) -0.003(2) -0.002(2) 0.002(2)
O307 0.016(3) 0.022(3) 0.021(3) 0.000(2) 0.002(2) 0.005(2)
O308 0.018(3) 0.021(3) 0.015(3) -0.002(2) 0.002(2) 0.002(2)
O309 0.029(4) 0.029(4) 0.020(3) -0.001(3) -0.001(3) 0.011(3)
O310 0.020(3) 0.027(3) 0.015(3) 0.000(2) 0.001(2) 0.000(3)
O311 0.037(4) 0.030(4) 0.025(4) -0.006(3) 0.012(3) -0.009(3)
O312 0.022(3) 0.026(3) 0.021(3) 0.000(3) 0.000(3) 0.002(3)
O313 0.038(4) 0.031(4) 0.021(3) -0.008(3) 0.009(3) -0.007(3)
O314 0.026(4) 0.032(4) 0.023(3) -0.003(3) 0.000(3) 0.000(3)
O315 0.031(4) 0.032(4) 0.022(3) -0.003(3) -0.001(3) 0.006(3)
O316 0.022(3) 0.026(3) 0.022(3) -0.001(3) 0.001(3) -0.004(3)
O317 0.027(3) 0.019(3) 0.022(3) -0.001(3) 0.001(3) -0.002(3)
O318 0.027(3) 0.023(3) 0.019(3) 0.001(3) -0.004(3) -0.001(3)
O319 0.024(3) 0.019(3) 0.026(3) 0.001(3) -0.003(3) 0.000(3)
O320 0.012(3) 0.015(3) 0.019(3) 0.002(2) 0.002(2) -0.001(2)
O321 0.017(3) 0.024(3) 0.023(3) 0.001(3) 0.001(2) 0.003(3)
O322 0.030(4) 0.030(4) 0.044(4) 0.012(3) 0.019(3) 0.002(3)
O323 0.031(4) 0.024(3) 0.031(4) 0.004(3) 0.007(3) 0.003(3)
O324 0.045(5) 0.039(4) 0.029(4) 0.011(3) 0.010(3) 0.019(4)
O325 0.019(3) 0.031(4) 0.022(3) -0.002(3) 0.001(3) 0.001(3)
O326 0.015(3) 0.019(3) 0.020(3) 0.001(2) -0.001(2) 0.001(2)
O327 0.018(3) 0.018(3) 0.015(3) 0.000(2) 0.002(2) -0.002(2)
O328 0.018(3) 0.019(3) 0.011(3) 0.002(2) 0.000(2) -0.002(2)
O329 0.019(3) 0.022(3) 0.015(3) -0.002(2) 0.005(2) 0.003(2)
O330 0.030(4) 0.022(3) 0.020(3) -0.003(3) 0.000(3) 0.002(3)
O331 0.022(3) 0.032(4) 0.020(3) -0.007(3) -0.001(3) 0.002(3)
O332 0.032(4) 0.020(3) 0.021(3) -0.003(3) 0.008(3) -0.003(3)
O333 0.021(3) 0.018(3) 0.023(3) -0.002(2) 0.002(3) -0.005(3)
O334 0.029(4) 0.026(3) 0.023(3) -0.009(3) 0.009(3) -0.009(3)
O335 0.018(3) 0.021(3) 0.016(3) -0.004(2) 0.003(2) -0.002(2)
O336 0.027(3) 0.030(4) 0.019(3) -0.003(3) -0.001(3) 0.004(3)
O337 0.019(3) 0.025(3) 0.022(3) -0.003(3) -0.003(2) -0.002(3)
O338 0.026(4) 0.024(3) 0.029(4) 0.002(3) 0.002(3) -0.008(3)
O339 0.030(4) 0.017(3) 0.027(3) -0.003(3) -0.003(3) 0.000(3)
O340 0.025(3) 0.020(3) 0.022(3) -0.002(2) 0.002(3) -0.003(3)
O341 0.015(3) 0.027(3) 0.024(3) -0.002(3) 0.000(2) -0.001(3)
O342 0.048(4) 0.025(4) 0.021(3) 0.000(3) -0.005(3) 0.005(3)
O343 0.035(4) 0.024(4) 0.042(4) 0.002(3) 0.000(3) -0.004(3)
O344 0.033(4) 0.022(3) 0.029(4) 0.006(3) 0.011(3) 0.004(3)
O345 0.022(3) 0.026(3) 0.018(3) -0.006(3) -0.002(2) -0.001(3)
O346 0.012(3) 0.021(3) 0.018(3) -0.001(2) 0.003(2) -0.001(2)
O347 0.017(3) 0.017(3) 0.019(3) -0.002(2) -0.001(2) -0.002(2)
O348 0.016(3) 0.014(3) 0.019(3) -0.004(2) 0.004(2) 0.001(2)
O349 0.025(3) 0.019(3) 0.022(3) -0.003(3) 0.000(3) 0.001(3)
O350 0.025(4) 0.033(4) 0.019(3) -0.003(3) 0.003(3) 0.007(3)
O351 0.039(4) 0.032(4) 0.033(4) -0.002(3) 0.004(3) -0.002(3)
O352 0.035(4) 0.040(4) 0.031(4) 0.000(3) 0.001(3) 0.003(4)
O353 0.026(4) 0.022(4) 0.035(4) 0.003(3) 0.000(3) -0.006(3)
O354 0.042(5) 0.036(4) 0.028(4) -0.001(3) 0.005(3) -0.001(4)
O355 0.029(4) 0.030(4) 0.039(4) 0.005(3) -0.005(3) -0.007(3)
O356 0.021(4) 0.060(5) 0.028(4) -0.011(4) 0.002(3) -0.002(4)
O357 0.027(4) 0.036(4) 0.020(3) -0.004(3) 0.004(3) 0.003(3)
O358 0.029(4) 0.043(5) 0.039(4) -0.013(4) -0.003(3) -0.001(3)
O359 0.035(4) 0.044(5) 0.030(4) -0.001(3) 0.005(3) 0.009(4)
O360 0.036(4) 0.045(5) 0.037(4) -0.010(4) -0.001(4) -0.012(4)
O361 0.025(4) 0.034(4) 0.037(4) 0.002(3) 0.002(3) -0.004(3)
O362 0.031(4) 0.035(4) 0.038(4) -0.005(3) -0.001(3) 0.002(3)
O363 0.029(4) 0.039(4) 0.028(4) -0.004(3) 0.001(3) -0.002(3)
O364 0.032(4) 0.026(4) 0.055(5) 0.000(4) 0.003(4) -0.007(3)
O365 0.040(5) 0.033(4) 0.061(6) -0.009(4) 0.012(4) -0.009(4)
O366 0.032(4) 0.034(4) 0.062(6) -0.003(4) -0.012(4) -0.007(4)
O367 0.033(4) 0.036(4) 0.032(4) 0.000(3) 0.003(3) 0.005(3)
O368 0.036(5) 0.071(6) 0.033(5) -0.004(4) -0.004(4) -0.016(4)
O369 0.049(6) 0.055(6) 0.042(5) 0.000(4) -0.015(4) -0.008(4)
O370 0.037(5) 0.046(5) 0.062(6) 0.004(4) 0.000(4) -0.001(4)
O371 0.058(6) 0.049(5) 0.037(5) -0.008(4) -0.003(4) 0.005(4)
O372 0.041(5) 0.037(4) 0.031(4) 0.001(3) 0.012(3) -0.002(4)
O373 0.027(4) 0.055(5) 0.034(4) -0.013(4) 0.003(3) -0.006(4)
O374 0.046(5) 0.032(4) 0.058(6) -0.003(4) 0.010(4) -0.008(4)
O375 0.039(5) 0.069(6) 0.040(5) 0.004(4) -0.007(4) 0.005(4)
O376 0.044(5) 0.046(5) 0.083(7) 0.005(5) -0.025(5) 0.012(4)
O377 0.069(7) 0.046(5) 0.070(7) 0.024(5) -0.045(5) -0.028(5)
O378 0.050(6) 0.058(6) 0.067(7) 0.012(5) 0.007(5) -0.009(5)
O379 0.046(6) 0.045(5) 0.082(7) -0.023(5) 0.014(5) -0.009(4)
O380 0.040(5) 0.064(6) 0.052(6) -0.006(5) 0.004(4) 0.005(5)
O381 0.047(5) 0.044(5) 0.041(5) -0.001(4) -0.003(4) 0.002(4)
O382 0.058(6) 0.047(5) 0.053(6) -0.015(4) -0.011(5) 0.015(5)
O383 0.048(5) 0.038(5) 0.068(6) -0.008(4) 0.005(5) -0.010(4)
O384 0.063(7) 0.051(6) 0.071(7) 0.005(5) -0.023(5) 0.004(5)
O385 0.052(6) 0.046(5) 0.076(7) -0.013(5) -0.031(5) 0.017(5)
O386 0.058(6) 0.049(5) 0.056(6) 0.017(4) -0.027(5) -0.027(5)
O387 0.037(5) 0.088(8) 0.064(7) 0.016(6) -0.003(5) 0.008(5)
O388 0.041(5) 0.059(6) 0.062(6) 0.014(5) -0.007(5) 0.003(5)
O389 0.046(5) 0.042(5) 0.071(7) -0.005(5) 0.002(5) -0.005(4)
O390 0.040(5) 0.055(6) 0.058(6) -0.022(5) 0.010(4) -0.005(4)
O391 0.064(7) 0.076(7) 0.038(5) -0.002(5) -0.008(5) -0.020(5)
O392 0.063(7) 0.059(6) 0.060(6) 0.000(5) -0.001(5) -0.012(5)
O393 0.044(5) 0.065(6) 0.049(6) 0.002(5) 0.001(4) 0.007(5)
O394 0.063(7) 0.049(6) 0.068(7) -0.006(5) 0.010(5) -0.014(5)
O395 0.099(9) 0.071(7) 0.046(6) -0.016(5) -0.002(6) -0.025(6)
O396 0.052(6) 0.094(8) 0.040(5) -0.004(5) 0.000(4) 0.013(6)
O397 0.056(6) 0.063(6) 0.038(5) -0.001(4) 0.000(4) 0.016(5)
O398 0.071(7) 0.051(6) 0.047(6) -0.007(4) -0.015(5) 0.014(5)
O399 0.066(7) 0.088(8) 0.041(5) -0.003(5) -0.009(5) -0.029(6)
O400 0.094(8) 0.054(6) 0.041(5) 0.004(4) -0.015(5) -0.008(6)
O401 0.067(7) 0.039(5) 0.085(8) 0.003(5) -0.042(6) -0.005(5)
O402 0.057(6) 0.063(7) 0.067(7) -0.021(5) -0.005(5) 0.006(5)
O403 0.059(7) 0.062(7) 0.105(9) 0.026(6) -0.015(6) 0.000(6)
O404 0.056(7) 0.111(9) 0.085(8) -0.061(7) 0.039(6) -0.028(6)
O405 0.072(7) 0.079(8) 0.047(6) -0.003(5) -0.007(5) -0.012(6)
O406 0.064(7) 0.066(7) 0.085(8) -0.012(6) -0.003(6) -0.005(6)
O407 0.063(7) 0.078(7) 0.058(6) 0.026(5) -0.005(5) -0.030(6)
O408 0.067(7) 0.053(6) 0.052(6) 0.004(5) -0.013(5) -0.018(5)
O409 0.063(7) 0.070(7) 0.069(7) 0.015(6) -0.015(6) -0.017(6)
O410 0.096(9) 0.048(6) 0.084(8) -0.014(6) -0.046(7) 0.020(6)
O411 0.100(9) 0.096(9) 0.049(6) -0.009(6) -0.003(6) -0.013(7)
O412 0.090(9) 0.075(8) 0.066(7) -0.011(6) -0.001(6) -0.015(7)
O413 0.060(7) 0.089(9) 0.097(9) -0.022(7) 0.002(7) -0.019(6)
O414 0.060(7) 0.073(7) 0.099(9) -0.024(7) -0.039(6) 0.002(6)
O415 0.090(8) 0.073(7) 0.063(7) -0.001(6) -0.002(6) -0.037(7)
O416 0.084(8) 0.046(6) 0.093(8) -0.028(6) 0.042(7) -0.023(6)
O417 0.112(10) 0.059(7) 0.104(10) 0.015(7) -0.057(8) -0.012(7)
O418 0.078(8) 0.116(10) 0.077(8) 0.043(7) -0.038(7) -0.020(7)
O419 0.059(7) 0.113(9) 0.068(7) -0.040(7) -0.015(6) 0.031(7)
O420 0.060(7) 0.107(9) 0.068(7) -0.044(7) 0.021(6) -0.033(6)
O421 0.054(7) 0.099(9) 0.084(8) 0.002(7) -0.009(6) -0.008(6)
O422 0.128(12) 0.078(9) 0.106(10) 0.003(8) -0.042(9) -0.019(8)
O423 0.061(8) 0.141(12) 0.153(12) -0.096(10) 0.031(8) -0.026(8)
O424 0.106(10) 0.097(10) 0.107(10) 0.039(8) -0.037(8) -0.031(8)
O425 0.167(12) 0.069(8) 0.067(7) -0.037(6) -0.066(8) 0.044(8)
O426 0.080(9) 0.088(9) 0.135(12) 0.020(9) 0.014(8) 0.007(7)
O427 0.072(8) 0.112(10) 0.107(10) 0.033(8) 0.023(7) 0.043(8)
O428 0.091(9) 0.119(11) 0.101(10) -0.002(8) 0.005(8) -0.061(8)
O429 0.077(9) 0.080(9) 0.203(14) -0.063(9) -0.059(9) 0.030(7)
O430 0.103(10) 0.110(10) 0.139(12) -0.064(9) 0.059(9) -0.066(8)
O431 0.127(11) 0.065(8) 0.120(11) 0.024(7) -0.025(9) -0.060(8)
O432 0.098(10) 0.135(12) 0.084(9) 0.020(8) 0.014(8) 0.057(9)
O433 0.110(10) 0.092(9) 0.076(8) -0.029(7) 0.018(8) -0.016(8)
O434 0.054(7) 0.078(8) 0.144(11) -0.046(8) -0.022(7) -0.007(6)
O435 0.071(8) 0.181(13) 0.090(9) -0.067(9) 0.024(7) -0.067(9)
O436 0.057(8) 0.137(12) 0.166(13) 0.074(10) 0.011(9) -0.009(8)
O437 0.086(9) 0.090(9) 0.131(11) 0.024(8) -0.017(8) -0.049(8)
O438 0.087(9) 0.126(11) 0.088(9) 0.007(8) -0.023(8) -0.030(8)
O439 0.131(12) 0.092(10) 0.147(13) -0.034(9) 0.064(10) -0.033(9)
O440 0.111(10) 0.141(12) 0.125(11) 0.078(9) -0.075(9) -0.077(9)
O441 0.092(11) 0.155(13) 0.147(13) -0.020(11) -0.030(10) -0.018(10)
O442 0.112(11) 0.073(9) 0.173(14) 0.023(9) 0.012(10) -0.017(8)
O443 0.155(14) 0.165(15) 0.139(14) -0.034(12) -0.001(12) -0.050(12)
O444 0.103(10) 0.198(14) 0.072(9) 0.043(9) 0.009(8) 0.083(10)
O445 0.078(9) 0.152(13) 0.152(13) -0.026(11) 0.026(9) 0.034(9)
O446 0.096(12) 0.261(18) 0.177(15) -0.118(14) 0.000(11) -0.045(12)
O447 0.104(11) 0.160(13) 0.095(10) 0.019(10) 0.027(9) 0.017(10)
O448 0.101(11) 0.209(16) 0.159(14) -0.109(12) 0.045(10) -0.056(11)
O449 0.106(12) 0.235(17) 0.114(12) -0.073(12) 0.016(10) -0.030(12)
O450 0.179(15) 0.186(15) 0.171(15) 0.052(12) -0.074(12) -0.111(13)
O451 0.127(13) 0.179(15) 0.127(13) -0.005(11) -0.062(11) 0.000(11)
O452 0.147(12) 0.137(12) 0.134(12) -0.077(10) -0.090(10) 0.101(10)
O453 0.099(11) 0.230(16) 0.131(12) -0.107(12) -0.050(9) 0.043(11)
O454 0.131(13) 0.092(10) 0.190(15) -0.020(10) 0.069(11) -0.008(9)
O455 0.190(17) 0.192(17) 0.206(17) 0.072(14) 0.023(14) 0.038(14)
O456 0.156(15) 0.164(15) 0.188(16) -0.018(13) -0.009(13) -0.007(13)
O457 0.125(12) 0.162(14) 0.083(10) -0.011(10) -0.019(9) 0.024(11)
O458 0.157(14) 0.156(13) 0.099(10) -0.082(10) -0.024(10) 0.024(11)
O459 0.282(19) 0.120(13) 0.119(13) 0.025(11) 0.031(13) -0.043(13)
O460 0.115(13) 0.218(16) 0.178(15) 0.103(13) 0.029(11) -0.027(12)
O461 0.221(17) 0.178(16) 0.166(15) 0.015(13) -0.076(14) 0.075(14)
O462 0.127(14) 0.126(13) 0.250(18) 0.003(13) 0.006(13) 0.018(11)
O463 0.225(18) 0.174(16) 0.130(14) -0.028(12) -0.021(13) -0.032(14)
O464 0.176(16) 0.199(17) 0.182(17) 0.016(14) 0.022(14) 0.003(14)
O465 0.017(3) 0.018(3) 0.017(3) -0.005(2) 0.000(2) 0.001(2)
O466 0.040(5) 0.058(6) 0.052(6) 0.010(4) -0.004(4) 0.010(4)
O467 0.059(7) 0.168(13) 0.074(8) 0.025(9) 0.001(6) 0.025(8)
O468 0.056(7) 0.066(7) 0.098(9) 0.025(6) -0.023(6) 0.000(6)
O469 0.062(7) 0.074(7) 0.064(7) 0.008(6) 0.007(5) -0.005(6)
O470 0.197(18) 0.221(18) 0.252(19) 0.129(15) -0.004(15) -0.049(15)
O471 0.24(2) 0.25(2) 0.24(2) -0.023(17) 0.005(17) -0.013(17)
O472 0.30(2) 0.28(2) 0.33(2) -0.051(18) 0.074(18) -0.073(18)
Tb1 0.0156(2) 0.0175(2) 0.01344(19) -0.00278(15) 0.00079(15) 0.00120(16)
Eu1 0.0156(2) 0.0175(2) 0.01344(19) -0.00278(15) 0.00079(15) 0.00120(16)
Tb2 0.01305(19) 0.0194(2) 0.01362(19) -0.00279(15) 0.00074(14) 0.00067(16)
Eu2 0.01305(19) 0.0194(2) 0.01362(19) -0.00279(15) 0.00074(14) 0.00067(16)
Tb3 0.01444(19) 0.0170(2) 0.01502(19) 0.00051(15) 0.00064(15) 0.00087(15)
Eu3 0.01444(19) 0.0170(2) 0.01502(19) 0.00051(15) 0.00064(15) 0.00087(15)
Tb4 0.01462(19) 0.01517(19) 0.0160(2) -0.00057(15) 0.00035(15) 0.00040(15)
Eu4 0.01462(19) 0.01517(19) 0.0160(2) -0.00057(15) 0.00035(15) 0.00040(15)
Tb5 0.0153(2) 0.0159(2) 0.0157(2) 0.00018(15) -0.00070(15) -0.00038(15)
Eu5 0.0153(2) 0.0159(2) 0.0157(2) 0.00018(15) -0.00070(15) -0.00038(15)
Tb6 0.0151(2) 0.0163(2) 0.0168(2) 0.00102(15) 0.00226(15) 0.00114(16)
Eu6 0.0151(2) 0.0163(2) 0.0168(2) 0.00102(15) 0.00226(15) 0.00114(16)
Tb7 0.0158(2) 0.0196(2) 0.01347(19) -0.00155(15) 0.00146(15) -0.00005(16)
Eu7 0.0158(2) 0.0196(2) 0.01347(19) -0.00155(15) 0.00146(15) -0.00005(16)
Tb8 0.01360(19) 0.0187(2) 0.01368(19) -0.00140(15) 0.00096(14) 0.00069(16)
Eu8 0.01360(19) 0.0187(2) 0.01368(19) -0.00140(15) 0.00096(14) 0.00069(16)
Tb9 0.01519(19) 0.0167(2) 0.01275(19) -0.00209(15) 0.00105(14) -0.00074(15)
Eu9 0.01519(19) 0.0167(2) 0.01275(19) -0.00209(15) 0.00105(14) -0.00074(15)
Tb10 0.01236(19) 0.0174(2) 0.01331(19) -0.00325(15) 0.00082(14) -0.00083(15)
Eu10 0.01236(19) 0.0174(2) 0.01331(19) -0.00325(15) 0.00082(14) -0.00083(15)
Tb11 0.0164(2) 0.0172(2) 0.01407(19) -0.00196(15) -0.00049(15) 0.00094(16)
Eu11 0.0164(2) 0.0172(2) 0.01407(19) -0.00196(15) -0.00049(15) 0.00094(16)
Tb12 0.01404(19) 0.01500(19) 0.0169(2) -0.00236(15) 0.00130(15) -0.00216(15)
Eu12 0.01404(19) 0.01500(19) 0.0169(2) -0.00236(15) 0.00130(15) -0.00216(15)

loop_
_atom_type_symbol
_atom_type_description
_atom_type_scat_dispersion_real
_atom_type_scat_dispersion_imag
_atom_type_scat_source
Mo Mo -1.6832 0.6857 'International Tables Vol C Tables 4.2.6.8 and 6.1.1.4'
O O 0.0106 0.0060 'International Tables Vol C Tables 4.2.6.8 and 6.1.1.4'
Tb Tb -0.1723 4.1537 'International Tables Vol C Tables 4.2.6.8 and 6.1.1.4'
Eu Eu -0.1578 3.6682 'International Tables Vol C Tables 4.2.6.8 and 6.1.1.4'

loop_
_exptl_crystal_face_index_h
_exptl_crystal_face_index_k
_exptl_crystal_face_index_l
_exptl_crystal_face_perp_dist
6 41 4 0.0692
-4 -41 -12 0.0872
11 -13 -43 0.0722
-11 13 43 0.0722
-23 6 -22 0.0656
23 -4 24 0.0131
11 26 37 0.0518
4 -35 -27 0.0788
1 -25 39 0.1122

loop_
_geom_angle_atom_site_label_1
_geom_angle_atom_site_label_2
_geom_angle_atom_site_label_3
_geom_angle
O1 Mo1 Mo3 129.9(3)
O1 Mo1 O3 95.7(3)
O1 Mo1 O4 91.3(3)
O1 Mo1 O6 105.1(4)
O1 Mo1 O7 99.8(3)
O1 Mo1 O14 160.9(3)
O3 Mo1 Mo3 34.3(2)
O3 Mo1 O4 84.5(3)
O3 Mo1 O7 153.8(3)
O3 Mo1 O14 73.5(3)
O4 Mo1 Mo3 87.92(17)
O6 Mo1 Mo3 87.5(3)
O6 Mo1 O3 101.3(3)
O6 Mo1 O4 161.8(3)
O6 Mo1 O7 95.0(3)
O6 Mo1 O14 92.6(3)
O7 Mo1 Mo3 127.8(2)
O7 Mo1 O4 74.1(3)
O7 Mo1 O14 85.4(3)
O14 Mo1 Mo3 42.40(17)
O14 Mo1 O4 72.2(2)
O2 Mo2 Mo5 129.6(3)
O2 Mo2 O4 90.0(3)
O2 Mo2 O5 95.1(4)
O2 Mo2 O7 98.9(4)
O2 Mo2 O15 159.5(3)
O4 Mo2 Mo5 87.52(18)
O5 Mo2 Mo5 34.6(2)
O5 Mo2 O4 84.3(3)
O5 Mo2 O15 73.5(3)
O7 Mo2 Mo5 128.5(2)
O7 Mo2 O4 74.7(3)
O7 Mo2 O5 154.6(3)
O7 Mo2 O15 86.5(3)
O8 Mo2 Mo5 87.9(3)
O8 Mo2 O2 104.6(4)
O8 Mo2 O4 164.2(3)
O8 Mo2 O5 100.3(4)
O8 Mo2 O7 96.6(4)
O8 Mo2 O15 94.4(3)
O15 Mo2 Mo5 42.04(18)
O15 Mo2 O4 72.3(2)
Mo6 Mo3 Mo1 81.09(3)
O3 Mo3 Mo1 34.6(2)
O3 Mo3 Mo6 114.6(2)
O3 Mo3 O10 79.5(3)
O3 Mo3 O14 74.0(3)
O9 Mo3 Mo1 134.2(3)
O9 Mo3 Mo6 138.8(3)
O9 Mo3 O3 100.0(3)
O9 Mo3 O10 81.6(3)
O9 Mo3 O14 151.5(3)
O9 Mo3 O17 103.6(3)
O10 Mo3 Mo1 83.19(15)
O10 Mo3 Mo6 83.44(16)
O13 Mo3 Mo1 91.9(3)
O13 Mo3 Mo6 91.7(2)
O13 Mo3 O3 98.8(3)
O13 Mo3 O9 104.9(3)
O13 Mo3 O10 173.6(3)
O13 Mo3 O14 103.6(3)
O13 Mo3 O17 98.1(3)
O14 Mo3 Mo1 42.63(16)
O14 Mo3 Mo6 41.01(17)
O14 Mo3 O10 69.9(2)
O17 Mo3 Mo1 116.0(2)
O17 Mo3 Mo6 35.8(2)
O17 Mo3 O3 146.3(3)
O17 Mo3 O10 80.5(3)
O17 Mo3 O14 73.7(3)
O4 Mo4 O14 76.8(3)
O4 Mo4 O15 76.4(3)
O10 Mo4 O4 101.3(3)
O10 Mo4 O11 106.7(3)
O10 Mo4 O14 82.6(3)
O10 Mo4 O15 169.6(3)
O10 Mo4 O18 100.6(3)
O11 Mo4 O4 101.1(3)
O11 Mo4 O14 170.7(3)
O11 Mo4 O15 83.6(3)
O11 Mo4 O18 101.0(3)
O14 Mo4 O15 87.0(2)
O18 Mo4 O4 142.8(3)
O18 Mo4 O14 76.5(2)
O18 Mo4 O15 76.7(2)
Mo7 Mo5 Mo2 81.13(3)
O5 Mo5 Mo2 35.3(2)
O5 Mo5 Mo7 115.4(2)
O5 Mo5 O11 79.9(3)
O5 Mo5 O15 74.0(3)
O5 Mo5 O19 147.0(3)
O11 Mo5 Mo2 83.32(16)
O11 Mo5 Mo7 83.62(16)
O12 Mo5 Mo2 135.7(3)
O12 Mo5 Mo7 136.4(3)
O12 Mo5 O5 101.1(4)
O12 Mo5 O11 80.0(3)
O12 Mo5 O15 150.2(3)
O12 Mo5 O19 102.0(4)
O15 Mo5 Mo2 41.86(16)
O15 Mo5 Mo7 41.79(17)
O15 Mo5 O11 70.2(2)
O16 Mo5 Mo2 93.0(3)
O16 Mo5 Mo7 92.6(3)
O16 Mo5 O5 99.0(4)
O16 Mo5 O11 175.1(3)
O16 Mo5 O12 104.9(4)
O16 Mo5 O15 104.9(3)
O16 Mo5 O19 97.5(3)
O19 Mo5 Mo2 115.59(19)
O19 Mo5 Mo7 35.24(19)
O19 Mo5 O11 81.3(3)
O19 Mo5 O15 74.2(3)
O14 Mo6 Mo3 42.55(18)
O14 Mo6 O18 72.8(2)
O17 Mo6 Mo3 34.5(2)
O17 Mo6 O14 73.9(3)
O17 Mo6 O18 84.0(2)
O18 Mo6 Mo3 87.70(16)
O20 Mo6 Mo3 87.1(2)
O20 Mo6 O14 94.1(3)
O20 Mo6 O17 99.3(3)
O20 Mo6 O18 165.1(3)
O20 Mo6 O21 97.9(3)
O20 Mo6 O23 106.1(3)
O21 Mo6 Mo3 129.37(19)
O21 Mo6 O14 86.8(3)
O21 Mo6 O17 154.9(3)
O21 Mo6 O18 74.8(2)
O23 Mo6 Mo3 128.3(2)
O23 Mo6 O14 158.0(3)
O23 Mo6 O17 93.9(3)
O23 Mo6 O18 88.0(3)
O23 Mo6 O21 98.7(3)
O15 Mo7 Mo5 42.39(18)
O15 Mo7 O18 72.5(2)
O18 Mo7 Mo5 87.60(17)
O19 Mo7 Mo5 35.2(2)
O19 Mo7 O15 74.8(3)
O19 Mo7 O18 85.0(3)
O21 Mo7 Mo5 128.12(19)
O21 Mo7 O15 85.7(3)
O21 Mo7 O18 74.2(2)
O21 Mo7 O19 155.0(3)
O22 Mo7 Mo5 88.3(2)
O22 Mo7 O15 94.1(3)
O22 Mo7 O18 163.9(3)
O22 Mo7 O19 100.4(3)
O22 Mo7 O21 96.4(3)
O22 Mo7 O24 105.3(3)
O24 Mo7 Mo5 131.9(2)
O24 Mo7 O15 160.0(3)
O24 Mo7 O18 88.9(3)
O24 Mo7 O19 96.7(3)
O24 Mo7 O21 96.6(3)
O25 Mo8 Mo10 127.3(3)
O25 Mo8 O27 93.7(3)
O25 Mo8 O28 91.8(3)
O25 Mo8 O30 104.3(4)
O25 Mo8 O31 99.3(3)
O25 Mo8 O38 160.1(3)
O27 Mo8 Mo10 33.6(2)
O27 Mo8 O28 84.2(3)
O27 Mo8 O38 73.5(3)
O28 Mo8 Mo10 86.23(18)
O30 Mo8 Mo10 88.5(2)
O30 Mo8 O27 100.1(3)
O30 Mo8 O28 162.9(3)
O30 Mo8 O31 97.1(3)
O30 Mo8 O38 93.2(3)
O31 Mo8 Mo10 130.2(2)
O31 Mo8 O27 155.1(3)
O31 Mo8 O28 74.3(3)
O31 Mo8 O38 87.8(3)
O38 Mo8 Mo10 42.45(17)
O38 Mo8 O28 72.0(2)
O26 Mo9 O28 89.5(3)
O26 Mo9 O29 96.9(4)
O26 Mo9 O31 99.3(4)
O26 Mo9 O32 105.3(4)
O26 Mo9 O39 158.8(3)
O29 Mo9 O28 86.2(3)
O29 Mo9 O31 153.6(3)
O29 Mo9 O39 73.1(3)
O31 Mo9 O28 73.2(3)
O31 Mo9 O39 84.5(3)
O32 Mo9 O28 161.7(3)
O32 Mo9 O29 102.2(3)
O32 Mo9 O31 93.5(3)
O32 Mo9 O39 95.2(3)
O39 Mo9 O28 71.5(2)
Mo8 Mo10 Mo13 80.50(3)
O27 Mo10 Mo8 35.2(2)
O27 Mo10 Mo13 115.0(2)
O27 Mo10 O34 82.3(3)
O27 Mo10 O38 74.5(3)
O27 Mo10 O41 146.7(3)
O33 Mo10 Mo8 137.1(3)
O33 Mo10 Mo13 135.8(3)
O33 Mo10 O27 102.9(3)
O33 Mo10 O34 80.8(3)
O33 Mo10 O37 104.7(3)
O33 Mo10 O38 150.8(3)
O33 Mo10 O41 101.4(3)
O34 Mo10 Mo8 83.72(16)
O34 Mo10 Mo13 82.41(15)
O37 Mo10 Mo8 93.6(3)
O37 Mo10 Mo13 91.8(2)
O37 Mo10 O27 98.6(3)
O37 Mo10 O34 173.9(3)
O37 Mo10 O38 104.4(3)
O37 Mo10 O41 97.0(3)
O38 Mo10 Mo8 41.87(17)
O38 Mo10 Mo13 41.04(16)
O38 Mo10 O34 70.0(2)
O41 Mo10 Mo8 114.66(18)
O41 Mo10 Mo13 35.07(18)
O41 Mo10 O34 79.3(2)
O41 Mo10 O38 73.2(2)
O28 Mo11 O38 75.7(3)
O28 Mo11 O39 76.2(3)
O34 Mo11 O28 99.8(3)
O34 Mo11 O35 106.1(3)
O34 Mo11 O38 82.0(3)
O34 Mo11 O39 169.6(3)
O34 Mo11 O42 101.5(3)
O35 Mo11 O28 102.3(3)
O35 Mo11 O38 171.9(3)
O35 Mo11 O39 84.2(3)
O35 Mo11 O42 101.3(3)
O39 Mo11 O38 87.7(2)
O42 Mo11 O28 142.2(3)
O42 Mo11 O38 76.8(2)
O42 Mo11 O39 77.3(2)
O29 Mo12 Mo14 112.8(2)
O29 Mo12 O35 79.8(3)
O29 Mo12 O39 72.8(3)
O35 Mo12 Mo14 83.76(16)
O36 Mo12 Mo14 138.4(3)
O36 Mo12 O29 100.9(3)
O36 Mo12 O35 78.8(3)
O36 Mo12 O39 148.6(3)
O36 Mo12 O40 106.0(4)
O36 Mo12 O43 104.0(4)
O39 Mo12 Mo14 40.58(17)
O39 Mo12 O35 69.9(2)
O40 Mo12 Mo14 93.1(3)
O40 Mo12 O29 98.0(4)
O40 Mo12 O35 175.1(3)
O40 Mo12 O39 105.3(3)
O40 Mo12 O43 98.1(3)
O43 Mo12 Mo14 35.6(2)
O43 Mo12 O29 145.1(3)
O43 Mo12 O35 81.6(3)
O43 Mo12 O39 73.2(3)
O38 Mo13 Mo10 42.08(17)
O38 Mo13 O42 73.3(2)
O41 Mo13 Mo10 35.29(19)
O41 Mo13 O38 74.4(3)
O41 Mo13 O42 84.7(2)
O42 Mo13 Mo10 88.13(16)
O44 Mo13 Mo10 87.7(2)
O44 Mo13 O38 94.7(3)
O44 Mo13 O41 99.5(3)
O44 Mo13 O42 165.9(3)
O44 Mo13 O45 97.9(3)
O44 Mo13 O47 105.4(3)
O45 Mo13 Mo10 126.43(18)
O45 Mo13 O38 84.4(3)
O45 Mo13 O41 153.4(3)
O45 Mo13 O42 73.9(2)
O47 Mo13 Mo10 133.3(2)
O47 Mo13 O38 159.5(3)
O47 Mo13 O41 98.0(3)
O47 Mo13 O42 87.1(3)
O47 Mo13 O45 96.5(3)
O39 Mo14 Mo12 42.85(19)
O39 Mo14 O42 73.5(2)
O42 Mo14 Mo12 87.52(16)
O43 Mo14 Mo12 34.5(2)
O43 Mo14 O39 74.3(3)
O43 Mo14 O42 83.5(3)
O45 Mo14 Mo12 131.21(19)
O45 Mo14 O39 88.4(3)
O45 Mo14 O42 73.7(2)
O45 Mo14 O43 154.6(3)
O46 Mo14 Mo12 88.1(2)
O46 Mo14 O39 93.5(3)
O46 Mo14 O42 164.9(3)
O46 Mo14 O43 100.8(3)
O46 Mo14 O45 98.6(3)
O46 Mo14 O48 105.7(3)
O48 Mo14 Mo12 127.4(2)
O48 Mo14 O39 158.8(3)
O48 Mo14 O42 88.5(3)
O48 Mo14 O43 93.0(3)
O48 Mo14 O45 97.3(3)
O49 Mo15 Mo17 126.2(2)
O49 Mo15 O51 92.9(3)
O49 Mo15 O52 90.0(3)
O49 Mo15 O54 105.3(3)
O49 Mo15 O55 100.6(3)
O49 Mo15 O62 157.7(3)
O51 Mo15 Mo17 33.35(19)
O51 Mo15 O52 84.9(3)
O51 Mo15 O62 72.3(3)
O52 Mo15 Mo17 86.89(17)
O54 Mo15 Mo17 87.7(2)
O54 Mo15 O51 98.6(3)
O54 Mo15 O52 163.9(3)
O54 Mo15 O55 97.6(3)
O54 Mo15 O62 93.6(3)
O55 Mo15 Mo17 129.69(19)
O55 Mo15 O51 155.3(3)
O55 Mo15 O52 74.6(3)
O55 Mo15 O62 88.2(3)
O62 Mo15 Mo17 41.49(16)
O62 Mo15 O52 72.4(2)
O50 Mo16 O52 89.9(3)
O50 Mo16 O53 93.0(3)
O50 Mo16 O55 100.7(3)
O50 Mo16 O63 157.7(3)
O53 Mo16 O52 85.5(2)
O53 Mo16 O63 73.4(2)
O55 Mo16 O52 74.1(2)
O55 Mo16 O53 155.2(3)
O55 Mo16 O63 86.8(3)
O56 Mo16 O50 105.5(3)
O56 Mo16 O52 163.4(3)
O56 Mo16 O53 99.6(3)
O56 Mo16 O55 96.5(3)
O56 Mo16 O63 94.3(3)
O63 Mo16 O52 71.8(2)
Mo20 Mo17 Mo15 81.60(3)
O51 Mo17 Mo15 35.5(2)
O51 Mo17 Mo20 116.3(2)
O51 Mo17 O58 80.9(3)
O51 Mo17 O62 75.0(3)
O51 Mo17 O65 147.6(3)
O57 Mo17 Mo15 136.7(2)
O57 Mo17 Mo20 135.4(3)
O57 Mo17 O51 102.0(3)
O57 Mo17 O58 81.0(3)
O57 Mo17 O61 104.7(3)
O57 Mo17 O62 151.4(3)
O57 Mo17 O65 101.0(3)
O58 Mo17 Mo15 83.08(15)
O58 Mo17 Mo20 83.27(15)
O61 Mo17 Mo15 94.2(2)
O61 Mo17 Mo20 90.7(2)
O61 Mo17 O51 100.2(3)
O61 Mo17 O58 173.7(3)
O61 Mo17 O62 103.8(3)
O61 Mo17 O65 95.8(3)
O62 Mo17 Mo15 42.14(16)
O62 Mo17 Mo20 41.71(16)
O62 Mo17 O58 70.4(2)
O65 Mo17 Mo15 115.68(18)
O65 Mo17 Mo20 35.04(18)
O65 Mo17 O58 80.4(2)
O65 Mo17 O62 73.9(2)
O52 Mo18 O62 76.8(2)
O52 Mo18 O63 76.5(3)
O58 Mo18 O52 100.2(3)
O58 Mo18 O59 106.4(3)
O58 Mo18 O62 82.6(3)
O58 Mo18 O63 171.3(3)
O58 Mo18 O66 102.1(3)
O59 Mo18 O52 100.1(3)
O59 Mo18 O62 170.9(3)
O59 Mo18 O63 82.1(3)
O59 Mo18 O66 101.8(3)
O63 Mo18 O62 88.8(2)
O66 Mo18 O52 142.6(3)
O66 Mo18 O62 76.8(2)
O66 Mo18 O63 77.1(2)
O53 Mo19 Mo21 114.63(19)
O53 Mo19 O59 80.1(3)
O53 Mo19 O63 73.8(2)
O59 Mo19 Mo21 83.89(15)
O60 Mo19 Mo21 137.1(2)
O60 Mo19 O53 102.0(3)
O60 Mo19 O59 81.0(3)
O60 Mo19 O63 151.0(3)
O60 Mo19 O67 102.6(3)
O63 Mo19 Mo21 41.35(16)
O63 Mo19 O59 70.0(2)
O64 Mo19 Mo21 92.3(2)
O64 Mo19 O53 97.5(3)
O64 Mo19 O59 174.2(3)
O64 Mo19 O60 104.8(3)
O64 Mo19 O63 104.2(3)
O64 Mo19 O67 97.2(3)
O67 Mo19 Mo21 35.28(18)
O67 Mo19 O53 146.9(3)
O67 Mo19 O59 82.3(2)
O67 Mo19 O63 73.9(2)
O62 Mo20 Mo17 41.55(17)
O62 Mo20 O66 72.0(2)
O65 Mo20 Mo17 34.71(19)
O65 Mo20 O62 73.4(2)
O65 Mo20 O66 85.0(2)
O66 Mo20 Mo17 87.27(16)
O68 Mo20 Mo17 86.7(2)
O68 Mo20 O62 93.4(3)
O68 Mo20 O65 98.7(3)
O68 Mo20 O66 163.4(3)
O68 Mo20 O69 97.8(3)
O68 Mo20 O71 105.3(3)
O69 Mo20 Mo17 126.78(19)
O69 Mo20 O62 85.2(3)
O69 Mo20 O65 153.6(3)
O69 Mo20 O66 73.7(2)
O71 Mo20 Mo17 132.8(2)
O71 Mo20 O62 160.6(3)
O71 Mo20 O65 98.1(3)
O71 Mo20 O66 90.1(3)
O71 Mo20 O69 97.2(3)
O63 Mo21 Mo19 42.53(17)
O63 Mo21 O66 72.3(2)
O66 Mo21 Mo19 86.58(16)
O67 Mo21 Mo19 34.44(19)
O67 Mo21 O63 74.3(3)
O67 Mo21 O66 84.0(2)
O69 Mo21 Mo19 129.88(19)
O69 Mo21 O63 87.4(3)
O69 Mo21 O66 73.9(2)
O69 Mo21 O67 154.8(3)
O70 Mo21 Mo19 87.2(2)
O70 Mo21 O63 92.2(3)
O70 Mo21 O66 162.5(3)
O70 Mo21 O67 99.9(3)
O70 Mo21 O69 97.8(3)
O70 Mo21 O72 105.4(3)
O72 Mo21 Mo19 129.0(2)
O72 Mo21 O63 160.7(3)
O72 Mo21 O66 91.2(3)
O72 Mo21 O67 94.6(3)
O72 Mo21 O69 97.8(3)
O73 Mo22 Mo24 128.8(3)
O73 Mo22 O75 94.2(3)
O73 Mo22 O76 90.0(3)
O73 Mo22 O79 99.9(3)
O73 Mo22 O86 159.2(3)
O75 Mo22 Mo24 34.7(2)
O75 Mo22 O76 86.5(3)
O75 Mo22 O86 74.1(3)
O76 Mo22 Mo24 88.94(17)
O78 Mo22 Mo24 87.5(2)
O78 Mo22 O73 104.9(4)
O78 Mo22 O75 99.6(3)
O78 Mo22 O76 163.3(3)
O78 Mo22 O79 95.8(3)
O78 Mo22 O86 94.2(3)
O79 Mo22 Mo24 128.6(2)
O79 Mo22 O75 155.7(3)
O79 Mo22 O76 73.9(3)
O79 Mo22 O86 86.2(3)
O86 Mo22 Mo24 42.44(17)
O86 Mo22 O76 72.4(2)
O74 Mo23 Mo26 126.3(3)
O74 Mo23 O76 93.2(3)
O74 Mo23 O77 92.5(3)
O74 Mo23 O79 100.8(3)
O74 Mo23 O87 159.9(3)
O76 Mo23 Mo26 86.69(18)
O77 Mo23 Mo26 34.0(2)
O77 Mo23 O76 83.8(3)
O77 Mo23 O87 72.7(3)
O79 Mo23 Mo26 130.3(2)
O79 Mo23 O76 74.4(3)
O79 Mo23 O77 154.9(3)
O79 Mo23 O87 88.6(3)
O80 Mo23 Mo26 86.4(3)
O80 Mo23 O74 104.5(4)
O80 Mo23 O76 161.8(3)
O80 Mo23 O77 99.6(3)
O80 Mo23 O79 97.5(3)
O80 Mo23 O87 91.7(3)
O87 Mo23 Mo26 41.68(17)
O87 Mo23 O76 72.1(2)
Mo27 Mo24 Mo22 81.02(3)
O75 Mo24 Mo22 35.16(19)
O75 Mo24 Mo27 115.16(19)
O75 Mo24 O82 78.6(3)
O75 Mo24 O86 74.0(3)
O81 Mo24 Mo22 135.2(3)
O81 Mo24 Mo27 137.0(3)
O81 Mo24 O75 100.6(3)
O81 Mo24 O82 80.9(3)
O81 Mo24 O86 150.5(3)
O81 Mo24 O89 102.1(3)
O82 Mo24 Mo22 81.93(15)
O82 Mo24 Mo27 83.55(15)
O85 Mo24 Mo22 91.4(3)
O85 Mo24 Mo27 93.0(2)
O85 Mo24 O75 97.3(3)
O85 Mo24 O81 105.8(4)
O85 Mo24 O82 172.9(3)
O85 Mo24 O86 103.7(3)
O85 Mo24 O89 99.1(3)
O86 Mo24 Mo22 41.91(17)
O86 Mo24 Mo27 41.46(16)
O86 Mo24 O82 69.6(2)
O89 Mo24 Mo22 115.91(19)
O89 Mo24 Mo27 35.74(18)
O89 Mo24 O75 147.0(3)
O89 Mo24 O82 81.8(3)
O89 Mo24 O86 74.4(3)
O76 Mo25 O86 76.6(3)
O76 Mo25 O87 76.2(3)
O82 Mo25 O76 100.6(3)
O82 Mo25 O86 82.6(3)
O82 Mo25 O87 170.4(3)
O82 Mo25 O90 101.5(3)
O83 Mo25 O76 100.5(3)
O83 Mo25 O82 105.7(3)
O83 Mo25 O86 171.7(3)
O83 Mo25 O87 83.8(3)
O83 Mo25 O90 101.4(3)
O86 Mo25 O87 87.9(2)
O90 Mo25 O76 143.2(3)
O90 Mo25 O86 77.4(3)
O90 Mo25 O87 77.2(3)
Mo28 Mo26 Mo23 82.35(3)
O77 Mo26 Mo23 35.3(2)
O77 Mo26 Mo28 116.6(2)
O77 Mo26 O83 81.1(3)
O77 Mo26 O87 74.6(3)
O77 Mo26 O91 146.6(3)
O83 Mo26 Mo23 83.94(16)
O83 Mo26 Mo28 82.76(17)
O84 Mo26 Mo23 134.1(3)
O84 Mo26 Mo28 137.0(3)
O84 Mo26 O77 99.4(4)
O84 Mo26 O83 80.3(3)
O84 Mo26 O87 150.4(3)
O84 Mo26 O91 102.4(4)
O87 Mo26 Mo23 42.37(18)
O87 Mo26 Mo28 42.34(17)
O87 Mo26 O83 70.2(2)
O88 Mo26 Mo23 92.6(3)
O88 Mo26 Mo28 90.9(2)
O88 Mo26 O77 99.5(3)
O88 Mo26 O83 173.1(3)
O88 Mo26 O84 106.3(4)
O88 Mo26 O87 103.2(3)
O88 Mo26 O91 98.4(3)
O91 Mo26 Mo23 116.1(2)
O91 Mo26 Mo28 35.10(19)
O91 Mo26 O83 78.0(3)
O91 Mo26 O87 73.9(3)
O86 Mo27 Mo24 42.72(17)
O86 Mo27 O90 72.5(2)
O89 Mo27 Mo24 34.43(19)
O89 Mo27 O86 74.4(3)
O89 Mo27 O90 83.8(3)
O90 Mo27 Mo24 86.78(17)
O92 Mo27 Mo24 87.3(2)
O92 Mo27 O86 92.2(3)
O92 Mo27 O89 100.2(3)
O92 Mo27 O90 162.6(3)
O92 Mo27 O93 97.4(3)
O92 Mo27 O95 105.7(3)
O93 Mo27 Mo24 130.8(2)
O93 Mo27 O86 88.1(3)
O93 Mo27 O89 155.5(3)
O93 Mo27 O90 74.5(2)
O95 Mo27 Mo24 127.2(2)
O95 Mo27 O86 159.7(3)
O95 Mo27 O89 92.9(3)
O95 Mo27 O90 90.9(3)
O95 Mo27 O93 98.7(3)
O87 Mo28 Mo26 42.11(17)
O87 Mo28 O90 71.7(2)
O90 Mo28 Mo26 87.74(17)
O91 Mo28 Mo26 35.3(2)
O91 Mo28 O87 73.9(3)
O91 Mo28 O90 84.1(3)
O93 Mo28 Mo26 126.3(2)
O93 Mo28 O87 84.2(3)
O93 Mo28 O90 73.7(2)
O93 Mo28 O91 152.8(3)
O94 Mo28 Mo26 86.2(2)
O94 Mo28 O87 94.3(3)
O94 Mo28 O90 164.3(3)
O94 Mo28 O91 99.1(3)
O94 Mo28 O93 98.4(3)
O94 Mo28 O96 105.3(3)
O96 Mo28 Mo26 133.4(2)
O96 Mo28 O87 159.9(3)
O96 Mo28 O90 89.3(3)
O96 Mo28 O91 98.2(3)
O96 Mo28 O93 97.0(3)
O97 Mo29 Mo31 128.6(3)
O97 Mo29 O99 94.6(3)
O97 Mo29 O100 89.5(3)
O97 Mo29 O102 105.1(4)
O97 Mo29 O103 100.1(3)
O97 Mo29 O110 157.9(3)
O99 Mo29 Mo31 34.1(2)
O99 Mo29 O100 86.3(3)
O99 Mo29 O110 73.2(3)
O100 Mo29 Mo31 88.51(18)
O102 Mo29 Mo31 88.5(3)
O102 Mo29 O99 100.1(4)
O102 Mo29 O100 163.4(3)
O102 Mo29 O103 94.9(4)
O102 Mo29 O110 95.2(3)
O103 Mo29 Mo31 128.3(2)
O103 Mo29 O99 155.5(3)
O103 Mo29 O100 74.4(3)
O103 Mo29 O110 86.3(3)
O110 Mo29 Mo31 42.13(18)
O110 Mo29 O100 71.8(3)
O98 Mo30 Mo33 126.2(3)
O98 Mo30 O100 91.1(3)
O98 Mo30 O101 92.5(3)
O98 Mo30 O103 100.4(3)
O98 Mo30 O104 105.8(4)
O98 Mo30 O111 158.7(3)
O100 Mo30 Mo33 86.35(18)
O101 Mo30 Mo33 33.7(2)
O101 Mo30 O100 84.6(3)
O101 Mo30 O111 73.0(3)
O103 Mo30 Mo33 130.2(2)
O103 Mo30 O100 75.3(3)
O103 Mo30 O101 156.2(3)
O103 Mo30 O111 88.6(3)
O104 Mo30 Mo33 87.8(3)
O104 Mo30 O100 162.3(3)
O104 Mo30 O101 99.6(3)
O104 Mo30 O103 96.0(4)
O104 Mo30 O111 92.2(3)
O111 Mo30 Mo33 41.62(17)
O111 Mo30 O100 72.4(2)
Mo34 Mo31 Mo29 80.12(3)
O99 Mo31 Mo29 34.9(2)
O99 Mo31 Mo34 114.1(2)
O99 Mo31 O110 73.8(3)
O99 Mo31 O113 145.7(3)
O105 Mo31 Mo29 136.8(3)
O105 Mo31 Mo34 134.7(3)
O105 Mo31 O99 102.9(4)
O105 Mo31 O110 147.9(3)
O105 Mo31 O113 101.2(3)
O109 Mo31 Mo29 93.7(3)
O109 Mo31 Mo34 93.7(3)
O109 Mo31 O99 98.7(4)
O109 Mo31 O105 105.9(4)
O109 Mo31 O110 106.2(3)
O109 Mo31 O113 97.7(3)
O110 Mo31 Mo29 41.93(17)
O110 Mo31 Mo34 40.85(17)
O113 Mo31 Mo29 114.2(2)
O113 Mo31 Mo34 34.7(2)
O113 Mo31 O110 72.8(3)
O100 Mo32 O110 76.0(3)
O100 Mo32 O111 76.2(3)
O100 Mo32 O114 141.6(3)
O106 Mo32 O100 102.7(3)
O106 Mo32 O107 106.2(3)
O106 Mo32 O110 83.7(3)
O106 Mo32 O111 171.4(3)
O106 Mo32 O114 100.6(3)
O107 Mo32 O100 101.3(3)
O107 Mo32 O110 170.1(3)
O107 Mo32 O111 82.3(3)
O107 Mo32 O114 100.9(3)
O111 Mo32 O110 87.8(2)
O114 Mo32 O110 76.8(3)
O114 Mo32 O111 76.3(3)
Mo35 Mo33 Mo30 80.56(3)
O101 Mo33 Mo30 35.5(2)
O101 Mo33 Mo35 115.5(2)
O101 Mo33 O107 82.0(3)
O101 Mo33 O111 74.9(3)
O101 Mo33 O115 147.5(3)
O107 Mo33 Mo30 83.73(16)
O107 Mo33 Mo35 83.27(16)
O108 Mo33 Mo30 137.9(2)
O108 Mo33 Mo35 136.2(2)
O108 Mo33 O101 103.1(3)
O108 Mo33 O107 82.2(3)
O108 Mo33 O111 153.0(3)
O108 Mo33 O115 100.8(3)
O111 Mo33 Mo30 41.82(17)
O111 Mo33 Mo35 41.02(17)
O111 Mo33 O107 70.9(2)
O112 Mo33 Mo30 93.6(2)
O112 Mo33 Mo35 90.6(2)
O112 Mo33 O101 99.2(3)
O112 Mo33 O107 173.7(3)
O112 Mo33 O108 103.5(3)
O112 Mo33 O111 103.4(3)
O112 Mo33 O115 96.3(3)
O115 Mo33 Mo30 115.35(18)
O115 Mo33 Mo35 35.80(18)
O115 Mo33 O107 79.7(3)
O115 Mo33 O111 73.8(2)
O110 Mo34 Mo31 42.06(19)
O110 Mo34 O114 73.0(2)
O113 Mo34 Mo31 34.4(2)
O113 Mo34 O110 73.7(3)
O113 Mo34 O114 84.7(3)
O114 Mo34 Mo31 87.57(16)
O116 Mo34 Mo31 88.4(2)
O116 Mo34 O110 93.6(3)
O116 Mo34 O113 100.7(3)
O116 Mo34 O114 163.6(3)
O116 Mo34 O117 96.9(3)
O116 Mo34 O119 105.5(3)
O117 Mo34 Mo31 129.6(2)
O117 Mo34 O110 87.5(3)
O117 Mo34 O113 154.9(3)
O117 Mo34 O114 73.8(2)
O119 Mo34 Mo31 129.4(2)
O119 Mo34 O110 159.5(3)
O119 Mo34 O113 95.0(3)
O119 Mo34 O114 89.2(3)
O119 Mo34 O117 97.4(3)
O111 Mo35 Mo33 42.02(17)
O111 Mo35 O114 72.9(2)
O114 Mo35 Mo33 87.67(17)
O115 Mo35 Mo33 35.50(18)
O115 Mo35 O111 74.5(3)
O115 Mo35 O114 84.3(3)
O117 Mo35 Mo33 126.4(2)
O117 Mo35 O111 84.4(3)
O117 Mo35 O114 74.5(2)
O117 Mo35 O115 153.8(3)
O118 Mo35 Mo33 87.1(2)
O118 Mo35 O111 94.8(3)
O118 Mo35 O114 166.1(3)
O118 Mo35 O115 98.7(3)
O118 Mo35 O117 98.5(3)
O118 Mo35 O120 105.0(3)
O120 Mo35 Mo33 131.7(2)
O120 Mo35 O111 159.3(3)
O120 Mo35 O114 88.1(3)
O120 Mo35 O115 96.2(3)
O120 Mo35 O117 98.3(3)
O121 Mo36 Mo38 127.7(2)
O121 Mo36 O123 93.6(3)
O121 Mo36 O124 89.3(3)
O121 Mo36 O126 105.6(3)
O121 Mo36 O127 100.7(3)
O121 Mo36 O134 157.4(3)
O123 Mo36 Mo38 34.1(2)
O123 Mo36 O124 85.0(3)
O123 Mo36 O134 73.5(3)
O124 Mo36 Mo38 87.66(17)
O126 Mo36 Mo38 87.7(3)
O126 Mo36 O123 99.6(3)
O126 Mo36 O124 164.0(3)
O126 Mo36 O127 97.2(3)
O126 Mo36 O134 95.0(3)
O127 Mo36 Mo38 128.0(2)
O127 Mo36 O123 154.1(3)
O127 Mo36 O124 73.8(3)
O127 Mo36 O134 85.5(3)
O134 Mo36 Mo38 42.55(17)
O134 Mo36 O124 71.4(2)
O122 Mo37 O124 91.3(3)
O122 Mo37 O125 93.8(3)
O122 Mo37 O127 100.0(3)
O122 Mo37 O128 104.8(3)
O122 Mo37 O135 159.1(3)
O125 Mo37 O124 84.6(3)
O125 Mo37 O135 73.0(3)
O127 Mo37 O124 74.8(3)
O127 Mo37 O125 155.3(3)
O127 Mo37 O135 87.6(3)
O128 Mo37 O124 162.7(3)
O128 Mo37 O125 100.4(3)
O128 Mo37 O127 95.8(3)
O128 Mo37 O135 93.7(3)
O135 Mo37 O124 71.8(2)
Mo41 Mo38 Mo36 79.67(3)
O123 Mo38 Mo36 35.3(2)
O123 Mo38 Mo41 114.1(2)
O123 Mo38 O130 79.2(3)
O123 Mo38 O134 73.1(3)
O129 Mo38 Mo36 135.4(3)
O129 Mo38 Mo41 137.7(3)
O129 Mo38 O123 100.9(3)
O129 Mo38 O130 79.2(3)
O129 Mo38 O133 107.2(4)
O129 Mo38 O134 149.2(3)
O129 Mo38 O137 103.2(3)
O130 Mo38 Mo36 82.71(16)
O130 Mo38 Mo41 84.50(15)
O133 Mo38 Mo36 91.2(2)
O133 Mo38 Mo41 91.8(2)
O133 Mo38 O123 97.5(3)
O133 Mo38 O130 173.4(3)
O133 Mo38 O134 103.6(3)
O133 Mo38 O137 98.7(3)
O134 Mo38 Mo36 40.99(16)
O134 Mo38 Mo41 41.47(16)
O134 Mo38 O130 70.0(2)
O137 Mo38 Mo36 113.94(19)
O137 Mo38 Mo41 35.28(19)
O137 Mo38 O123 145.4(3)
O137 Mo38 O130 81.4(2)
O137 Mo38 O134 73.4(2)
O124 Mo39 O134 76.6(3)
O124 Mo39 O135 76.7(2)
O124 Mo39 O138 143.3(3)
O130 Mo39 O124 101.5(3)
O130 Mo39 O134 84.1(3)
O130 Mo39 O135 171.6(3)
O130 Mo39 O138 101.4(3)
O131 Mo39 O124 99.4(3)
O131 Mo39 O130 105.2(3)
O131 Mo39 O134 170.5(3)
O131 Mo39 O135 83.2(3)
O131 Mo39 O138 101.8(3)
O134 Mo39 O135 87.5(2)
O138 Mo39 O134 77.7(2)
O138 Mo39 O135 76.5(2)
O125 Mo40 Mo42 114.98(19)
O125 Mo40 O131 80.9(3)
O125 Mo40 O135 74.3(3)
O125 Mo40 O139 146.7(3)
O131 Mo40 Mo42 83.58(15)
O132 Mo40 Mo42 136.3(2)
O132 Mo40 O125 101.7(3)
O132 Mo40 O131 79.4(3)
O132 Mo40 O135 149.3(3)
O132 Mo40 O136 105.0(3)
O132 Mo40 O139 101.7(3)
O135 Mo40 Mo42 41.21(16)
O135 Mo40 O131 70.0(2)
O136 Mo40 Mo42 93.3(2)
O136 Mo40 O125 97.8(3)
O136 Mo40 O131 175.6(3)
O136 Mo40 O135 105.7(3)
O136 Mo40 O139 98.8(3)
O139 Mo40 Mo42 35.41(19)
O139 Mo40 O131 80.4(2)
O139 Mo40 O135 73.4(3)
O134 Mo41 Mo38 43.53(17)
O134 Mo41 O138 72.8(2)
O137 Mo41 Mo38 34.61(19)
O137 Mo41 O134 74.8(3)
O137 Mo41 O138 82.7(2)
O138 Mo41 Mo38 87.31(16)
O140 Mo41 Mo38 87.6(2)
O140 Mo41 O134 93.4(3)
O140 Mo41 O137 101.3(3)
O140 Mo41 O138 164.3(3)
O140 Mo41 O141 98.5(3)
O140 Mo41 O143 105.7(3)
O141 Mo41 Mo38 130.3(2)
O141 Mo41 O134 86.8(3)
O141 Mo41 O137 153.6(3)
O141 Mo41 O138 73.7(2)
O143 Mo41 Mo38 128.2(2)
O143 Mo41 O134 159.5(3)
O143 Mo41 O137 93.7(3)
O143 Mo41 O138 89.1(3)
O143 Mo41 O141 97.6(3)
O135 Mo42 Mo40 42.33(17)
O135 Mo42 O138 72.9(2)
O138 Mo42 Mo40 87.94(16)
O139 Mo42 Mo40 35.3(2)
O139 Mo42 O135 74.4(3)
O139 Mo42 O138 84.1(3)
O141 Mo42 Mo40 127.4(2)
O141 Mo42 O135 85.1(3)
O141 Mo42 O138 74.6(2)
O141 Mo42 O139 154.0(3)
O142 Mo42 Mo40 87.1(2)
O142 Mo42 O135 94.2(3)
O142 Mo42 O138 165.1(3)
O142 Mo42 O139 99.8(3)
O142 Mo42 O141 97.5(3)
O142 Mo42 O144 106.2(3)
O144 Mo42 Mo40 131.9(2)
O144 Mo42 O135 159.0(3)
O144 Mo42 O138 87.5(3)
O144 Mo42 O139 96.6(3)
O144 Mo42 O141 97.1(3)
O145 Mo43 Mo45 127.9(2)
O145 Mo43 O147 93.9(3)
O145 Mo43 O148 92.8(3)
O145 Mo43 O150 105.0(3)
O145 Mo43 O151 100.4(3)
O145 Mo43 O158 159.9(3)
O147 Mo43 Mo45 34.2(2)
O147 Mo43 O148 85.2(3)
O147 Mo43 O158 72.3(3)
O148 Mo43 Mo45 87.78(17)
O150 Mo43 Mo45 85.6(2)
O150 Mo43 O147 98.7(3)
O150 Mo43 O148 161.4(3)
O150 Mo43 O151 96.7(3)
O150 Mo43 O158 91.7(3)
O151 Mo43 Mo45 129.4(2)
O151 Mo43 O147 155.5(3)
O151 Mo43 O148 74.3(3)
O151 Mo43 O158 88.3(3)
O158 Mo43 Mo45 41.11(17)
O158 Mo43 O148 72.1(2)
O146 Mo44 Mo47 128.2(2)
O146 Mo44 O148 91.7(3)
O146 Mo44 O149 94.2(3)
O146 Mo44 O151 100.0(3)
O146 Mo44 O159 160.4(3)
O148 Mo44 Mo47 88.49(16)
O149 Mo44 Mo47 34.22(19)
O149 Mo44 O148 85.4(3)
O149 Mo44 O159 73.4(2)
O151 Mo44 Mo47 129.26(19)
O151 Mo44 O148 73.6(3)
O151 Mo44 O149 154.9(3)
O151 Mo44 O159 87.0(2)
O152 Mo44 Mo47 86.9(2)
O152 Mo44 O146 104.6(3)
O152 Mo44 O148 162.2(3)
O152 Mo44 O149 100.1(3)
O152 Mo44 O151 96.3(3)
O152 Mo44 O159 92.7(3)
O159 Mo44 Mo47 42.31(16)
O159 Mo44 O148 72.5(2)
Mo48 Mo45 Mo43 82.17(3)
O147 Mo45 Mo43 35.5(2)
O147 Mo45 Mo48 116.7(2)
O147 Mo45 O158 74.7(3)
O153 Mo45 Mo43 135.3(3)
O153 Mo45 Mo48 134.2(3)
O153 Mo45 O147 100.8(4)
O153 Mo45 O158 147.9(3)
O153 Mo45 O161 100.1(4)
O157 Mo45 Mo43 93.0(3)
O157 Mo45 Mo48 93.1(2)
O157 Mo45 O147 98.7(3)
O157 Mo45 O153 106.8(4)
O157 Mo45 O158 105.3(3)
O157 Mo45 O161 99.1(3)
O158 Mo45 Mo43 42.32(18)
O158 Mo45 Mo48 42.32(17)
O161 Mo45 Mo43 116.1(2)
O161 Mo45 Mo48 35.06(19)
O161 Mo45 O147 147.2(3)
O161 Mo45 O158 74.1(3)
O148 Mo46 O158 77.0(3)
O148 Mo46 O159 76.9(2)
O148 Mo46 O162 143.2(3)
O154 Mo46 O148 101.2(3)
O154 Mo46 O155 104.9(3)
O154 Mo46 O158 84.5(3)
O154 Mo46 O159 172.5(3)
O154 Mo46 O162 101.3(3)
O155 Mo46 O148 101.6(3)
O155 Mo46 O158 170.6(3)
O155 Mo46 O159 82.6(3)
O155 Mo46 O162 100.3(3)
O158 Mo46 O159 88.0(2)
O162 Mo46 O158 76.7(3)
O162 Mo46 O159 77.0(2)
Mo49 Mo47 Mo44 82.03(3)
O149 Mo47 Mo44 35.81(19)
O149 Mo47 Mo49 116.61(19)
O149 Mo47 O155 78.8(2)
O149 Mo47 O159 75.1(3)
O149 Mo47 O163 147.5(3)
O155 Mo47 Mo44 82.80(15)
O155 Mo47 Mo49 83.56(15)
O156 Mo47 Mo44 137.8(2)
O156 Mo47 Mo49 134.3(2)
O156 Mo47 O149 102.5(3)
O156 Mo47 O155 81.8(3)
O156 Mo47 O159 152.0(3)
O156 Mo47 O163 99.0(3)
O159 Mo47 Mo44 42.48(16)
O159 Mo47 Mo49 41.78(16)
O159 Mo47 O155 70.3(2)
O160 Mo47 Mo44 90.6(2)
O160 Mo47 Mo49 92.2(2)
O160 Mo47 O149 97.9(3)
O160 Mo47 O155 172.6(3)
O160 Mo47 O156 105.5(3)
O160 Mo47 O159 102.5(3)
O160 Mo47 O163 99.6(3)
O163 Mo47 Mo44 116.75(19)
O163 Mo47 Mo49 35.79(18)
O163 Mo47 O155 80.5(2)
O163 Mo47 O159 74.5(2)
Mo45 Mo48 Mo49 123.39(3)
O158 Mo48 Mo45 41.92(17)
O158 Mo48 Mo49 88.26(17)
O158 Mo48 O162 71.9(2)
O161 Mo48 Mo45 34.7(2)
O161 Mo48 Mo49 128.7(2)
O161 Mo48 O158 73.4(3)
O161 Mo48 O162 84.1(3)
O162 Mo48 Mo45 87.32(17)
O162 Mo48 Mo49 44.52(16)
O164 Mo48 Mo45 87.5(2)
O164 Mo48 Mo49 129.1(2)
O164 Mo48 O158 94.0(3)
O164 Mo48 O161 100.2(3)
O164 Mo48 O162 163.5(3)
O164 Mo48 O165 96.3(3)
O164 Mo48 O167 105.7(3)
O165 Mo48 Mo45 127.6(2)
O165 Mo48 Mo49 33.13(18)
O165 Mo48 O158 85.7(3)
O165 Mo48 O161 154.1(3)
O165 Mo48 O162 74.7(2)
O167 Mo48 Mo45 131.0(2)
O167 Mo48 Mo49 84.3(2)
O167 Mo48 O158 159.3(3)
O167 Mo48 O161 96.3(3)
O167 Mo48 O162 89.4(3)
O167 Mo48 O165 98.2(3)
Mo47 Mo49 Mo48 123.86(3)
O159 Mo49 Mo47 42.43(16)
O159 Mo49 Mo48 89.11(16)
O159 Mo49 O162 72.9(2)
O162 Mo49 Mo47 87.50(16)
O162 Mo49 Mo48 44.23(16)
O163 Mo49 Mo47 35.04(18)
O163 Mo49 Mo48 128.17(19)
O163 Mo49 O159 74.4(2)
O163 Mo49 O162 84.0(2)
O165 Mo49 Mo47 128.68(19)
O165 Mo49 Mo48 32.96(19)
O165 Mo49 O159 86.3(3)
O165 Mo49 O162 74.3(2)
O165 Mo49 O163 154.5(3)
O166 Mo49 Mo47 87.3(2)
O166 Mo49 Mo48 130.0(2)
O166 Mo49 O159 93.1(3)
O166 Mo49 O162 163.9(3)
O166 Mo49 O163 100.3(3)
O166 Mo49 O165 97.3(3)
O166 Mo49 O168 105.6(3)
O168 Mo49 Mo47 129.6(2)
O168 Mo49 Mo48 84.5(2)
O168 Mo49 O159 159.9(3)
O168 Mo49 O162 89.4(3)
O168 Mo49 O163 94.6(3)
O168 Mo49 O165 98.3(3)
O169 Mo50 O171 94.1(3)
O169 Mo50 O172 91.0(3)
O169 Mo50 O175 99.6(3)
O169 Mo50 O182 159.1(3)
O171 Mo50 O172 85.2(3)
O171 Mo50 O182 73.0(2)
O174 Mo50 O169 105.3(3)
O174 Mo50 O171 99.9(3)
O174 Mo50 O172 162.4(3)
O174 Mo50 O175 96.5(3)
O174 Mo50 O182 93.2(3)
O175 Mo50 O171 155.1(3)
O175 Mo50 O172 73.9(2)
O175 Mo50 O182 87.5(2)
O182 Mo50 O172 72.1(2)
O170 Mo51 Mo54 126.8(2)
O170 Mo51 O172 90.7(3)
O170 Mo51 O173 93.2(3)
O170 Mo51 O175 100.8(3)
O170 Mo51 O176 104.9(3)
O170 Mo51 O183 158.9(3)
O172 Mo51 Mo54 87.69(17)
O173 Mo51 Mo54 33.7(2)
O173 Mo51 O172 85.5(3)
O173 Mo51 O183 73.0(3)
O175 Mo51 Mo54 129.52(19)
O175 Mo51 O172 74.7(3)
O175 Mo51 O173 155.7(3)
O175 Mo51 O183 87.6(2)
O176 Mo51 Mo54 87.0(3)
O176 Mo51 O172 163.5(3)
O176 Mo51 O173 98.5(3)
O176 Mo51 O175 97.0(3)
O176 Mo51 O183 93.1(3)
O183 Mo51 Mo54 41.96(16)
O183 Mo51 O172 72.7(2)
O171 Mo52 Mo55 115.32(19)
O171 Mo52 O178 80.9(3)
O171 Mo52 O182 74.0(2)
O171 Mo52 O185 147.3(3)
O177 Mo52 Mo55 135.8(3)
O177 Mo52 O171 101.9(3)
O177 Mo52 O178 78.3(3)
O177 Mo52 O182 149.5(3)
O177 Mo52 O185 102.1(3)
O178 Mo52 Mo55 84.71(16)
O181 Mo52 Mo55 92.1(3)
O181 Mo52 O171 98.5(3)
O181 Mo52 O177 105.6(4)
O181 Mo52 O178 176.1(3)
O181 Mo52 O182 104.9(3)
O181 Mo52 O185 96.0(3)
O182 Mo52 Mo55 41.82(16)
O182 Mo52 O178 71.2(2)
O185 Mo52 Mo55 34.76(19)
O185 Mo52 O178 82.6(3)
O185 Mo52 O182 74.0(2)
O172 Mo53 O182 76.3(2)
O172 Mo53 O183 76.7(2)
O178 Mo53 O172 99.9(3)
O178 Mo53 O182 83.0(3)
O178 Mo53 O183 171.8(3)
O178 Mo53 O186 102.6(3)
O179 Mo53 O172 100.6(3)
O179 Mo53 O178 106.1(3)
O179 Mo53 O182 170.8(3)
O179 Mo53 O183 82.0(3)
O179 Mo53 O186 101.6(3)
O183 Mo53 O182 88.9(2)
O186 Mo53 O172 142.3(3)
O186 Mo53 O182 76.9(2)
O186 Mo53 O183 76.7(2)
Mo56 Mo54 Mo51 80.49(3)
O173 Mo54 Mo51 35.4(2)
O173 Mo54 Mo56 115.1(2)
O173 Mo54 O179 79.9(3)
O173 Mo54 O183 74.5(3)
O173 Mo54 O187 147.4(3)
O179 Mo54 Mo51 82.56(15)
O179 Mo54 Mo56 83.57(16)
O180 Mo54 Mo51 136.7(3)
O180 Mo54 Mo56 136.0(3)
O180 Mo54 O173 102.1(3)
O180 Mo54 O179 80.6(3)
O180 Mo54 O183 150.8(3)
O180 Mo54 O184 104.6(4)
O180 Mo54 O187 100.9(3)
O183 Mo54 Mo51 41.83(16)
O183 Mo54 Mo56 40.96(16)
O183 Mo54 O179 70.3(2)
O184 Mo54 Mo51 93.3(3)
O184 Mo54 Mo56 92.8(2)
O184 Mo54 O173 98.4(3)
O184 Mo54 O179 174.8(3)
O184 Mo54 O183 104.6(3)
O184 Mo54 O187 97.7(3)
O187 Mo54 Mo51 115.54(19)
O187 Mo54 Mo56 35.88(19)
O187 Mo54 O179 81.4(3)
O187 Mo54 O183 74.1(2)
O182 Mo55 Mo52 41.98(16)
O182 Mo55 O186 72.4(2)
O185 Mo55 Mo52 35.09(19)
O185 Mo55 O182 74.5(2)
O185 Mo55 O186 84.3(3)
O185 Mo55 O189 154.3(3)
O186 Mo55 Mo52 86.56(16)
O188 Mo55 Mo52 88.3(2)
O188 Mo55 O182 92.8(3)
O188 Mo55 O185 100.8(3)
O188 Mo55 O186 162.6(3)
O188 Mo55 O189 96.9(3)
O188 Mo55 O191 105.4(3)
O189 Mo55 Mo52 128.24(19)
O189 Mo55 O182 86.3(2)
O189 Mo55 O186 73.6(2)
O191 Mo55 Mo52 131.7(2)
O191 Mo55 O182 161.0(3)
O191 Mo55 O185 96.6(3)
O191 Mo55 O186 90.3(3)
O191 Mo55 O189 96.5(3)
O183 Mo56 Mo54 41.99(16)
O183 Mo56 O186 72.4(2)
O186 Mo56 Mo54 87.00(16)
O187 Mo56 Mo54 34.4(2)
O187 Mo56 O183 73.7(3)
O187 Mo56 O186 84.5(3)
O189 Mo56 Mo54 128.96(19)
O189 Mo56 O183 87.0(3)
O189 Mo56 O186 74.6(2)
O189 Mo56 O187 155.1(3)
O190 Mo56 Mo54 85.4(2)
O190 Mo56 O183 92.0(3)
O190 Mo56 O186 163.1(3)
O190 Mo56 O187 97.6(3)
O190 Mo56 O189 98.7(3)
O190 Mo56 O192 106.2(3)
O192 Mo56 Mo54 129.5(2)
O192 Mo56 O183 159.9(3)
O192 Mo56 O186 90.3(3)
O192 Mo56 O187 95.1(3)
O192 Mo56 O189 98.3(3)
O193 Mo57 Mo59 132.0(3)
O193 Mo57 O195 97.5(3)
O193 Mo57 O196 93.6(3)
O193 Mo57 O198 104.5(3)
O193 Mo57 O199 98.8(3)
O193 Mo57 O206 163.3(3)
O195 Mo57 Mo59 34.7(2)
O195 Mo57 O196 86.2(3)
O195 Mo57 O199 154.9(3)
O195 Mo57 O206 73.8(3)
O196 Mo57 Mo59 88.25(17)
O198 Mo57 Mo59 86.7(2)
O198 Mo57 O195 100.6(3)
O198 Mo57 O196 159.5(3)
O198 Mo57 O199 93.6(3)
O198 Mo57 O206 91.3(3)
O199 Mo57 Mo59 127.4(2)
O199 Mo57 O196 73.8(3)
O199 Mo57 O206 85.4(3)
O206 Mo57 Mo59 42.01(16)
O206 Mo57 O196 71.9(2)
O194 Mo58 Mo61 130.1(3)
O194 Mo58 O196 91.5(3)
O194 Mo58 O197 96.2(3)
O194 Mo58 O199 99.1(3)
O194 Mo58 O200 103.4(3)
O194 Mo58 O207 160.8(3)
O196 Mo58 Mo61 87.70(16)
O197 Mo58 Mo61 34.0(2)
O197 Mo58 O196 85.2(3)
O197 Mo58 O207 73.0(3)
O199 Mo58 Mo61 128.1(2)
O199 Mo58 O196 73.7(3)
O199 Mo58 O197 154.2(3)
O199 Mo58 O207 86.2(3)
O200 Mo58 Mo61 87.8(2)
O200 Mo58 O196 163.6(3)
O200 Mo58 O197 99.7(3)
O200 Mo58 O199 96.9(3)
O200 Mo58 O207 94.2(3)
O207 Mo58 Mo61 41.94(16)
O207 Mo58 O196 72.1(2)
Mo62 Mo59 Mo57 82.15(3)
O195 Mo59 Mo57 34.5(2)
O195 Mo59 Mo62 115.7(2)
O195 Mo59 O202 80.2(3)
O195 Mo59 O206 74.3(3)
O201 Mo59 Mo57 132.4(3)
O201 Mo59 Mo62 140.3(2)
O201 Mo59 O195 98.2(3)
O201 Mo59 O202 82.6(3)
O201 Mo59 O206 152.4(3)
O201 Mo59 O209 104.3(3)
O202 Mo59 Mo57 83.24(16)
O202 Mo59 Mo62 83.48(15)
O205 Mo59 Mo57 92.4(2)
O205 Mo59 Mo62 92.5(2)
O205 Mo59 O195 98.1(3)
O205 Mo59 O201 102.9(3)
O205 Mo59 O202 174.4(3)
O205 Mo59 O206 104.4(3)
O205 Mo59 O209 99.0(3)
O206 Mo59 Mo57 42.77(16)
O206 Mo59 Mo62 41.83(16)
O206 Mo59 O202 70.0(2)
O209 Mo59 Mo57 117.58(19)
O209 Mo59 Mo62 36.54(18)
O209 Mo59 O195 147.8(3)
O209 Mo59 O202 80.1(3)
O209 Mo59 O206 75.1(2)
O196 Mo60 O206 76.1(2)
O196 Mo60 O207 75.9(2)
O202 Mo60 O196 101.9(3)
O202 Mo60 O203 106.1(3)
O202 Mo60 O206 83.4(3)
O202 Mo60 O207 170.7(3)
O202 Mo60 O210 100.9(3)
O203 Mo60 O196 100.3(3)
O203 Mo60 O206 170.4(3)
O203 Mo60 O207 83.2(3)
O203 Mo60 O210 101.8(3)
O206 Mo60 O207 87.3(2)
O210 Mo60 O196 142.2(3)
O210 Mo60 O206 77.0(2)
O210 Mo60 O207 76.8(2)
Mo63 Mo61 Mo58 81.49(3)
O197 Mo61 Mo58 35.1(2)
O197 Mo61 Mo63 115.7(2)
O197 Mo61 O203 80.0(3)
O197 Mo61 O207 74.7(3)
O197 Mo61 O211 146.8(3)
O203 Mo61 Mo58 83.34(16)
O203 Mo61 Mo63 84.28(16)
O204 Mo61 Mo58 138.8(2)
O204 Mo61 Mo63 132.5(2)
O204 Mo61 O197 104.7(3)
O204 Mo61 O203 79.1(3)
O204 Mo61 O207 149.3(3)
O204 Mo61 O208 105.7(3)
O204 Mo61 O211 97.8(3)
O207 Mo61 Mo58 42.61(16)
O207 Mo61 Mo63 41.43(16)
O207 Mo61 O203 70.5(2)
O208 Mo61 Mo58 93.8(2)
O208 Mo61 Mo63 91.1(2)
O208 Mo61 O197 100.2(3)
O208 Mo61 O203 174.9(3)
O208 Mo61 O207 104.6(3)
O208 Mo61 O211 96.7(3)
O211 Mo61 Mo58 115.70(19)
O211 Mo61 Mo63 35.27(19)
O211 Mo61 O203 80.8(2)
O211 Mo61 O207 73.5(2)
O206 Mo62 Mo59 42.72(16)
O206 Mo62 O210 73.1(2)
O209 Mo62 Mo59 35.36(18)
O209 Mo62 O206 74.9(2)
O209 Mo62 O210 84.5(2)
O210 Mo62 Mo59 88.38(16)
O212 Mo62 Mo59 85.7(2)
O212 Mo62 O206 92.3(3)
O212 Mo62 O209 99.2(3)
O212 Mo62 O210 163.5(3)
O212 Mo62 O213 97.4(3)
O212 Mo62 O215 106.5(3)
O213 Mo62 Mo59 128.65(19)
O213 Mo62 O206 85.9(3)
O213 Mo62 O209 155.0(3)
O213 Mo62 O210 74.5(2)
O215 Mo62 Mo59 130.5(2)
O215 Mo62 O206 160.1(3)
O215 Mo62 O209 95.3(3)
O215 Mo62 O210 89.0(3)
O215 Mo62 O213 97.8(3)
O207 Mo63 Mo61 41.84(16)
O207 Mo63 O210 72.7(2)
O210 Mo63 Mo61 87.22(15)
O211 Mo63 Mo61 35.37(19)
O211 Mo63 O207 73.9(3)
O211 Mo63 O210 83.2(2)
O213 Mo63 Mo61 127.8(2)
O213 Mo63 O207 86.0(3)
O213 Mo63 O210 73.9(2)
O213 Mo63 O211 153.2(3)
O214 Mo63 Mo61 88.2(2)
O214 Mo63 O207 94.7(3)
O214 Mo63 O210 165.3(3)
O214 Mo63 O211 101.0(3)
O214 Mo63 O213 98.1(3)
O214 Mo63 O216 105.8(3)
O216 Mo63 Mo61 130.8(2)
O216 Mo63 O207 158.5(3)
O216 Mo63 O210 87.7(3)
O216 Mo63 O211 95.5(3)
O216 Mo63 O213 97.2(3)
O217 Mo64 Mo66 127.9(2)
O217 Mo64 O219 93.6(3)
O217 Mo64 O220 91.6(3)
O217 Mo64 O222 103.5(3)
O217 Mo64 O223 99.4(3)
O217 Mo64 O230 160.4(3)
O219 Mo64 Mo66 34.40(19)
O219 Mo64 O220 84.3(3)
O219 Mo64 O230 74.3(3)
O220 Mo64 Mo66 86.56(16)
O222 Mo64 Mo66 88.7(2)
O222 Mo64 O219 100.4(3)
O222 Mo64 O220 163.7(3)
O222 Mo64 O223 97.2(3)
O222 Mo64 O230 93.9(3)
O223 Mo64 Mo66 129.5(2)
O223 Mo64 O219 155.0(3)
O223 Mo64 O220 74.0(3)
O223 Mo64 O230 86.9(3)
O230 Mo64 Mo66 42.56(16)
O230 Mo64 O220 72.2(2)
O218 Mo65 Mo68 132.4(2)
O218 Mo65 O220 90.9(3)
O218 Mo65 O221 98.5(3)
O218 Mo65 O223 98.4(3)
O218 Mo65 O224 105.0(3)
O218 Mo65 O231 160.8(3)
O220 Mo65 Mo68 88.34(17)
O221 Mo65 Mo68 34.0(2)
O221 Mo65 O220 86.2(3)
O221 Mo65 O223 153.6(3)
O221 Mo65 O231 73.1(3)
O223 Mo65 Mo68 126.6(2)
O223 Mo65 O220 73.3(2)
O223 Mo65 O231 84.5(2)
O224 Mo65 Mo68 88.6(2)
O224 Mo65 O220 160.9(3)
O224 Mo65 O221 101.5(3)
O224 Mo65 O223 93.6(3)
O224 Mo65 O231 93.8(3)
O231 Mo65 Mo68 42.17(16)
O231 Mo65 O220 71.6(2)
Mo64 Mo66 Mo69 81.60(3)
O219 Mo66 Mo64 35.22(19)
O219 Mo66 Mo69 116.03(19)
O219 Mo66 O226 81.3(3)
O219 Mo66 O230 75.0(2)
O219 Mo66 O233 147.3(3)
O225 Mo66 Mo64 137.5(2)
O225 Mo66 Mo69 135.2(2)
O225 Mo66 O219 103.0(3)
O225 Mo66 O226 81.6(3)
O225 Mo66 O229 104.9(3)
O225 Mo66 O230 152.2(3)
O225 Mo66 O233 100.6(3)
O226 Mo66 Mo64 83.58(17)
O226 Mo66 Mo69 83.27(16)
O229 Mo66 Mo64 92.8(2)
O229 Mo66 Mo69 90.5(2)
O229 Mo66 O219 99.0(3)
O229 Mo66 O226 173.1(3)
O229 Mo66 O230 102.8(3)
O229 Mo66 O233 96.5(3)
O230 Mo66 Mo64 42.46(16)
O230 Mo66 Mo69 41.42(16)
O230 Mo66 O226 70.6(2)
O233 Mo66 Mo64 115.69(18)
O233 Mo66 Mo69 35.08(18)
O233 Mo66 O226 80.0(3)
O233 Mo66 O230 73.5(2)
O220 Mo67 O230 76.2(2)
O220 Mo67 O231 76.5(2)
O226 Mo67 O220 99.4(3)
O226 Mo67 O230 82.7(3)
O226 Mo67 O231 170.2(3)
O226 Mo67 O234 102.1(3)
O227 Mo67 O220 102.3(3)
O227 Mo67 O226 105.5(3)
O227 Mo67 O230 171.8(3)
O227 Mo67 O231 84.2(3)
O227 Mo67 O234 100.4(3)
O231 Mo67 O230 87.7(2)
O234 Mo67 O220 143.1(3)
O234 Mo67 O230 77.2(2)
O234 Mo67 O231 77.3(2)
Mo70 Mo68 Mo65 80.81(3)
O221 Mo68 Mo65 34.40(19)
O221 Mo68 Mo70 114.3(2)
O221 Mo68 O227 79.8(2)
O221 Mo68 O231 74.2(3)
O227 Mo68 Mo65 82.98(15)
O227 Mo68 Mo70 83.41(16)
O228 Mo68 Mo65 134.3(3)
O228 Mo68 Mo70 137.8(3)
O228 Mo68 O221 100.5(3)
O228 Mo68 O227 79.9(3)
O228 Mo68 O231 149.4(3)
O228 Mo68 O235 102.7(3)
O231 Mo68 Mo65 42.93(16)
O231 Mo68 Mo70 40.56(16)
O231 Mo68 O227 69.6(2)
O232 Mo68 Mo65 93.1(2)
O232 Mo68 Mo70 93.1(2)
O232 Mo68 O221 98.7(3)
O232 Mo68 O227 175.1(3)
O232 Mo68 O228 105.0(3)
O232 Mo68 O231 105.6(3)
O232 Mo68 O235 98.1(3)
O235 Mo68 Mo65 116.09(19)
O235 Mo68 Mo70 36.11(19)
O235 Mo68 O221 146.7(3)
O235 Mo68 O227 81.1(2)
O235 Mo68 O231 73.6(3)
O230 Mo69 Mo66 42.39(16)
O230 Mo69 O234 73.3(2)
O233 Mo69 Mo66 35.73(19)
O233 Mo69 O230 75.1(2)
O233 Mo69 O234 84.5(2)
O233 Mo69 O237 153.5(3)
O234 Mo69 Mo66 88.05(16)
O236 Mo69 Mo66 87.5(2)
O236 Mo69 O230 93.6(3)
O236 Mo69 O233 100.3(3)
O236 Mo69 O234 164.5(3)
O236 Mo69 O237 96.8(3)
O236 Mo69 O239 105.6(3)
O237 Mo69 Mo66 126.21(19)
O237 Mo69 O230 83.8(2)
O237 Mo69 O234 74.1(2)
O239 Mo69 Mo66 134.9(2)
O239 Mo69 O230 160.7(3)
O239 Mo69 O233 99.2(3)
O239 Mo69 O234 88.0(3)
O239 Mo69 O237 95.5(3)
O231 Mo70 Mo68 42.14(17)
O231 Mo70 O234 73.1(2)
O234 Mo70 Mo68 87.11(16)
O235 Mo70 Mo68 34.68(19)
O235 Mo70 O231 73.8(2)
O235 Mo70 O234 83.2(2)
O237 Mo70 Mo68 130.54(19)
O237 Mo70 O231 88.4(3)
O237 Mo70 O234 74.5(2)
O237 Mo70 O235 154.8(3)
O238 Mo70 Mo68 88.0(2)
O238 Mo70 O231 94.3(3)
O238 Mo70 O234 165.5(3)
O238 Mo70 O235 100.4(3)
O238 Mo70 O237 98.6(3)
O238 Mo70 O240 105.4(3)
O240 Mo70 Mo68 127.1(2)
O240 Mo70 O231 157.8(3)
O240 Mo70 O234 88.4(3)
O240 Mo70 O235 92.4(3)
O240 Mo70 O237 98.4(3)
O241 Mo71 O243 92.3(3)
O241 Mo71 O244 91.9(3)
O241 Mo71 O246 105.0(4)
O241 Mo71 O247 99.7(3)
O241 Mo71 O254 158.8(3)
O243 Mo71 O244 84.7(3)
O243 Mo71 O254 72.6(2)
O246 Mo71 O243 99.8(3)
O246 Mo71 O244 162.3(3)
O246 Mo71 O247 97.1(3)
O246 Mo71 O254 92.5(3)
O247 Mo71 O243 156.0(3)
O247 Mo71 O244 74.3(3)
O247 Mo71 O254 89.8(3)
O254 Mo71 O244 72.4(2)
O242 Mo72 O244 88.8(3)
O242 Mo72 O245 94.4(3)
O242 Mo72 O247 100.4(3)
O242 Mo72 O248 105.2(3)
O242 Mo72 O255 157.3(3)
O245 Mo72 O244 88.9(3)
O245 Mo72 O255 73.8(3)
O247 Mo72 O244 73.9(3)
O247 Mo72 O245 156.9(3)
O247 Mo72 O255 86.1(3)
O248 Mo72 O244 163.7(3)
O248 Mo72 O245 98.0(3)
O248 Mo72 O247 95.0(3)
O248 Mo72 O255 95.8(3)
O255 Mo72 O244 71.9(2)
O243 Mo73 Mo76 116.2(2)
O243 Mo73 O250 82.7(3)
O243 Mo73 O254 75.1(3)
O243 Mo73 O257 148.0(3)
O249 Mo73 Mo76 135.3(3)
O249 Mo73 O243 102.4(3)
O249 Mo73 O250 79.4(3)
O249 Mo73 O253 104.7(3)
O249 Mo73 O254 150.6(3)
O249 Mo73 O257 101.0(3)
O250 Mo73 Mo76 83.70(15)
O253 Mo73 Mo76 90.9(2)
O253 Mo73 O243 99.8(3)
O253 Mo73 O250 174.6(3)
O253 Mo73 O254 104.7(3)
O253 Mo73 O257 95.2(3)
O254 Mo73 Mo76 41.64(16)
O254 Mo73 O250 71.2(2)
O257 Mo73 Mo76 35.05(18)
O257 Mo73 O250 80.4(2)
O257 Mo73 O254 73.8(2)
O244 Mo74 O254 76.6(3)
O244 Mo74 O255 76.3(3)
O250 Mo74 O244 100.2(3)
O250 Mo74 O251 106.8(3)
O250 Mo74 O254 83.2(3)
O250 Mo74 O255 171.5(3)
O250 Mo74 O258 102.1(3)
O251 Mo74 O244 100.4(3)
O251 Mo74 O254 170.0(3)
O251 Mo74 O255 81.6(3)
O251 Mo74 O258 101.7(3)
O255 Mo74 O254 88.4(2)
O258 Mo74 O244 142.2(3)
O258 Mo74 O254 76.3(2)
O258 Mo74 O255 77.1(2)
O245 Mo75 Mo77 115.15(19)
O245 Mo75 O251 80.4(3)
O245 Mo75 O255 74.3(2)
O251 Mo75 Mo77 84.13(15)
O252 Mo75 Mo77 138.1(2)
O252 Mo75 O245 101.3(3)
O252 Mo75 O251 82.1(3)
O252 Mo75 O255 151.9(3)
O252 Mo75 O256 104.9(3)
O252 Mo75 O259 102.7(3)
O255 Mo75 Mo77 41.47(16)
O255 Mo75 O251 69.8(2)
O256 Mo75 Mo77 90.9(2)
O256 Mo75 O245 97.3(3)
O256 Mo75 O251 172.9(3)
O256 Mo75 O255 103.2(3)
O256 Mo75 O259 97.4(3)
O259 Mo75 Mo77 35.91(19)
O259 Mo75 O245 147.5(3)
O259 Mo75 O251 81.5(2)
O259 Mo75 O255 74.2(2)
O254 Mo76 Mo73 41.78(16)
O254 Mo76 O258 71.4(2)
O257 Mo76 Mo73 35.10(19)
O257 Mo76 O254 74.0(2)
O257 Mo76 O258 84.2(2)
O258 Mo76 Mo73 86.41(16)
O260 Mo76 Mo73 86.8(2)
O260 Mo76 O254 94.0(3)
O260 Mo76 O257 98.4(3)
O260 Mo76 O258 164.0(3)
O260 Mo76 O320 99.0(3)
O263 Mo76 Mo73 133.0(2)
O263 Mo76 O254 160.0(3)
O263 Mo76 O257 97.9(3)
O263 Mo76 O258 89.8(3)
O263 Mo76 O260 105.4(3)
O263 Mo76 O320 97.7(3)
O320 Mo76 Mo73 125.63(19)
O320 Mo76 O254 83.9(2)
O320 Mo76 O257 152.6(3)
O320 Mo76 O258 73.5(2)
O255 Mo77 Mo75 43.11(18)
O255 Mo77 O258 72.6(2)
O258 Mo77 Mo75 86.89(16)
O259 Mo77 Mo75 34.81(19)
O259 Mo77 O255 74.8(3)
O259 Mo77 O258 82.8(2)
O262 Mo77 Mo75 86.8(2)
O262 Mo77 O255 91.7(3)
O262 Mo77 O258 162.4(3)
O262 Mo77 O259 101.0(3)
O262 Mo77 O320 98.5(3)
O264 Mo77 Mo75 127.8(2)
O264 Mo77 O255 160.8(3)
O264 Mo77 O258 91.3(3)
O264 Mo77 O259 93.2(3)
O264 Mo77 O262 105.5(3)
O264 Mo77 O320 97.6(3)
O320 Mo77 Mo75 131.21(19)
O320 Mo77 O255 88.1(3)
O320 Mo77 O258 73.7(2)
O320 Mo77 O259 154.3(3)
O265 Mo78 Mo80 126.5(3)
O265 Mo78 O267 93.0(3)
O265 Mo78 O268 92.8(3)
O265 Mo78 O271 100.4(4)
O265 Mo78 O278 159.6(3)
O267 Mo78 Mo80 33.8(2)
O267 Mo78 O268 84.6(3)
O267 Mo78 O278 72.2(3)
O268 Mo78 Mo80 88.03(17)
O270 Mo78 Mo80 86.0(3)
O270 Mo78 O265 105.4(4)
O270 Mo78 O267 100.2(4)
O270 Mo78 O268 160.8(3)
O270 Mo78 O271 96.1(4)
O270 Mo78 O278 91.3(3)
O271 Mo78 Mo80 130.8(2)
O271 Mo78 O267 155.3(3)
O271 Mo78 O268 74.2(3)
O271 Mo78 O278 89.2(3)
O278 Mo78 Mo80 41.60(17)
O278 Mo78 O268 72.3(2)
O266 Mo79 Mo82 128.4(3)
O266 Mo79 O268 90.9(3)
O266 Mo79 O269 94.3(4)
O266 Mo79 O271 99.8(4)
O266 Mo79 O272 105.5(4)
O266 Mo79 O279 159.6(3)
O268 Mo79 Mo82 88.11(17)
O269 Mo79 Mo82 34.2(2)
O269 Mo79 O268 84.9(3)
O269 Mo79 O279 73.0(3)
O271 Mo79 Mo82 128.8(2)
O271 Mo79 O268 73.2(3)
O271 Mo79 O269 154.0(3)
O271 Mo79 O279 86.8(3)
O272 Mo79 Mo82 87.0(3)
O272 Mo79 O268 162.1(3)
O272 Mo79 O269 100.3(4)
O272 Mo79 O271 96.8(4)
O272 Mo79 O279 92.7(3)
O279 Mo79 Mo82 41.96(18)
O279 Mo79 O268 72.4(2)
Mo83 Mo80 Mo78 81.64(3)
O267 Mo80 Mo78 35.8(2)
O267 Mo80 Mo83 116.2(2)
O267 Mo80 O278 74.4(3)
O267 Mo80 O281 146.4(3)
O273 Mo80 Mo78 136.5(3)
O273 Mo80 Mo83 134.3(3)
O273 Mo80 O267 101.4(3)
O273 Mo80 O278 149.0(3)
O273 Mo80 O281 100.4(3)
O277 Mo80 Mo78 93.0(3)
O277 Mo80 Mo83 94.1(2)
O277 Mo80 O267 99.0(3)
O277 Mo80 O273 105.3(4)
O277 Mo80 O278 105.7(3)
O277 Mo80 O281 99.5(3)
O278 Mo80 Mo78 42.06(17)
O278 Mo80 Mo83 42.00(17)
O281 Mo80 Mo78 115.4(2)
O281 Mo80 Mo83 34.70(19)
O281 Mo80 O278 73.7(3)
O268 Mo81 O278 76.2(3)
O268 Mo81 O279 75.6(3)
O274 Mo81 O268 101.1(3)
O274 Mo81 O275 105.9(3)
O274 Mo81 O278 84.0(3)
O274 Mo81 O279 172.4(3)
O274 Mo81 O282 102.9(3)
O275 Mo81 O268 100.4(3)
O275 Mo81 O278 170.1(3)
O275 Mo81 O279 81.5(3)
O275 Mo81 O282 101.1(3)
O278 Mo81 O279 88.6(2)
O282 Mo81 O268 141.8(3)
O282 Mo81 O278 77.3(3)
O282 Mo81 O279 76.8(2)
Mo84 Mo82 Mo79 79.74(3)
O269 Mo82 Mo79 35.3(2)
O269 Mo82 Mo84 114.0(2)
O269 Mo82 O275 78.8(3)
O269 Mo82 O279 73.6(3)
O275 Mo82 Mo79 82.61(16)
O275 Mo82 Mo84 84.18(16)
O276 Mo82 Mo79 135.5(3)
O276 Mo82 Mo84 137.6(3)
O276 Mo82 O269 100.9(4)
O276 Mo82 O275 79.7(3)
O276 Mo82 O279 149.8(4)
O276 Mo82 O283 102.4(4)
O279 Mo82 Mo79 41.53(16)
O279 Mo82 Mo84 40.83(17)
O279 Mo82 O275 70.1(2)
O280 Mo82 Mo79 92.4(3)
O280 Mo82 Mo84 92.4(3)
O280 Mo82 O269 98.6(4)
O280 Mo82 O275 174.4(4)
O280 Mo82 O276 105.8(4)
O280 Mo82 O279 104.4(3)
O280 Mo82 O283 97.5(3)
O283 Mo82 Mo79 115.3(2)
O283 Mo82 Mo84 36.2(2)
O283 Mo82 O269 146.7(3)
O283 Mo82 O275 82.4(3)
O283 Mo82 O279 74.2(3)
O278 Mo83 Mo80 41.79(17)
O278 Mo83 O282 72.3(2)
O281 Mo83 Mo80 35.1(2)
O281 Mo83 O278 73.9(3)
O281 Mo83 O282 86.6(3)
O281 Mo83 O285 154.8(3)
O282 Mo83 Mo80 88.74(16)
O284 Mo83 Mo80 86.6(2)
O284 Mo83 O278 93.5(3)
O284 Mo83 O281 99.0(3)
O284 Mo83 O282 162.7(3)
O284 Mo83 O285 95.7(3)
O284 Mo83 O287 105.9(3)
O285 Mo83 Mo80 126.63(19)
O285 Mo83 O278 84.9(3)
O285 Mo83 O282 73.9(2)
O287 Mo83 Mo80 134.3(2)
O287 Mo83 O278 160.3(3)
O287 Mo83 O281 99.2(3)
O287 Mo83 O282 89.1(3)
O287 Mo83 O285 96.3(3)
O279 Mo84 Mo82 42.47(18)
O279 Mo84 O282 72.4(2)
O282 Mo84 Mo82 86.39(16)
O283 Mo84 Mo82 34.4(2)
O283 Mo84 O279 74.1(3)
O283 Mo84 O282 83.3(3)
O285 Mo84 Mo82 130.8(2)
O285 Mo84 O279 88.4(3)
O285 Mo84 O282 73.6(2)
O285 Mo84 O283 154.5(3)
O286 Mo84 Mo82 88.8(2)
O286 Mo84 O279 95.1(3)
O286 Mo84 O282 165.7(3)
O286 Mo84 O283 100.1(3)
O286 Mo84 O285 99.8(3)
O286 Mo84 O288 105.0(3)
O288 Mo84 Mo82 124.9(2)
O288 Mo84 O279 156.7(3)
O288 Mo84 O282 88.7(3)
O288 Mo84 O283 90.5(3)
O288 Mo84 O285 99.6(3)
O305 Mo85 O306 109.7(3)
O305 Mo85 O307 109.5(3)
O306 Mo85 O307 108.9(3)
O308 Mo85 O305 109.5(3)
O308 Mo85 O306 109.3(3)
O308 Mo85 O307 109.8(3)
O326 Mo86 O329 109.0(3)
O327 Mo86 O326 109.8(3)
O327 Mo86 O328 109.1(3)
O327 Mo86 O329 109.3(3)
O328 Mo86 O326 110.3(3)
O328 Mo86 O329 109.5(3)
O346 Mo87 O347 110.0(3)
O346 Mo87 O348 108.8(3)
O346 Mo87 O465 108.8(3)
O348 Mo87 O347 109.5(3)
O465 Mo87 O347 108.9(3)
O465 Mo87 O348 110.9(3)
Mo3 O3 Mo1 111.1(3)
Mo1 O4 Mo2 93.1(2)
Mo4 O4 Mo1 109.6(3)
Mo4 O4 Mo2 109.7(3)
Mo5 O5 Mo2 110.2(3)
Mo2 O7 Mo1 112.8(3)
Mo4 O10 Mo3 106.7(3)
Mo4 O11 Mo5 105.2(3)
Mo1 O14 Mo4 100.7(3)
Mo3 O14 Mo1 95.0(2)
Mo3 O14 Mo4 100.7(3)
Mo6 O14 Mo1 151.9(3)
Mo6 O14 Mo3 96.4(3)
Mo6 O14 Mo4 102.3(3)
Mo2 O15 Mo4 101.2(3)
Mo2 O15 Mo5 96.1(2)
Mo5 O15 Mo4 101.0(3)
Mo7 O15 Mo2 151.8(3)
Mo7 O15 Mo4 101.4(2)
Mo7 O15 Mo5 95.8(3)
Mo3 O17 Mo6 109.7(3)
Mo4 O18 Mo6 108.2(3)
Mo4 O18 Mo7 109.0(3)
Mo7 O18 Mo6 91.5(2)
Mo5 O19 Mo7 109.5(3)
Mo6 O20 Tb1 155.9(3)
Mo6 O20 Eu1 155.9(3)
Eu1 O20 Tb1 0.0
Mo6 O21 Mo7 114.5(3)
Mo7 O22 Tb2 155.4(3)
Mo7 O22 Eu2 155.4(3)
Eu2 O22 Tb2 0.0
Mo6 O23 Tb3 147.3(3)
Mo6 O23 Eu3 147.3(3)
Eu3 O23 Tb3 0.0
Mo7 O24 Tb3 148.6(3)
Mo7 O24 Eu3 148.6(3)
Eu3 O24 Tb3 0.0
Mo10 O27 Mo8 111.2(3)
Mo8 O28 Mo9 93.7(3)
Mo11 O28 Mo8 110.5(3)
Mo11 O28 Mo9 110.1(3)
Mo12 O29 Mo9 112.3(3)
Mo8 O31 Mo9 113.2(3)
Mo11 O34 Mo10 108.0(3)
Mo11 O35 Mo12 105.2(3)
Mo8 O38 Mo10 95.7(3)
Mo8 O38 Mo11 101.6(2)
Mo10 O38 Mo11 99.9(3)
Mo13 O38 Mo8 151.9(3)
Mo13 O38 Mo10 96.9(2)
Mo13 O38 Mo11 100.8(3)
Mo9 O39 Mo11 101.5(3)
Mo9 O39 Mo12 95.9(3)
Mo12 O39 Mo11 100.7(3)
Mo14 O39 Mo9 150.8(4)
Mo14 O39 Mo11 102.0(3)
Mo14 O39 Mo12 96.6(3)
Mo13 O41 Mo10 109.6(3)
Mo11 O42 Mo13 108.6(3)
Mo11 O42 Mo14 107.1(3)
Mo13 O42 Mo14 92.3(2)
Mo12 O43 Mo14 110.0(3)
Mo13 O44 Tb2 156.7(3)
Mo13 O44 Eu2 156.7(3)
Eu2 O44 Tb2 0.0
Mo14 O45 Mo13 115.6(3)
Mo14 O46 Tb1 153.8(4)
Mo14 O46 Eu1 153.8(4)
Eu1 O46 Tb1 0.0
Mo13 O47 Tb4 148.4(3)
Mo13 O47 Eu4 148.4(3)
Eu4 O47 Tb4 0.0
Mo14 O48 Tb4 148.2(3)
Mo14 O48 Eu4 148.2(3)
Eu4 O48 Tb4 0.0
Mo17 O51 Mo15 111.2(3)
Mo15 O52 Mo16 93.4(2)
Mo18 O52 Mo15 110.2(3)
Mo18 O52 Mo16 109.5(3)
Mo19 O53 Mo16 110.9(3)
Mo16 O55 Mo15 112.9(3)
Mo18 O58 Mo17 106.0(3)
Mo18 O59 Mo19 107.6(3)
Mo15 O62 Mo18 100.4(2)
Mo17 O62 Mo15 96.4(2)
Mo17 O62 Mo18 101.0(2)
Mo17 O62 Mo20 96.7(2)
Mo20 O62 Mo15 152.6(3)
Mo20 O62 Mo18 100.6(2)
Mo16 O63 Mo18 101.7(3)
Mo16 O63 Mo19 96.7(2)
Mo19 O63 Mo18 100.2(2)
Mo21 O63 Mo16 151.5(3)
Mo21 O63 Mo18 101.0(2)
Mo21 O63 Mo19 96.1(2)
Mo17 O65 Mo20 110.2(3)
Mo18 O66 Mo20 110.2(3)
Mo18 O66 Mo21 109.5(3)
Mo20 O66 Mo21 92.7(2)
Mo19 O67 Mo21 110.3(3)
Mo20 O68 Tb4 155.1(4)
Mo20 O68 Eu4 155.1(4)
Eu4 O68 Tb4 0.0
Mo21 O69 Mo20 113.9(3)
Mo21 O70 Tb3 155.0(3)
Mo21 O70 Eu3 155.0(3)
Eu3 O70 Tb3 0.0
Mo20 O71 Tb2 147.6(3)
Mo20 O71 Eu2 147.6(3)
Eu2 O71 Tb2 0.0
Mo21 O72 Tb2 147.9(3)
Mo21 O72 Eu2 147.9(3)
Eu2 O72 Tb2 0.0
Mo24 O75 Mo22 110.1(3)
Mo23 O76 Mo22 93.8(2)
Mo25 O76 Mo22 108.8(3)
Mo25 O76 Mo23 110.3(3)
Mo26 O77 Mo23 110.8(3)
Mo23 O79 Mo22 113.5(3)
Mo25 O82 Mo24 106.8(3)
Mo25 O83 Mo26 104.6(3)
Mo22 O86 Mo24 95.7(3)
Mo22 O86 Mo25 101.4(3)
Mo24 O86 Mo25 100.9(2)
Mo27 O86 Mo22 152.7(3)
Mo27 O86 Mo24 95.8(2)
Mo27 O86 Mo25 100.6(3)
Mo23 O87 Mo25 101.2(2)
Mo26 O87 Mo23 96.0(3)
Mo26 O87 Mo25 101.4(3)
Mo26 O87 Mo28 95.5(3)
Mo28 O87 Mo23 153.0(3)
Mo28 O87 Mo25 100.3(3)
Mo24 O89 Mo27 109.8(3)
Mo25 O90 Mo27 109.4(3)
Mo25 O90 Mo28 110.2(3)
Mo27 O90 Mo28 91.9(2)
Mo28 O91 Mo26 109.6(3)
Mo27 O92 Tb3 155.1(3)
Mo27 O92 Eu3 155.1(3)
Eu3 O92 Tb3 0.0
Mo27 O93 Mo28 114.3(3)
Mo28 O94 Tb4 154.8(4)
Mo28 O94 Eu4 154.8(4)
Eu4 O94 Tb4 0.0
Mo27 O95 Tb1 146.8(4)
Mo27 O95 Eu1 146.8(4)
Eu1 O95 Tb1 0.0
Mo28 O96 Tb1 147.8(3)
Mo28 O96 Eu1 147.8(3)
Eu1 O96 Tb1 0.0
Mo31 O99 Mo29 111.0(3)
Mo30 O100 Mo29 92.9(3)
Mo32 O100 Mo29 110.4(3)
Mo32 O100 Mo30 111.0(3)
Mo33 O101 Mo30 110.7(3)
Mo30 O103 Mo29 112.2(4)
Mo32 O107 Mo33 106.9(3)
Mo29 O110 Mo31 95.9(3)
Mo29 O110 Mo32 101.1(3)
Mo31 O110 Mo32 101.9(3)
Mo34 O110 Mo29 150.6(4)
Mo34 O110 Mo31 97.1(3)
Mo34 O110 Mo32 101.8(3)
Mo30 O111 Mo32 100.1(3)
Mo33 O111 Mo30 96.6(3)
Mo33 O111 Mo32 100.0(3)
Mo35 O111 Mo30 152.1(3)
Mo35 O111 Mo32 101.5(3)
Mo35 O111 Mo33 97.0(3)
Mo31 O113 Mo34 110.8(3)
Mo32 O114 Mo34 108.3(3)
Mo32 O114 Mo35 109.0(3)
Mo35 O114 Mo34 91.6(2)
Mo33 O115 Mo35 108.7(3)
Mo34 O116 Tb8 154.8(3)
Mo34 O116 Eu8 154.8(3)
Eu8 O116 Tb8 0.0
Mo35 O117 Mo34 114.6(3)
Mo35 O118 Tb7 156.4(4)
Mo35 O118 Eu7 156.4(4)
Eu7 O118 Tb7 0.0
Mo34 O119 Tb6 149.2(4)
Mo34 O119 Eu6 149.2(4)
Eu6 O119 Tb6 0.0
Mo35 O120 Tb6 147.5(3)
Mo35 O120 Eu6 147.5(3)
Eu6 O120 Tb6 0.0
Mo38 O123 Mo36 110.6(3)
Mo37 O124 Mo36 92.1(2)
Mo39 O124 Mo36 109.0(3)
Mo39 O124 Mo37 110.8(3)
Mo40 O125 Mo37 111.1(3)
Mo37 O127 Mo36 114.1(3)
Mo39 O130 Mo38 105.4(3)
Mo39 O131 Mo40 105.7(3)
Mo36 O134 Mo38 96.5(2)
Mo36 O134 Mo39 102.3(2)
Mo38 O134 Mo39 100.4(3)
Mo41 O134 Mo36 150.5(3)
Mo41 O134 Mo38 95.0(3)
Mo41 O134 Mo39 102.2(3)
Mo37 O135 Mo39 100.6(2)
Mo40 O135 Mo37 96.6(2)
Mo40 O135 Mo39 101.1(3)
Mo42 O135 Mo37 151.5(3)
Mo42 O135 Mo39 101.6(3)
Mo42 O135 Mo40 96.5(3)
Mo38 O137 Mo41 110.1(3)
Mo39 O138 Mo41 107.1(3)
Mo39 O138 Mo42 108.8(3)
Mo42 O138 Mo41 91.5(2)
Mo40 O139 Mo42 109.3(3)
Mo41 O140 Tb7 154.0(4)
Mo41 O140 Eu7 154.0(4)
Eu7 O140 Tb7 0.0
Mo41 O141 Mo42 115.3(3)
Mo42 O142 Tb8 155.4(4)
Mo42 O142 Eu8 155.4(4)
Eu8 O142 Tb8 0.0
Mo41 O143 Tb5 148.9(3)
Mo41 O143 Eu5 148.9(3)
Eu5 O143 Tb5 0.0
Mo42 O144 Tb5 147.7(3)
Mo42 O144 Eu5 147.7(3)
Eu5 O144 Tb5 0.0
Mo45 O147 Mo43 110.3(3)
Mo43 O148 Mo44 94.3(2)
Mo46 O148 Mo43 110.5(3)
Mo46 O148 Mo44 109.8(3)
Mo47 O149 Mo44 110.0(3)
Mo43 O151 Mo44 113.3(3)
Mo46 O155 Mo47 106.3(3)
Mo43 O158 Mo46 100.0(3)
Mo45 O158 Mo43 96.6(3)
Mo45 O158 Mo46 102.3(3)
Mo45 O158 Mo48 95.8(3)
Mo48 O158 Mo43 152.1(3)
Mo48 O158 Mo46 101.6(3)
Mo44 O159 Mo46 100.1(2)
Mo47 O159 Mo44 95.2(2)
Mo47 O159 Mo46 100.8(2)
Mo49 O159 Mo44 153.7(3)
Mo49 O159 Mo46 101.2(2)
Mo49 O159 Mo47 95.8(2)
Mo45 O161 Mo48 110.3(3)
Mo46 O162 Mo48 109.6(3)
Mo46 O162 Mo49 108.6(3)
Mo48 O162 Mo49 91.2(2)
Mo47 O163 Mo49 109.2(3)
Mo48 O164 Tb5 154.7(4)
Mo48 O164 Eu5 154.7(4)
Eu5 O164 Tb5 0.0
Mo48 O165 Mo49 113.9(3)
Mo49 O166 Tb6 158.1(3)
Mo49 O166 Eu6 158.1(3)
Eu6 O166 Tb6 0.0
Mo48 O167 Tb7 146.4(3)
Mo48 O167 Eu7 146.4(3)
Eu7 O167 Tb7 0.0
Mo49 O168 Tb7 148.8(4)
Mo49 O168 Eu7 148.8(4)
Eu7 O168 Tb7 0.0
Mo52 O171 Mo50 111.1(3)
Mo51 O172 Mo50 93.9(2)
Mo53 O172 Mo50 110.1(3)
Mo53 O172 Mo51 109.8(3)
Mo54 O173 Mo51 110.9(3)
Mo51 O175 Mo50 112.7(3)
Mo53 O178 Mo52 105.9(3)
Mo53 O179 Mo54 107.2(3)
Mo50 O182 Mo53 101.2(2)
Mo52 O182 Mo50 97.2(2)
Mo52 O182 Mo53 99.8(2)
Mo55 O182 Mo50 152.0(3)
Mo55 O182 Mo52 96.2(2)
Mo55 O182 Mo53 100.6(2)
Mo51 O183 Mo53 100.3(2)
Mo51 O183 Mo54 96.2(2)
Mo54 O183 Mo53 100.5(2)
Mo56 O183 Mo51 152.1(3)
Mo56 O183 Mo53 101.3(2)
Mo56 O183 Mo54 97.1(2)
Mo55 O185 Mo52 110.1(3)
Mo53 O186 Mo55 109.8(3)
Mo53 O186 Mo56 109.3(3)
Mo55 O186 Mo56 92.6(2)
Mo54 O187 Mo56 109.7(3)
Mo55 O188 Tb6 153.5(4)
Mo55 O188 Eu6 153.5(4)
Eu6 O188 Tb6 0.0
Mo56 O189 Mo55 113.6(3)
Mo56 O190 Tb5 154.4(4)
Mo56 O190 Eu5 154.4(4)
Eu5 O190 Tb5 0.0
Mo55 O191 Tb8 148.5(4)
Mo55 O191 Eu8 148.5(4)
Eu8 O191 Tb8 0.0
Mo56 O192 Tb8 147.3(3)
Mo56 O192 Eu8 147.3(3)
Eu8 O192 Tb8 0.0
Mo57 O195 Mo59 110.8(3)
Mo57 O196 Mo58 94.6(2)
Mo60 O196 Mo57 110.4(3)
Mo60 O196 Mo58 110.5(3)
Mo61 O197 Mo58 110.9(3)
Mo58 O199 Mo57 112.3(3)
Mo60 O202 Mo59 105.4(3)
Mo60 O203 Mo61 105.4(3)
Mo57 O206 Mo60 100.9(2)
Mo59 O206 Mo57 95.2(2)
Mo59 O206 Mo60 101.2(2)
Mo62 O206 Mo57 152.8(3)
Mo62 O206 Mo59 95.4(2)
Mo62 O206 Mo60 101.4(3)
Mo58 O207 Mo60 101.0(2)
Mo61 O207 Mo58 95.5(2)
Mo61 O207 Mo60 101.0(2)
Mo63 O207 Mo58 151.7(3)
Mo63 O207 Mo60 101.6(2)
Mo63 O207 Mo61 96.7(2)
Mo59 O209 Mo62 108.1(3)
Mo60 O210 Mo62 108.1(3)
Mo60 O210 Mo63 108.6(3)
Mo62 O210 Mo63 91.7(2)
Mo63 O211 Mo61 109.4(3)
Mo62 O212 Tb9 155.1(3)
Mo62 O212 Eu9 155.1(3)
Eu9 O212 Tb9 0.0
Mo63 O213 Mo62 114.8(3)
Mo63 O214 Tb10 156.4(3)
Mo63 O214 Eu10 156.4(3)
Eu10 O214 Tb10 0.0
Mo62 O215 Tb11 147.1(3)
Mo62 O215 Eu11 147.1(3)
Eu11 O215 Tb11 0.0
Mo63 O216 Tb11 148.4(3)
Mo63 O216 Eu11 148.4(3)
Eu11 O216 Tb11 0.0
Mo66 O219 Mo64 110.4(3)
Mo65 O220 Mo64 94.4(2)
Mo67 O220 Mo64 110.1(3)
Mo67 O220 Mo65 110.3(3)
Mo68 O221 Mo65 111.6(3)
Mo64 O223 Mo65 112.6(3)
Mo67 O226 Mo66 107.2(3)
Mo67 O227 Mo68 104.9(3)
Mo64 O230 Mo66 95.0(2)
Mo64 O230 Mo67 101.2(2)
Mo66 O230 Mo67 99.6(2)
Mo69 O230 Mo64 153.3(3)
Mo69 O230 Mo66 96.2(2)
Mo69 O230 Mo67 100.8(2)
Mo65 O231 Mo67 100.8(2)
Mo68 O231 Mo65 94.9(2)
Mo68 O231 Mo67 101.4(2)
Mo70 O231 Mo65 151.0(3)
Mo70 O231 Mo67 102.4(3)
Mo70 O231 Mo68 97.3(2)
Mo69 O233 Mo66 109.2(3)
Mo67 O234 Mo69 108.2(3)
Mo67 O234 Mo70 107.2(3)
Mo69 O234 Mo70 91.8(2)
Mo68 O235 Mo70 109.2(3)
Mo69 O236 Tb10 156.4(3)
Mo69 O236 Eu10 156.4(3)
Eu10 O236 Tb10 0.0
Mo70 O237 Mo69 114.9(3)
Mo70 O238 Tb9 156.4(3)
Mo70 O238 Eu9 156.4(3)
Eu9 O238 Tb9 0.0
Mo69 O239 Tb12 148.5(3)
Mo69 O239 Eu12 148.5(3)
Eu12 O239 Tb12 0.0
Mo70 O240 Tb12 147.9(4)
Mo70 O240 Eu12 147.9(4)
Eu12 O240 Tb12 0.0
Mo73 O243 Mo71 111.6(3)
Mo72 O244 Mo71 94.5(2)
Mo74 O244 Mo71 110.2(3)
Mo74 O244 Mo72 109.9(3)
Mo75 O245 Mo72 111.4(3)
Mo71 O247 Mo72 112.9(3)
Mo74 O250 Mo73 106.1(3)
Mo74 O251 Mo75 108.1(3)
Mo71 O254 Mo74 100.6(3)
Mo73 O254 Mo71 96.5(2)
Mo73 O254 Mo74 99.5(2)
Mo76 O254 Mo71 152.6(3)
Mo76 O254 Mo73 96.6(2)
Mo76 O254 Mo74 100.9(3)
Mo72 O255 Mo74 100.9(3)
Mo72 O255 Mo75 96.3(2)
Mo75 O255 Mo74 100.4(2)
Mo77 O255 Mo72 152.9(3)
Mo77 O255 Mo74 100.9(2)
Mo77 O255 Mo75 95.4(3)
Mo76 O257 Mo73 109.9(3)
Mo74 O258 Mo76 110.8(3)
Mo74 O258 Mo77 109.2(3)
Mo77 O258 Mo76 92.7(2)
Mo75 O259 Mo77 109.3(3)
Mo76 O260 Tb12 154.4(4)
Mo76 O260 Eu12 154.4(4)
Eu12 O260 Tb12 0.0
Mo77 O262 Tb11 154.4(3)
Mo77 O262 Eu11 154.4(3)
Eu11 O262 Tb11 0.0
Mo76 O263 Tb10 146.6(3)
Mo76 O263 Eu10 146.6(3)
Eu10 O263 Tb10 0.0
Mo77 O264 Tb10 149.3(4)
Mo77 O264 Eu10 149.3(4)
Eu10 O264 Tb10 0.0
Mo80 O267 Mo78 110.4(3)
Mo78 O268 Mo79 94.1(2)
Mo81 O268 Mo78 109.8(3)
Mo81 O268 Mo79 109.9(3)
Mo82 O269 Mo79 110.5(3)
Mo78 O271 Mo79 114.1(3)
Mo81 O275 Mo82 107.7(3)
Mo78 O278 Mo81 101.5(3)
Mo80 O278 Mo78 96.3(2)
Mo80 O278 Mo81 102.5(3)
Mo80 O278 Mo83 96.2(3)
Mo83 O278 Mo78 152.1(3)
Mo83 O278 Mo81 100.0(2)
Mo79 O279 Mo81 101.6(3)
Mo79 O279 Mo82 96.5(2)
Mo82 O279 Mo81 100.6(2)
Mo84 O279 Mo79 150.6(3)
Mo84 O279 Mo81 101.7(3)
Mo84 O279 Mo82 96.7(3)
Mo83 O281 Mo80 110.2(3)
Mo81 O282 Mo83 109.9(3)
Mo81 O282 Mo84 109.0(3)
Mo83 O282 Mo84 92.2(2)
Mo82 O283 Mo84 109.3(3)
Mo83 O284 Tb11 155.3(4)
Mo83 O284 Eu11 155.3(4)
Eu11 O284 Tb11 0.0
Mo84 O285 Mo83 114.9(3)
Mo84 O286 Tb12 154.7(3)
Mo84 O286 Eu12 154.7(3)
Eu12 O286 Tb12 0.0
Mo83 O287 Tb9 147.5(3)
Mo83 O287 Eu9 147.5(3)
Eu9 O287 Tb9 0.0
Mo84 O288 Tb9 147.3(4)
Mo84 O288 Eu9 147.3(4)
Eu9 O288 Tb9 0.0
Eu1 O289 Tb1 0.0
Eu1 O290 Tb1 0.0
Eu1 O291 Tb1 0.0
Eu1 O292 Tb1 0.0
Eu2 O293 Tb2 0.0
Eu2 O294 Tb2 0.0
Eu2 O295 Tb2 0.0
Eu2 O296 Tb2 0.0
Eu3 O297 Tb3 0.0
Eu3 O298 Tb3 0.0
Eu3 O299 Tb3 0.0
Eu3 O300 Tb3 0.0
Eu4 O301 Tb4 0.0
Eu4 O302 Tb4 0.0
Eu4 O303 Tb4 0.0
Eu4 O304 Tb4 0.0
Mo85 O305 Tb1 158.0(3)
Mo85 O305 Eu1 158.0(3)
Eu1 O305 Tb1 0.0
Mo85 O306 Tb2 159.9(3)
Mo85 O306 Eu2 159.9(3)
Eu2 O306 Tb2 0.0
Mo85 O307 Tb3 158.5(4)
Mo85 O307 Eu3 158.5(4)
Eu3 O307 Tb3 0.0
Mo85 O308 Tb4 158.4(4)
Mo85 O308 Eu4 158.4(4)
Eu4 O308 Tb4 0.0
Eu8 O309 Tb8 0.0
Eu8 O310 Tb8 0.0
Eu8 O311 Tb8 0.0
Eu8 O312 Tb8 0.0
Eu7 O313 Tb7 0.0
Eu7 O314 Tb7 0.0
Eu7 O315 Tb7 0.0
Eu7 O316 Tb7 0.0
Eu5 O317 Tb5 0.0
Eu5 O318 Tb5 0.0
Eu5 O319 Tb5 0.0
Mo77 O320 Mo76 114.2(3)
Eu5 O321 Tb5 0.0
Eu6 O322 Tb6 0.0
Eu6 O323 Tb6 0.0
Eu6 O324 Tb6 0.0
Eu6 O325 Tb6 0.0
Mo86 O326 Tb8 159.4(4)
Mo86 O326 Eu8 159.4(4)
Eu8 O326 Tb8 0.0
Mo86 O327 Tb7 160.2(4)
Mo86 O327 Eu7 160.2(4)
Eu7 O327 Tb7 0.0
Mo86 O328 Tb5 158.3(3)
Mo86 O328 Eu5 158.3(3)
Eu5 O328 Tb5 0.0
Mo86 O329 Tb6 159.4(4)
Mo86 O329 Eu6 159.4(4)
Eu6 O329 Tb6 0.0
Eu9 O330 Tb9 0.0
Eu9 O331 Tb9 0.0
Eu9 O332 Tb9 0.0
Eu9 O333 Tb9 0.0
Eu10 O334 Tb10 0.0
Eu10 O335 Tb10 0.0
Eu10 O336 Tb10 0.0
Eu10 O337 Tb10 0.0
Eu12 O338 Tb12 0.0
Eu12 O339 Tb12 0.0
Eu12 O340 Tb12 0.0
Eu12 O341 Tb12 0.0
Eu11 O342 Tb11 0.0
Eu11 O343 Tb11 0.0
Eu11 O344 Tb11 0.0
Eu11 O345 Tb11 0.0
Mo87 O346 Tb9 158.7(3)
Mo87 O346 Eu9 158.7(3)
Eu9 O346 Tb9 0.0
Mo87 O347 Tb10 159.8(3)
Mo87 O347 Eu10 159.8(3)
Eu10 O347 Tb10 0.0
Mo87 O348 Tb12 159.4(4)
Mo87 O348 Eu12 159.4(4)
Eu12 O348 Tb12 0.0
Mo87 O465 Tb11 158.9(4)
Mo87 O465 Eu11 158.9(4)
Eu11 O465 Tb11 0.0
O20 Tb1 O289 129.9(2)
O46 Tb1 O20 123.2(2)
O46 Tb1 O96 70.3(2)
O46 Tb1 O289 66.8(2)
O46 Tb1 O290 115.2(2)
O46 Tb1 O292 69.5(2)
O95 Tb1 O20 69.8(2)
O95 Tb1 O46 137.2(2)
O95 Tb1 O96 74.1(2)
O95 Tb1 O289 140.6(2)
O95 Tb1 O290 73.8(2)
O95 Tb1 O291 86.9(2)
O95 Tb1 O292 137.3(2)
O96 Tb1 O20 134.6(2)
O96 Tb1 O289 95.5(2)
O96 Tb1 O290 71.9(2)
O290 Tb1 O20 121.0(2)
O290 Tb1 O289 66.8(2)
O291 Tb1 O20 65.8(2)
O291 Tb1 O46 135.8(3)
O291 Tb1 O96 138.6(2)
O291 Tb1 O289 76.2(2)
O291 Tb1 O290 67.5(2)
O291 Tb1 O292 77.9(2)
O292 Tb1 O20 67.5(2)
O292 Tb1 O96 139.4(2)
O292 Tb1 O289 73.8(2)
O292 Tb1 O290 132.2(2)
O305 Tb1 O20 68.2(2)
O305 Tb1 O46 71.9(2)
O305 Tb1 O95 78.5(2)
O305 Tb1 O96 78.4(2)
O305 Tb1 O289 137.7(2)
O305 Tb1 O290 143.8(2)
O305 Tb1 O291 134.0(2)
O305 Tb1 O292 84.0(2)
O20 Eu1 O289 129.9(2)
O46 Eu1 O20 123.2(2)
O46 Eu1 O96 70.3(2)
O46 Eu1 O289 66.8(2)
O46 Eu1 O290 115.2(2)
O46 Eu1 O292 69.5(2)
O95 Eu1 O20 69.8(2)
O95 Eu1 O46 137.2(2)
O95 Eu1 O96 74.1(2)
O95 Eu1 O289 140.6(2)
O95 Eu1 O290 73.8(2)
O95 Eu1 O291 86.9(2)
O95 Eu1 O292 137.3(2)
O96 Eu1 O20 134.6(2)
O96 Eu1 O289 95.5(2)
O96 Eu1 O290 71.9(2)
O290 Eu1 O20 121.0(2)
O290 Eu1 O289 66.8(2)
O291 Eu1 O20 65.8(2)
O291 Eu1 O46 135.8(3)
O291 Eu1 O96 138.6(2)
O291 Eu1 O289 76.2(2)
O291 Eu1 O290 67.5(2)
O291 Eu1 O292 77.9(2)
O292 Eu1 O20 67.5(2)
O292 Eu1 O96 139.4(2)
O292 Eu1 O289 73.8(2)
O292 Eu1 O290 132.2(2)
O305 Eu1 O20 68.2(2)
O305 Eu1 O46 71.9(2)
O305 Eu1 O95 78.5(2)
O305 Eu1 O96 78.4(2)
O305 Eu1 O289 137.7(2)
O305 Eu1 O290 143.8(2)
O305 Eu1 O291 134.0(2)
O305 Eu1 O292 84.0(2)
O44 Tb2 O22 118.5(2)
O71 Tb2 O22 136.1(2)
O71 Tb2 O44 72.4(2)
O71 Tb2 O296 139.3(2)
O72 Tb2 O22 70.7(2)
O72 Tb2 O44 135.2(2)
O72 Tb2 O71 73.8(2)
O72 Tb2 O293 91.0(2)
O72 Tb2 O294 71.6(2)
O72 Tb2 O295 138.8(2)
O72 Tb2 O296 137.9(2)
O293 Tb2 O22 65.8(2)
O293 Tb2 O44 133.6(2)
O293 Tb2 O71 139.9(2)
O293 Tb2 O294 67.6(2)
O293 Tb2 O295 80.7(3)
O293 Tb2 O296 75.2(3)
O294 Tb2 O22 118.0(2)
O294 Tb2 O44 123.1(2)
O294 Tb2 O71 72.5(2)
O294 Tb2 O296 133.0(2)
O295 Tb2 O22 137.0(2)
O295 Tb2 O44 66.9(2)
O295 Tb2 O71 86.9(2)
O295 Tb2 O294 67.9(2)
O295 Tb2 O296 78.9(2)
O296 Tb2 O22 67.4(2)
O296 Tb2 O44 66.9(2)
O306 Tb2 O22 69.7(2)
O306 Tb2 O44 68.0(2)
O306 Tb2 O71 77.8(2)
O306 Tb2 O72 76.7(2)
O306 Tb2 O293 135.5(2)
O306 Tb2 O294 141.3(2)
O306 Tb2 O295 134.9(2)
O306 Tb2 O296 85.7(2)
O44 Eu2 O22 118.5(2)
O71 Eu2 O22 136.1(2)
O71 Eu2 O44 72.4(2)
O71 Eu2 O296 139.3(2)
O72 Eu2 O22 70.7(2)
O72 Eu2 O44 135.2(2)
O72 Eu2 O71 73.8(2)
O72 Eu2 O293 91.0(2)
O72 Eu2 O294 71.6(2)
O72 Eu2 O295 138.8(2)
O72 Eu2 O296 137.9(2)
O293 Eu2 O22 65.8(2)
O293 Eu2 O44 133.6(2)
O293 Eu2 O71 139.9(2)
O293 Eu2 O294 67.6(2)
O293 Eu2 O295 80.7(3)
O293 Eu2 O296 75.2(3)
O294 Eu2 O22 118.0(2)
O294 Eu2 O44 123.1(2)
O294 Eu2 O71 72.5(2)
O294 Eu2 O296 133.0(2)
O295 Eu2 O22 137.0(2)
O295 Eu2 O44 66.9(2)
O295 Eu2 O71 86.9(2)
O295 Eu2 O294 67.9(2)
O295 Eu2 O296 78.9(2)
O296 Eu2 O22 67.4(2)
O296 Eu2 O44 66.9(2)
O306 Eu2 O22 69.7(2)
O306 Eu2 O44 68.0(2)
O306 Eu2 O71 77.8(2)
O306 Eu2 O72 76.7(2)
O306 Eu2 O293 135.5(2)
O306 Eu2 O294 141.3(2)
O306 Eu2 O295 134.9(2)
O306 Eu2 O296 85.7(2)
O23 Tb3 O24 74.0(2)
O23 Tb3 O70 136.0(2)
O23 Tb3 O92 68.9(2)
O23 Tb3 O297 139.2(2)
O23 Tb3 O298 67.4(3)
O23 Tb3 O299 90.1(3)
O23 Tb3 O300 137.8(2)
O24 Tb3 O70 70.2(2)
O24 Tb3 O92 135.3(2)
O24 Tb3 O297 93.3(2)
O24 Tb3 O298 68.3(2)
O24 Tb3 O299 138.6(3)
O24 Tb3 O300 139.6(2)
O70 Tb3 O92 124.4(2)
O70 Tb3 O297 68.2(2)
O70 Tb3 O298 119.1(2)
O92 Tb3 O297 131.2(2)
O92 Tb3 O298 116.5(2)
O297 Tb3 O298 71.9(3)
O299 Tb3 O70 133.8(3)
O299 Tb3 O92 66.1(2)
O299 Tb3 O297 73.9(3)
O299 Tb3 O298 70.2(3)
O299 Tb3 O300 76.0(3)
O300 Tb3 O70 69.6(2)
O300 Tb3 O92 69.0(2)
O300 Tb3 O297 75.2(3)
O300 Tb3 O298 137.9(3)
O307 Tb3 O23 78.2(2)
O307 Tb3 O24 78.4(2)
O307 Tb3 O70 70.4(2)
O307 Tb3 O92 70.5(2)
O307 Tb3 O297 138.2(2)
O307 Tb3 O298 137.1(3)
O307 Tb3 O299 136.4(2)
O307 Tb3 O300 85.0(2)
O23 Eu3 O24 74.0(2)
O23 Eu3 O70 136.0(2)
O23 Eu3 O92 68.9(2)
O23 Eu3 O297 139.2(2)
O23 Eu3 O298 67.4(3)
O23 Eu3 O299 90.1(3)
O23 Eu3 O300 137.8(2)
O24 Eu3 O70 70.2(2)
O24 Eu3 O92 135.3(2)
O24 Eu3 O297 93.3(2)
O24 Eu3 O298 68.3(2)
O24 Eu3 O299 138.6(3)
O24 Eu3 O300 139.6(2)
O70 Eu3 O92 124.4(2)
O70 Eu3 O297 68.2(2)
O70 Eu3 O298 119.1(2)
O92 Eu3 O297 131.2(2)
O92 Eu3 O298 116.5(2)
O297 Eu3 O298 71.9(3)
O299 Eu3 O70 133.8(3)
O299 Eu3 O92 66.1(2)
O299 Eu3 O297 73.9(3)
O299 Eu3 O298 70.2(3)
O299 Eu3 O300 76.0(3)
O300 Eu3 O70 69.6(2)
O300 Eu3 O92 69.0(2)
O300 Eu3 O297 75.2(3)
O300 Eu3 O298 137.9(3)
O307 Eu3 O23 78.2(2)
O307 Eu3 O24 78.4(2)
O307 Eu3 O70 70.4(2)
O307 Eu3 O92 70.5(2)
O307 Eu3 O297 138.2(2)
O307 Eu3 O298 137.1(3)
O307 Eu3 O299 136.4(2)
O307 Eu3 O300 85.0(2)
O47 Tb4 O68 71.2(2)
O47 Tb4 O94 135.8(2)
O47 Tb4 O301 137.2(2)
O47 Tb4 O302 69.1(2)
O47 Tb4 O303 92.3(2)
O47 Tb4 O304 139.6(2)
O48 Tb4 O47 74.3(2)
O48 Tb4 O68 137.5(2)
O48 Tb4 O94 70.7(2)
O48 Tb4 O301 87.2(2)
O48 Tb4 O302 65.7(2)
O48 Tb4 O303 136.7(2)
O48 Tb4 O304 137.5(2)
O68 Tb4 O94 121.4(2)
O68 Tb4 O301 135.2(2)
O68 Tb4 O302 121.2(2)
O94 Tb4 O301 67.0(2)
O94 Tb4 O302 117.4(2)
O301 Tb4 O302 68.1(2)
O303 Tb4 O68 69.2(2)
O303 Tb4 O94 131.8(2)
O303 Tb4 O301 75.0(2)
O303 Tb4 O302 71.0(2)
O303 Tb4 O304 77.5(2)
O304 Tb4 O68 68.6(2)
O304 Tb4 O94 66.9(2)
O304 Tb4 O301 78.2(2)
O304 Tb4 O302 138.5(2)
O308 Tb4 O47 77.7(2)
O308 Tb4 O48 78.5(2)
O308 Tb4 O68 70.6(2)
O308 Tb4 O94 69.6(2)
O308 Tb4 O301 136.6(2)
O308 Tb4 O302 136.1(2)
O308 Tb4 O303 139.6(2)
O308 Tb4 O304 85.2(2)
O47 Eu4 O68 71.2(2)
O47 Eu4 O94 135.8(2)
O47 Eu4 O301 137.2(2)
O47 Eu4 O302 69.1(2)
O47 Eu4 O303 92.3(2)
O47 Eu4 O304 139.6(2)
O48 Eu4 O47 74.3(2)
O48 Eu4 O68 137.5(2)
O48 Eu4 O94 70.7(2)
O48 Eu4 O301 87.2(2)
O48 Eu4 O302 65.7(2)
O48 Eu4 O303 136.7(2)
O48 Eu4 O304 137.5(2)
O68 Eu4 O94 121.4(2)
O68 Eu4 O301 135.2(2)
O68 Eu4 O302 121.2(2)
O94 Eu4 O301 67.0(2)
O94 Eu4 O302 117.4(2)
O301 Eu4 O302 68.1(2)
O303 Eu4 O68 69.2(2)
O303 Eu4 O94 131.8(2)
O303 Eu4 O301 75.0(2)
O303 Eu4 O302 71.0(2)
O303 Eu4 O304 77.5(2)
O304 Eu4 O68 68.6(2)
O304 Eu4 O94 66.9(2)
O304 Eu4 O301 78.2(2)
O304 Eu4 O302 138.5(2)
O308 Eu4 O47 77.7(2)
O308 Eu4 O48 78.5(2)
O308 Eu4 O68 70.6(2)
O308 Eu4 O94 69.6(2)
O308 Eu4 O301 136.6(2)
O308 Eu4 O302 136.1(2)
O308 Eu4 O303 139.6(2)
O308 Eu4 O304 85.2(2)
O143 Tb5 O144 74.2(2)
O143 Tb5 O164 69.3(2)
O143 Tb5 O190 135.6(2)
O143 Tb5 O317 137.2(2)
O143 Tb5 O318 66.4(2)
O143 Tb5 O319 88.1(2)
O143 Tb5 O321 137.3(2)
O144 Tb5 O164 136.2(2)
O144 Tb5 O318 68.5(2)
O144 Tb5 O319 136.8(2)
O164 Tb5 O318 115.4(2)
O164 Tb5 O319 65.6(2)
O190 Tb5 O144 70.0(2)
O190 Tb5 O164 124.1(2)
O190 Tb5 O318 120.5(2)
O190 Tb5 O319 136.2(2)
O317 Tb5 O144 91.2(2)
O317 Tb5 O164 132.2(2)
O317 Tb5 O190 69.5(2)
O317 Tb5 O318 70.8(2)
O317 Tb5 O319 75.3(2)
O317 Tb5 O321 77.8(2)
O319 Tb5 O318 68.3(2)
O321 Tb5 O144 140.2(2)
O321 Tb5 O164 68.1(2)
O321 Tb5 O190 70.3(2)
O321 Tb5 O318 138.2(2)
O321 Tb5 O319 77.6(2)
O328 Tb5 O143 77.4(2)
O328 Tb5 O144 77.7(2)
O328 Tb5 O164 71.5(2)
O328 Tb5 O190 70.1(2)
O328 Tb5 O317 139.5(2)
O328 Tb5 O318 135.5(2)
O328 Tb5 O319 137.1(2)
O328 Tb5 O321 86.1(2)
O143 Eu5 O144 74.2(2)
O143 Eu5 O164 69.3(2)
O143 Eu5 O190 135.6(2)
O143 Eu5 O317 137.2(2)
O143 Eu5 O318 66.4(2)
O143 Eu5 O319 88.1(2)
O143 Eu5 O321 137.3(2)
O144 Eu5 O164 136.2(2)
O144 Eu5 O318 68.5(2)
O144 Eu5 O319 136.8(2)
O164 Eu5 O318 115.4(2)
O164 Eu5 O319 65.6(2)
O190 Eu5 O144 70.0(2)
O190 Eu5 O164 124.1(2)
O190 Eu5 O318 120.5(2)
O190 Eu5 O319 136.2(2)
O317 Eu5 O144 91.2(2)
O317 Eu5 O164 132.2(2)
O317 Eu5 O190 69.5(2)
O317 Eu5 O318 70.8(2)
O317 Eu5 O319 75.3(2)
O317 Eu5 O321 77.8(2)
O319 Eu5 O318 68.3(2)
O321 Eu5 O144 140.2(2)
O321 Eu5 O164 68.1(2)
O321 Eu5 O190 70.3(2)
O321 Eu5 O318 138.2(2)
O321 Eu5 O319 77.6(2)
O328 Eu5 O143 77.4(2)
O328 Eu5 O144 77.7(2)
O328 Eu5 O164 71.5(2)
O328 Eu5 O190 70.1(2)
O328 Eu5 O317 139.5(2)
O328 Eu5 O318 135.5(2)
O328 Eu5 O319 137.1(2)
O328 Eu5 O321 86.1(2)
O119 Tb6 O120 73.8(2)
O119 Tb6 O166 134.4(2)
O119 Tb6 O188 70.5(2)
O119 Tb6 O323 68.8(2)
O119 Tb6 O324 94.5(2)
O119 Tb6 O325 139.3(2)
O120 Tb6 O166 69.6(2)
O120 Tb6 O188 137.0(2)
O120 Tb6 O323 67.2(2)
O120 Tb6 O324 137.9(3)
O120 Tb6 O325 138.2(2)
O166 Tb6 O323 118.0(2)
O166 Tb6 O324 131.0(2)
O188 Tb6 O166 123.4(2)
O188 Tb6 O323 118.6(2)
O188 Tb6 O324 68.7(2)
O322 Tb6 O119 138.9(3)
O322 Tb6 O120 86.9(3)
O322 Tb6 O166 65.0(2)
O322 Tb6 O188 136.0(3)
O322 Tb6 O323 70.3(3)
O322 Tb6 O324 75.9(3)
O322 Tb6 O325 77.6(3)
O324 Tb6 O323 70.9(3)
O325 Tb6 O166 68.6(2)
O325 Tb6 O188 69.2(2)
O325 Tb6 O323 137.8(2)
O325 Tb6 O324 75.3(3)
O329 Tb6 O119 77.9(2)
O329 Tb6 O120 77.9(2)
O329 Tb6 O166 68.7(2)
O329 Tb6 O188 72.0(2)
O329 Tb6 O322 133.7(2)
O329 Tb6 O323 136.8(2)
O329 Tb6 O324 140.2(3)
O329 Tb6 O325 85.3(2)
O119 Eu6 O120 73.8(2)
O119 Eu6 O166 134.4(2)
O119 Eu6 O188 70.5(2)
O119 Eu6 O323 68.8(2)
O119 Eu6 O324 94.5(2)
O119 Eu6 O325 139.3(2)
O120 Eu6 O166 69.6(2)
O120 Eu6 O188 137.0(2)
O120 Eu6 O323 67.2(2)
O120 Eu6 O324 137.9(3)
O120 Eu6 O325 138.2(2)
O166 Eu6 O323 118.0(2)
O166 Eu6 O324 131.0(2)
O188 Eu6 O166 123.4(2)
O188 Eu6 O323 118.6(2)
O188 Eu6 O324 68.7(2)
O322 Eu6 O119 138.9(3)
O322 Eu6 O120 86.9(3)
O322 Eu6 O166 65.0(2)
O322 Eu6 O188 136.0(3)
O322 Eu6 O323 70.3(3)
O322 Eu6 O324 75.9(3)
O322 Eu6 O325 77.6(3)
O324 Eu6 O323 70.9(3)
O325 Eu6 O166 68.6(2)
O325 Eu6 O188 69.2(2)
O325 Eu6 O323 137.8(2)
O325 Eu6 O324 75.3(3)
O329 Eu6 O119 77.9(2)
O329 Eu6 O120 77.9(2)
O329 Eu6 O166 68.7(2)
O329 Eu6 O188 72.0(2)
O329 Eu6 O322 133.7(2)
O329 Eu6 O323 136.8(2)
O329 Eu6 O324 140.2(3)
O329 Eu6 O325 85.3(2)
O118 Tb7 O140 124.8(2)
O118 Tb7 O167 136.7(2)
O118 Tb7 O313 66.9(2)
O118 Tb7 O314 118.6(2)
O118 Tb7 O315 130.0(2)
O118 Tb7 O316 68.6(2)
O140 Tb7 O167 69.4(2)
O140 Tb7 O313 134.6(2)
O140 Tb7 O314 116.3(2)
O140 Tb7 O315 66.8(2)
O140 Tb7 O316 69.8(2)
O167 Tb7 O314 69.5(2)
O168 Tb7 O118 71.9(2)
O168 Tb7 O140 134.8(2)
O168 Tb7 O167 72.5(2)
O168 Tb7 O313 90.2(2)
O168 Tb7 O314 69.9(2)
O168 Tb7 O315 139.3(2)
O168 Tb7 O316 140.4(2)
O313 Tb7 O167 136.5(2)
O313 Tb7 O314 67.1(2)
O313 Tb7 O315 74.2(3)
O315 Tb7 O167 93.2(2)
O315 Tb7 O314 69.4(2)
O316 Tb7 O167 139.1(2)
O316 Tb7 O313 77.9(2)
O316 Tb7 O314 134.4(2)
O316 Tb7 O315 73.6(2)
O327 Tb7 O118 70.1(2)
O327 Tb7 O140 71.3(2)
O327 Tb7 O167 79.5(2)
O327 Tb7 O168 78.8(2)
O327 Tb7 O313 136.9(2)
O327 Tb7 O314 141.0(2)
O327 Tb7 O315 137.2(2)
O327 Tb7 O316 84.6(2)
O118 Eu7 O140 124.8(2)
O118 Eu7 O167 136.7(2)
O118 Eu7 O313 66.9(2)
O118 Eu7 O314 118.6(2)
O118 Eu7 O315 130.0(2)
O118 Eu7 O316 68.6(2)
O140 Eu7 O167 69.4(2)
O140 Eu7 O313 134.6(2)
O140 Eu7 O314 116.3(2)
O140 Eu7 O315 66.8(2)
O140 Eu7 O316 69.8(2)
O167 Eu7 O314 69.5(2)
O168 Eu7 O118 71.9(2)
O168 Eu7 O140 134.8(2)
O168 Eu7 O167 72.5(2)
O168 Eu7 O313 90.2(2)
O168 Eu7 O314 69.9(2)
O168 Eu7 O315 139.3(2)
O168 Eu7 O316 140.4(2)
O313 Eu7 O167 136.5(2)
O313 Eu7 O314 67.1(2)
O313 Eu7 O315 74.2(3)
O315 Eu7 O167 93.2(2)
O315 Eu7 O314 69.4(2)
O316 Eu7 O167 139.1(2)
O316 Eu7 O313 77.9(2)
O316 Eu7 O314 134.4(2)
O316 Eu7 O315 73.6(2)
O327 Eu7 O118 70.1(2)
O327 Eu7 O140 71.3(2)
O327 Eu7 O167 79.5(2)
O327 Eu7 O168 78.8(2)
O327 Eu7 O313 136.9(2)
O327 Eu7 O314 141.0(2)
O327 Eu7 O315 137.2(2)
O327 Eu7 O316 84.6(2)
O116 Tb8 O142 120.8(2)
O116 Tb8 O311 66.0(2)
O191 Tb8 O116 70.5(2)
O191 Tb8 O142 135.5(2)
O191 Tb8 O310 71.3(2)
O191 Tb8 O311 91.7(2)
O191 Tb8 O312 138.6(2)
O192 Tb8 O116 135.4(2)
O192 Tb8 O142 70.9(2)
O192 Tb8 O191 73.7(2)
O192 Tb8 O310 73.6(2)
O192 Tb8 O311 141.1(2)
O192 Tb8 O312 138.9(2)
O309 Tb8 O116 135.2(2)
O309 Tb8 O142 66.3(2)
O309 Tb8 O191 139.2(2)
O309 Tb8 O192 89.3(2)
O309 Tb8 O310 68.3(2)
O309 Tb8 O311 78.4(3)
O309 Tb8 O312 76.9(2)
O310 Tb8 O116 117.3(2)
O310 Tb8 O142 121.5(2)
O310 Tb8 O311 67.6(2)
O310 Tb8 O312 132.1(2)
O311 Tb8 O142 132.7(2)
O312 Tb8 O116 68.2(2)
O312 Tb8 O142 68.1(2)
O312 Tb8 O311 74.2(2)
O326 Tb8 O116 70.5(2)
O326 Tb8 O142 68.6(2)
O326 Tb8 O191 77.7(2)
O326 Tb8 O192 76.7(2)
O326 Tb8 O309 135.0(2)
O326 Tb8 O310 141.8(2)
O326 Tb8 O311 136.2(2)
O326 Tb8 O312 86.1(2)
O116 Eu8 O142 120.8(2)
O116 Eu8 O311 66.0(2)
O191 Eu8 O116 70.5(2)
O191 Eu8 O142 135.5(2)
O191 Eu8 O310 71.3(2)
O191 Eu8 O311 91.7(2)
O191 Eu8 O312 138.6(2)
O192 Eu8 O116 135.4(2)
O192 Eu8 O142 70.9(2)
O192 Eu8 O191 73.7(2)
O192 Eu8 O310 73.6(2)
O192 Eu8 O311 141.1(2)
O192 Eu8 O312 138.9(2)
O309 Eu8 O116 135.2(2)
O309 Eu8 O142 66.3(2)
O309 Eu8 O191 139.2(2)
O309 Eu8 O192 89.3(2)
O309 Eu8 O310 68.3(2)
O309 Eu8 O311 78.4(3)
O309 Eu8 O312 76.9(2)
O310 Eu8 O116 117.3(2)
O310 Eu8 O142 121.5(2)
O310 Eu8 O311 67.6(2)
O310 Eu8 O312 132.1(2)
O311 Eu8 O142 132.7(2)
O312 Eu8 O116 68.2(2)
O312 Eu8 O142 68.1(2)
O312 Eu8 O311 74.2(2)
O326 Eu8 O116 70.5(2)
O326 Eu8 O142 68.6(2)
O326 Eu8 O191 77.7(2)
O326 Eu8 O192 76.7(2)
O326 Eu8 O309 135.0(2)
O326 Eu8 O310 141.8(2)
O326 Eu8 O311 136.2(2)
O326 Eu8 O312 86.1(2)
O212 Tb9 O238 124.3(2)
O212 Tb9 O287 68.4(2)
O212 Tb9 O330 138.2(2)
O212 Tb9 O331 110.8(2)
O212 Tb9 O332 68.3(2)
O212 Tb9 O333 70.6(2)
O287 Tb9 O238 135.1(2)
O288 Tb9 O212 136.5(2)
O288 Tb9 O238 70.7(2)
O288 Tb9 O287 74.3(2)
O288 Tb9 O330 85.1(2)
O288 Tb9 O331 75.2(2)
O288 Tb9 O332 140.7(2)
O288 Tb9 O333 137.4(2)
O288 Tb9 O346 79.6(2)
O330 Tb9 O238 65.1(2)
O330 Tb9 O287 138.1(2)
O330 Tb9 O331 69.5(2)
O330 Tb9 O332 74.9(2)
O331 Tb9 O238 124.4(2)
O331 Tb9 O287 70.1(2)
O331 Tb9 O332 66.2(2)
O332 Tb9 O238 126.3(2)
O332 Tb9 O287 98.5(2)
O333 Tb9 O238 66.8(2)
O333 Tb9 O287 138.4(2)
O333 Tb9 O330 80.1(2)
O333 Tb9 O331 133.4(2)
O333 Tb9 O332 72.4(2)
O346 Tb9 O212 71.3(2)
O346 Tb9 O238 69.4(2)
O346 Tb9 O287 77.6(2)
O346 Tb9 O330 134.5(2)
O346 Tb9 O331 143.2(2)
O346 Tb9 O332 137.7(2)
O346 Tb9 O333 82.9(2)
O212 Eu9 O238 124.3(2)
O212 Eu9 O287 68.4(2)
O212 Eu9 O330 138.2(2)
O212 Eu9 O331 110.8(2)
O212 Eu9 O332 68.3(2)
O212 Eu9 O333 70.6(2)
O287 Eu9 O238 135.1(2)
O288 Eu9 O212 136.5(2)
O288 Eu9 O238 70.7(2)
O288 Eu9 O287 74.3(2)
O288 Eu9 O330 85.1(2)
O288 Eu9 O331 75.2(2)
O288 Eu9 O332 140.7(2)
O288 Eu9 O333 137.4(2)
O288 Eu9 O346 79.6(2)
O330 Eu9 O238 65.1(2)
O330 Eu9 O287 138.1(2)
O330 Eu9 O331 69.5(2)
O330 Eu9 O332 74.9(2)
O331 Eu9 O238 124.4(2)
O331 Eu9 O287 70.1(2)
O331 Eu9 O332 66.2(2)
O332 Eu9 O238 126.3(2)
O332 Eu9 O287 98.5(2)
O333 Eu9 O238 66.8(2)
O333 Eu9 O287 138.4(2)
O333 Eu9 O330 80.1(2)
O333 Eu9 O331 133.4(2)
O333 Eu9 O332 72.4(2)
O346 Eu9 O212 71.3(2)
O346 Eu9 O238 69.4(2)
O346 Eu9 O287 77.6(2)
O346 Eu9 O330 134.5(2)
O346 Eu9 O331 143.2(2)
O346 Eu9 O332 137.7(2)
O346 Eu9 O333 82.9(2)
O236 Tb10 O214 120.1(2)
O236 Tb10 O263 70.9(2)
O236 Tb10 O334 136.7(2)
O236 Tb10 O336 67.4(2)
O263 Tb10 O214 134.6(2)
O264 Tb10 O214 70.6(2)
O264 Tb10 O236 135.9(2)
O264 Tb10 O263 73.9(2)
O264 Tb10 O334 87.4(2)
O264 Tb10 O335 73.7(2)
O264 Tb10 O336 141.6(2)
O264 Tb10 O337 136.8(2)
O264 Tb10 O347 76.7(2)
O334 Tb10 O214 66.9(2)
O334 Tb10 O263 138.2(2)
O334 Tb10 O336 77.2(2)
O335 Tb10 O214 123.3(2)
O335 Tb10 O236 116.4(2)
O335 Tb10 O263 70.0(2)
O335 Tb10 O334 68.9(2)
O335 Tb10 O336 68.0(2)
O335 Tb10 O337 133.8(2)
O336 Tb10 O214 130.8(2)
O336 Tb10 O263 94.6(2)
O337 Tb10 O214 66.3(2)
O337 Tb10 O236 69.2(2)
O337 Tb10 O263 139.9(2)
O337 Tb10 O334 77.8(2)
O337 Tb10 O336 74.1(2)
O347 Tb10 O214 68.5(2)
O347 Tb10 O236 70.2(2)
O347 Tb10 O263 76.7(2)
O347 Tb10 O334 135.4(2)
O347 Tb10 O335 140.3(2)
O347 Tb10 O336 137.2(2)
O347 Tb10 O337 85.9(2)
O236 Eu10 O214 120.1(2)
O236 Eu10 O263 70.9(2)
O236 Eu10 O334 136.7(2)
O236 Eu10 O336 67.4(2)
O263 Eu10 O214 134.6(2)
O264 Eu10 O214 70.6(2)
O264 Eu10 O236 135.9(2)
O264 Eu10 O263 73.9(2)
O264 Eu10 O334 87.4(2)
O264 Eu10 O335 73.7(2)
O264 Eu10 O336 141.6(2)
O264 Eu10 O337 136.8(2)
O264 Eu10 O347 76.7(2)
O334 Eu10 O214 66.9(2)
O334 Eu10 O263 138.2(2)
O334 Eu10 O336 77.2(2)
O335 Eu10 O214 123.3(2)
O335 Eu10 O236 116.4(2)
O335 Eu10 O263 70.0(2)
O335 Eu10 O334 68.9(2)
O335 Eu10 O336 68.0(2)
O335 Eu10 O337 133.8(2)
O336 Eu10 O214 130.8(2)
O336 Eu10 O263 94.6(2)
O337 Eu10 O214 66.3(2)
O337 Eu10 O236 69.2(2)
O337 Eu10 O263 139.9(2)
O337 Eu10 O334 77.8(2)
O337 Eu10 O336 74.1(2)
O347 Eu10 O214 68.5(2)
O347 Eu10 O236 70.2(2)
O347 Eu10 O263 76.7(2)
O347 Eu10 O334 135.4(2)
O347 Eu10 O335 140.3(2)
O347 Eu10 O336 137.2(2)
O347 Eu10 O337 85.9(2)
O215 Tb11 O262 137.0(2)
O215 Tb11 O284 71.3(2)
O215 Tb11 O342 135.4(2)
O215 Tb11 O343 69.3(2)
O215 Tb11 O344 87.5(2)
O215 Tb11 O345 138.8(2)
O216 Tb11 O215 74.0(2)
O216 Tb11 O262 70.4(2)
O216 Tb11 O284 136.2(2)
O216 Tb11 O342 91.1(2)
O216 Tb11 O343 69.7(2)
O216 Tb11 O344 136.2(2)
O216 Tb11 O345 140.5(2)
O262 Tb11 O284 122.4(2)
O262 Tb11 O342 69.0(2)
O262 Tb11 O343 117.8(2)
O262 Tb11 O344 135.2(2)
O262 Tb11 O345 70.2(2)
O284 Tb11 O342 132.6(2)
O284 Tb11 O343 119.5(2)
O342 Tb11 O343 66.1(3)
O344 Tb11 O284 67.7(2)
O344 Tb11 O342 74.6(2)
O344 Tb11 O343 66.6(3)
O345 Tb11 O284 67.5(2)
O345 Tb11 O342 77.0(3)
O345 Tb11 O343 133.4(2)
O345 Tb11 O344 77.1(2)
O465 Tb11 O215 79.0(2)
O465 Tb11 O216 78.9(2)
O465 Tb11 O262 71.2(2)
O465 Tb11 O284 69.0(2)
O465 Tb11 O342 140.0(2)
O465 Tb11 O343 140.1(2)
O465 Tb11 O344 136.8(2)
O465 Tb11 O345 86.5(2)
O215 Eu11 O262 137.0(2)
O215 Eu11 O284 71.3(2)
O215 Eu11 O342 135.4(2)
O215 Eu11 O343 69.3(2)
O215 Eu11 O344 87.5(2)
O215 Eu11 O345 138.8(2)
O216 Eu11 O215 74.0(2)
O216 Eu11 O262 70.4(2)
O216 Eu11 O284 136.2(2)
O216 Eu11 O342 91.1(2)
O216 Eu11 O343 69.7(2)
O216 Eu11 O344 136.2(2)
O216 Eu11 O345 140.5(2)
O262 Eu11 O284 122.4(2)
O262 Eu11 O342 69.0(2)
O262 Eu11 O343 117.8(2)
O262 Eu11 O344 135.2(2)
O262 Eu11 O345 70.2(2)
O284 Eu11 O342 132.6(2)
O284 Eu11 O343 119.5(2)
O342 Eu11 O343 66.1(3)
O344 Eu11 O284 67.7(2)
O344 Eu11 O342 74.6(2)
O344 Eu11 O343 66.6(3)
O345 Eu11 O284 67.5(2)
O345 Eu11 O342 77.0(3)
O345 Eu11 O343 133.4(2)
O345 Eu11 O344 77.1(2)
O465 Eu11 O215 79.0(2)
O465 Eu11 O216 78.9(2)
O465 Eu11 O262 71.2(2)
O465 Eu11 O284 69.0(2)
O465 Eu11 O342 140.0(2)
O465 Eu11 O343 140.1(2)
O465 Eu11 O344 136.8(2)
O465 Eu11 O345 86.5(2)
O239 Tb12 O260 71.9(2)
O239 Tb12 O286 135.2(2)
O239 Tb12 O338 139.2(2)
O239 Tb12 O339 68.9(2)
O240 Tb12 O239 73.6(2)
O240 Tb12 O260 136.9(2)
O240 Tb12 O286 69.8(2)
O240 Tb12 O338 90.5(2)
O240 Tb12 O339 66.9(2)
O240 Tb12 O340 137.3(2)
O240 Tb12 O341 137.3(2)
O240 Tb12 O348 78.8(2)
O260 Tb12 O286 122.0(2)
O260 Tb12 O338 132.6(2)
O260 Tb12 O339 121.2(2)
O286 Tb12 O339 116.8(2)
O338 Tb12 O286 66.3(2)
O338 Tb12 O339 70.4(2)
O340 Tb12 O239 91.2(2)
O340 Tb12 O260 68.3(2)
O340 Tb12 O286 133.5(2)
O340 Tb12 O338 75.4(2)
O340 Tb12 O339 70.5(2)
O340 Tb12 O341 78.6(2)
O341 Tb12 O239 139.7(2)
O341 Tb12 O260 68.0(2)
O341 Tb12 O286 67.7(2)
O341 Tb12 O338 75.9(2)
O341 Tb12 O339 138.7(2)
O348 Tb12 O239 78.4(2)
O348 Tb12 O260 69.6(2)
O348 Tb12 O286 70.0(2)
O348 Tb12 O338 136.0(2)
O348 Tb12 O339 137.6(2)
O348 Tb12 O340 137.9(2)
O348 Tb12 O341 83.6(2)
O239 Eu12 O260 71.9(2)
O239 Eu12 O286 135.2(2)
O239 Eu12 O338 139.2(2)
O239 Eu12 O339 68.9(2)
O240 Eu12 O239 73.6(2)
O240 Eu12 O260 136.9(2)
O240 Eu12 O286 69.8(2)
O240 Eu12 O338 90.5(2)
O240 Eu12 O339 66.9(2)
O240 Eu12 O340 137.3(2)
O240 Eu12 O341 137.3(2)
O240 Eu12 O348 78.8(2)
O260 Eu12 O286 122.0(2)
O260 Eu12 O338 132.6(2)
O260 Eu12 O339 121.2(2)
O286 Eu12 O339 116.8(2)
O338 Eu12 O286 66.3(2)
O338 Eu12 O339 70.4(2)
O340 Eu12 O239 91.2(2)
O340 Eu12 O260 68.3(2)
O340 Eu12 O286 133.5(2)
O340 Eu12 O338 75.4(2)
O340 Eu12 O339 70.5(2)
O340 Eu12 O341 78.6(2)
O341 Eu12 O239 139.7(2)
O341 Eu12 O260 68.0(2)
O341 Eu12 O286 67.7(2)
O341 Eu12 O338 75.9(2)
O341 Eu12 O339 138.7(2)
O348 Eu12 O239 78.4(2)
O348 Eu12 O260 69.6(2)
O348 Eu12 O286 70.0(2)
O348 Eu12 O338 136.0(2)
O348 Eu12 O339 137.6(2)
O348 Eu12 O340 137.9(2)
O348 Eu12 O341 83.6(2)

loop_
_geom_bond_atom_site_label_1
_geom_bond_atom_site_label_2
_geom_bond_distance
Mo1 Mo3 3.1841(12)
Mo1 O1 1.722(7)
Mo1 O3 1.939(7)
Mo1 O4 2.237(7)
Mo1 O6 1.722(8)
Mo1 O7 1.967(7)
Mo1 O14 2.164(6)
Mo2 Mo5 3.1978(13)
Mo2 O2 1.726(7)
Mo2 O4 2.239(7)
Mo2 O5 1.967(8)
Mo2 O7 1.933(8)
Mo2 O8 1.724(7)
Mo2 O15 2.146(6)
Mo3 Mo6 3.1670(11)
Mo3 O3 1.923(7)
Mo3 O9 1.730(7)
Mo3 O10 2.455(7)
Mo3 O13 1.722(7)
Mo3 O14 2.155(6)
Mo3 O17 1.904(7)
Mo4 O4 1.911(7)
Mo4 O10 1.734(7)
Mo4 O11 1.741(7)
Mo4 O14 2.244(7)
Mo4 O15 2.250(6)
Mo4 O18 1.906(6)
Mo5 Mo7 3.1780(12)
Mo5 O5 1.933(8)
Mo5 O11 2.496(7)
Mo5 O12 1.713(8)
Mo5 O15 2.154(7)
Mo5 O16 1.709(8)
Mo5 O19 1.945(7)
Mo6 O14 2.091(6)
Mo6 O17 1.970(6)
Mo6 O18 2.257(6)
Mo6 O20 1.717(6)
Mo6 O21 1.897(6)
Mo6 O23 1.745(7)
Mo7 O15 2.129(6)
Mo7 O18 2.250(6)
Mo7 O19 1.946(7)
Mo7 O21 1.943(6)
Mo7 O22 1.720(6)
Mo7 O24 1.743(6)
Mo8 Mo10 3.1892(12)
Mo8 O25 1.724(8)
Mo8 O27 1.971(7)
Mo8 O28 2.235(7)
Mo8 O30 1.742(7)
Mo8 O31 1.934(7)
Mo8 O38 2.139(6)
Mo9 O26 1.721(8)
Mo9 O28 2.246(7)
Mo9 O29 1.943(8)
Mo9 O31 1.982(7)
Mo9 O32 1.727(7)
Mo9 O39 2.162(7)
Mo10 Mo13 3.2045(11)
Mo10 O27 1.893(7)
Mo10 O33 1.712(7)
Mo10 O34 2.431(7)
Mo10 O37 1.737(7)
Mo10 O38 2.163(6)
Mo10 O41 1.966(7)
Mo11 O28 1.911(7)
Mo11 O34 1.723(7)
Mo11 O35 1.742(7)
Mo11 O38 2.260(7)
Mo11 O39 2.244(6)
Mo11 O42 1.910(6)
Mo12 Mo14 3.1855(11)
Mo12 O29 1.939(8)
Mo12 O35 2.506(7)
Mo12 O36 1.712(8)
Mo12 O39 2.181(7)
Mo12 O40 1.739(8)
Mo12 O43 1.918(7)
Mo13 O38 2.119(6)
Mo13 O41 1.955(6)
Mo13 O42 2.239(6)
Mo13 O44 1.731(6)
Mo13 O45 1.931(6)
Mo13 O47 1.737(6)
Mo14 O39 2.086(6)
Mo14 O42 2.265(6)
Mo14 O43 1.972(7)
Mo14 O45 1.908(6)
Mo14 O46 1.723(6)
Mo14 O48 1.745(7)
Mo15 Mo17 3.2079(11)
Mo15 O49 1.726(7)
Mo15 O51 1.997(7)
Mo15 O52 2.215(6)
Mo15 O54 1.740(6)
Mo15 O55 1.947(6)
Mo15 O62 2.166(6)
Mo16 O50 1.723(7)
Mo16 O52 2.239(7)
Mo16 O53 1.989(7)
Mo16 O55 1.942(6)
Mo16 O56 1.711(7)
Mo16 O63 2.145(6)
Mo17 Mo20 3.2020(11)
Mo17 O51 1.891(6)
Mo17 O57 1.719(7)
Mo17 O58 2.451(7)
Mo17 O61 1.748(7)
Mo17 O62 2.138(6)
Mo17 O65 1.943(7)
Mo18 O52 1.907(6)
Mo18 O58 1.744(7)
Mo18 O59 1.749(7)
Mo18 O62 2.240(6)
Mo18 O63 2.228(6)
Mo18 O66 1.876(6)
Mo19 Mo21 3.1994(11)
Mo19 O53 1.931(7)
Mo19 O59 2.409(7)
Mo19 O60 1.731(7)
Mo19 O63 2.175(6)
Mo19 O64 1.712(7)
Mo19 O67 1.929(6)
Mo20 O62 2.145(6)
Mo20 O65 1.959(6)
Mo20 O66 2.230(6)
Mo20 O68 1.728(6)
Mo20 O69 1.932(6)
Mo20 O71 1.734(6)
Mo21 O63 2.126(6)
Mo21 O66 2.231(6)
Mo21 O67 1.970(6)
Mo21 O69 1.920(6)
Mo21 O70 1.728(6)
Mo21 O72 1.735(6)
Mo22 Mo24 3.2046(12)
Mo22 O73 1.725(7)
Mo22 O75 1.965(7)
Mo22 O76 2.241(7)
Mo22 O78 1.712(7)
Mo22 O79 1.950(7)
Mo22 O86 2.151(6)
Mo23 Mo26 3.2064(13)
Mo23 O74 1.734(8)
Mo23 O76 2.221(6)
Mo23 O77 1.980(7)
Mo23 O79 1.946(7)
Mo23 O80 1.726(7)
Mo23 O87 2.172(7)
Mo24 Mo27 3.1866(11)
Mo24 O75 1.944(7)
Mo24 O81 1.726(7)
Mo24 O82 2.456(7)
Mo24 O85 1.715(7)
Mo24 O86 2.173(6)
Mo24 O89 1.915(7)
Mo25 O76 1.930(7)
Mo25 O82 1.745(6)
Mo25 O83 1.745(7)
Mo25 O86 2.237(6)
Mo25 O87 2.240(6)
Mo25 O90 1.861(6)
Mo26 Mo28 3.1821(12)
Mo26 O77 1.916(7)
Mo26 O83 2.502(7)
Mo26 O84 1.725(8)
Mo26 O87 2.144(6)
Mo26 O88 1.717(7)
Mo26 O91 1.953(7)
Mo27 O86 2.121(6)
Mo27 O89 1.979(6)
Mo27 O90 2.240(6)
Mo27 O92 1.723(6)
Mo27 O93 1.901(6)
Mo27 O95 1.741(7)
Mo28 O87 2.153(6)
Mo28 O90 2.245(6)
Mo28 O91 1.942(6)
Mo28 O93 1.938(6)
Mo28 O94 1.726(6)
Mo28 O96 1.735(7)
Mo29 Mo31 3.1971(14)
Mo29 O97 1.723(7)
Mo29 O99 1.961(7)
Mo29 O100 2.243(7)
Mo29 O102 1.730(8)
Mo29 O103 1.944(8)
Mo29 O110 2.148(7)
Mo30 Mo33 3.2157(12)
Mo30 O98 1.712(7)
Mo30 O100 2.206(7)
Mo30 O101 1.999(7)
Mo30 O103 1.940(7)
Mo30 O104 1.729(8)
Mo30 O111 2.158(6)
Mo31 Mo34 3.1938(11)
Mo31 O99 1.919(7)
Mo31 O105 1.721(8)
Mo31 O109 1.718(8)
Mo31 O110 2.156(7)
Mo31 O113 1.932(7)
Mo32 O100 1.896(7)
Mo32 O106 1.730(7)
Mo32 O107 1.746(7)
Mo32 O110 2.261(7)
Mo32 O111 2.257(6)
Mo32 O114 1.906(6)
Mo33 Mo35 3.1882(11)
Mo33 O101 1.908(7)
Mo33 O107 2.426(7)
Mo33 O108 1.741(7)
Mo33 O111 2.150(6)
Mo33 O112 1.720(7)
Mo33 O115 1.954(6)
Mo34 O110 2.105(6)
Mo34 O113 1.947(7)
Mo34 O114 2.268(6)
Mo34 O116 1.719(6)
Mo34 O117 1.925(6)
Mo34 O119 1.733(7)
Mo35 O111 2.108(6)
Mo35 O114 2.242(6)
Mo35 O115 1.969(6)
Mo35 O117 1.919(6)
Mo35 O118 1.734(7)
Mo35 O120 1.743(7)
Mo36 Mo38 3.2184(12)
Mo36 O121 1.722(7)
Mo36 O123 1.986(7)
Mo36 O124 2.276(7)
Mo36 O126 1.724(7)
Mo36 O127 1.938(7)
Mo36 O134 2.125(6)
Mo37 O122 1.715(7)
Mo37 O124 2.236(6)
Mo37 O125 1.984(7)
Mo37 O127 1.935(7)
Mo37 O128 1.740(7)
Mo37 O135 2.168(6)
Mo38 Mo41 3.1676(11)
Mo38 O123 1.929(7)
Mo38 O129 1.714(7)
Mo38 O130 2.489(7)
Mo38 O133 1.735(7)
Mo38 O134 2.190(6)
Mo38 O137 1.916(6)
Mo39 O124 1.889(7)
Mo39 O130 1.750(7)
Mo39 O131 1.741(7)
Mo39 O134 2.238(7)
Mo39 O135 2.250(6)
Mo39 O138 1.904(6)
Mo40 Mo42 3.1786(11)
Mo40 O125 1.929(7)
Mo40 O131 2.490(7)
Mo40 O132 1.715(7)
Mo40 O135 2.154(6)
Mo40 O136 1.723(7)
Mo40 O139 1.946(7)
Mo41 O134 2.106(6)
Mo41 O137 1.948(6)
Mo41 O138 2.288(6)
Mo41 O140 1.719(7)
Mo41 O141 1.914(6)
Mo41 O143 1.740(6)
Mo42 O135 2.107(6)
Mo42 O138 2.243(6)
Mo42 O139 1.951(6)
Mo42 O141 1.927(6)
Mo42 O142 1.718(7)
Mo42 O144 1.738(7)
Mo43 Mo45 3.2197(12)
Mo43 O145 1.723(7)
Mo43 O147 1.995(7)
Mo43 O148 2.212(6)
Mo43 O150 1.733(7)
Mo43 O151 1.941(6)
Mo43 O158 2.182(7)
Mo44 Mo47 3.1853(11)
Mo44 O146 1.724(7)
Mo44 O148 2.230(7)
Mo44 O149 1.983(6)
Mo44 O151 1.956(6)
Mo44 O152 1.710(7)
Mo44 O159 2.160(6)
Mo45 Mo48 3.1737(12)
Mo45 O147 1.928(7)
Mo45 O153 1.757(8)
Mo45 O157 1.712(8)
Mo45 O158 2.131(6)
Mo45 O161 1.924(7)
Mo46 O148 1.900(6)
Mo46 O154 1.744(7)
Mo46 O155 1.750(6)
Mo46 O158 2.233(6)
Mo46 O159 2.254(6)
Mo46 O162 1.905(6)
Mo47 Mo49 3.1749(10)
Mo47 O149 1.906(7)
Mo47 O155 2.461(7)
Mo47 O156 1.731(7)
Mo47 O159 2.153(6)
Mo47 O160 1.723(7)
Mo47 O163 1.930(6)
Mo48 Mo49 3.2158(11)
Mo48 O158 2.148(6)
Mo48 O161 1.944(7)
Mo48 O162 2.244(6)
Mo48 O164 1.718(7)
Mo48 O165 1.914(6)
Mo48 O167 1.751(7)
Mo49 O159 2.126(6)
Mo49 O162 2.255(6)
Mo49 O163 1.966(6)
Mo49 O165 1.922(6)
Mo49 O166 1.723(6)
Mo49 O168 1.754(7)
Mo50 O169 1.722(7)
Mo50 O171 1.981(7)
Mo50 O172 2.229(6)
Mo50 O174 1.721(7)
Mo50 O175 1.954(6)
Mo50 O182 2.148(6)
Mo51 Mo54 3.2091(12)
Mo51 O170 1.722(7)
Mo51 O172 2.206(6)
Mo51 O173 1.992(7)
Mo51 O175 1.941(6)
Mo51 O176 1.727(7)
Mo51 O183 2.153(6)
Mo52 Mo55 3.1911(11)
Mo52 O171 1.927(7)
Mo52 O177 1.745(7)
Mo52 O178 2.425(7)
Mo52 O181 1.696(8)
Mo52 O182 2.147(6)
Mo52 O185 1.954(6)
Mo53 O172 1.906(7)
Mo53 O178 1.753(7)
Mo53 O179 1.751(7)
Mo53 O182 2.242(6)
Mo53 O183 2.236(6)
Mo53 O186 1.884(6)
Mo54 Mo56 3.2018(11)
Mo54 O173 1.904(7)
Mo54 O179 2.417(7)
Mo54 O180 1.714(7)
Mo54 O183 2.158(6)
Mo54 O184 1.738(7)
Mo54 O187 1.923(7)
Mo55 O182 2.140(6)
Mo55 O185 1.938(6)
Mo55 O186 2.231(6)
Mo55 O188 1.726(6)
Mo55 O189 1.958(6)
Mo55 O191 1.733(7)
Mo56 O183 2.115(6)
Mo56 O186 2.235(6)
Mo56 O187 1.993(6)
Mo56 O189 1.900(6)
Mo56 O190 1.725(7)
Mo56 O192 1.742(7)
Mo57 Mo59 3.1881(11)
Mo57 O193 1.703(7)
Mo57 O195 1.931(7)
Mo57 O196 2.204(6)
Mo57 O198 1.724(7)
Mo57 O199 1.978(7)
Mo57 O206 2.174(6)
Mo58 Mo61 3.1837(11)
Mo58 O194 1.718(7)
Mo58 O196 2.233(6)
Mo58 O197 1.960(7)
Mo58 O199 1.948(7)
Mo58 O200 1.733(7)
Mo58 O207 2.165(6)
Mo59 Mo62 3.1436(11)
Mo59 O195 1.942(7)
Mo59 O201 1.731(7)
Mo59 O202 2.472(7)
Mo59 O205 1.712(7)
Mo59 O206 2.142(6)
Mo59 O209 1.914(6)
Mo60 O196 1.924(6)
Mo60 O202 1.736(6)
Mo60 O203 1.742(7)
Mo60 O206 2.227(6)
Mo60 O207 2.265(6)
Mo60 O210 1.905(6)
Mo61 Mo63 3.1822(11)
Mo61 O197 1.904(7)
Mo61 O203 2.491(7)
Mo61 O204 1.726(7)
Mo61 O207 2.138(6)
Mo61 O208 1.727(7)
Mo61 O211 1.952(7)
Mo62 O206 2.106(6)
Mo62 O209 1.969(6)
Mo62 O210 2.232(6)
Mo62 O212 1.733(6)
Mo62 O213 1.929(6)
Mo62 O215 1.741(7)
Mo63 O207 2.120(6)
Mo63 O210 2.273(6)
Mo63 O211 1.948(6)
Mo63 O213 1.909(6)
Mo63 O214 1.723(6)
Mo63 O216 1.739(6)
Mo64 Mo66 3.1930(11)
Mo64 O217 1.723(7)
Mo64 O219 1.964(7)
Mo64 O220 2.227(6)
Mo64 O222 1.732(7)
Mo64 O223 1.941(6)
Mo64 O230 2.164(6)
Mo65 Mo68 3.2069(12)
Mo65 O218 1.707(7)
Mo65 O220 2.224(6)
Mo65 O221 1.948(7)
Mo65 O223 1.984(7)
Mo65 O224 1.715(7)
Mo65 O231 2.192(6)
Mo66 Mo69 3.1966(10)
Mo66 O219 1.924(7)
Mo66 O225 1.706(7)
Mo66 O226 2.421(7)
Mo66 O229 1.730(7)
Mo66 O230 2.168(6)
Mo66 O233 1.976(6)
Mo67 O220 1.925(6)
Mo67 O226 1.738(7)
Mo67 O227 1.733(7)
Mo67 O230 2.246(6)
Mo67 O231 2.229(6)
Mo67 O234 1.913(6)
Mo68 Mo70 3.1946(11)
Mo68 O221 1.930(7)
Mo68 O227 2.512(7)
Mo68 O228 1.720(7)
Mo68 O231 2.161(6)
Mo68 O232 1.719(7)
Mo68 O235 1.925(7)
Mo69 O230 2.127(6)
Mo69 O233 1.945(6)
Mo69 O234 2.241(6)
Mo69 O236 1.738(6)
Mo69 O237 1.948(6)
Mo69 O239 1.741(6)
Mo70 O231 2.094(6)
Mo70 O234 2.266(6)
Mo70 O235 1.994(6)
Mo70 O237 1.892(6)
Mo70 O238 1.714(6)
Mo70 O240 1.747(7)
Mo71 O241 1.716(7)
Mo71 O243 2.002(7)
Mo71 O244 2.216(7)
Mo71 O246 1.727(7)
Mo71 O247 1.942(7)
Mo71 O254 2.169(6)
Mo72 O242 1.723(7)
Mo72 O244 2.214(7)
Mo72 O245 1.980(7)
Mo72 O247 1.962(7)
Mo72 O248 1.725(7)
Mo72 O255 2.162(6)
Mo73 Mo76 3.2080(11)
Mo73 O243 1.894(7)
Mo73 O249 1.724(7)
Mo73 O250 2.423(7)
Mo73 O253 1.751(7)
Mo73 O254 2.151(6)
Mo73 O257 1.961(6)
Mo74 O244 1.915(6)
Mo74 O250 1.741(6)
Mo74 O251 1.753(7)
Mo74 O254 2.242(6)
Mo74 O255 2.228(6)
Mo74 O258 1.870(6)
Mo75 Mo77 3.1722(11)
Mo75 O245 1.934(7)
Mo75 O251 2.402(7)
Mo75 O252 1.722(7)
Mo75 O255 2.177(7)
Mo75 O256 1.722(7)
Mo75 O259 1.919(7)
Mo76 O254 2.146(6)
Mo76 O257 1.959(6)
Mo76 O258 2.232(6)
Mo76 O260 1.729(7)
Mo76 O263 1.728(7)
Mo76 O320 1.924(6)
Mo77 O255 2.110(6)
Mo77 O258 2.228(6)
Mo77 O259 1.971(6)
Mo77 O262 1.737(6)
Mo77 O264 1.735(6)
Mo77 O320 1.920(6)
Mo78 Mo80 3.1956(13)
Mo78 O265 1.717(8)
Mo78 O267 1.993(8)
Mo78 O268 2.209(7)
Mo78 O270 1.713(8)
Mo78 O271 1.932(8)
Mo78 O278 2.154(6)
Mo79 Mo82 3.2125(14)
Mo79 O266 1.719(7)
Mo79 O268 2.240(7)
Mo79 O269 1.981(8)
Mo79 O271 1.949(8)
Mo79 O272 1.735(7)
Mo79 O279 2.144(6)
Mo80 Mo83 3.1847(11)
Mo80 O267 1.898(7)
Mo80 O273 1.728(8)
Mo80 O277 1.724(8)
Mo80 O278 2.135(6)
Mo80 O281 1.951(7)
Mo81 O268 1.933(6)
Mo81 O274 1.734(7)
Mo81 O275 1.751(7)
Mo81 O278 2.226(6)
Mo81 O279 2.271(6)
Mo81 O282 1.867(6)
Mo82 Mo84 3.1798(12)
Mo82 O269 1.929(8)
Mo82 O275 2.445(7)
Mo82 O276 1.731(8)
Mo82 O279 2.162(7)
Mo82 O280 1.715(8)
Mo82 O283 1.906(7)
Mo83 O278 2.144(6)
Mo83 O281 1.932(6)
Mo83 O282 2.216(6)
Mo83 O284 1.720(7)
Mo83 O285 1.960(6)
Mo83 O287 1.727(7)
Mo84 O279 2.093(6)
Mo84 O282 2.282(6)
Mo84 O283 1.992(7)
Mo84 O285 1.885(6)
Mo84 O286 1.721(7)
Mo84 O288 1.744(7)
Mo85 O305 1.772(6)
Mo85 O306 1.773(6)
Mo85 O307 1.774(6)
Mo85 O308 1.771(7)
Mo86 O326 1.779(6)
Mo86 O327 1.768(6)
Mo86 O328 1.774(6)
Mo86 O329 1.782(6)
Mo87 O346 1.760(6)
Mo87 O347 1.779(6)
Mo87 O348 1.771(6)
Mo87 O465 1.771(6)
O20 Tb1 2.469(6)
O20 Eu1 2.469(6)
O22 Tb2 2.448(6)
O22 Eu2 2.448(6)
O23 Tb3 2.393(7)
O23 Eu3 2.393(7)
O24 Tb3 2.398(6)
O24 Eu3 2.398(6)
O44 Tb2 2.435(6)
O44 Eu2 2.435(6)
O46 Tb1 2.403(6)
O46 Eu1 2.403(6)
O47 Tb4 2.404(6)
O47 Eu4 2.404(6)
O48 Tb4 2.363(6)
O48 Eu4 2.363(6)
O68 Tb4 2.422(6)
O68 Eu4 2.422(6)
O70 Tb3 2.424(6)
O70 Eu3 2.424(6)
O71 Tb2 2.433(6)
O71 Eu2 2.433(6)
O72 Tb2 2.397(6)
O72 Eu2 2.397(6)
O92 Tb3 2.435(6)
O92 Eu3 2.435(6)
O94 Tb4 2.460(6)
O94 Eu4 2.460(6)
O95 Tb1 2.389(6)
O95 Eu1 2.389(6)
O96 Tb1 2.425(7)
O96 Eu1 2.425(7)
O116 Tb8 2.439(6)
O116 Eu8 2.439(6)
O118 Tb7 2.406(7)
O118 Eu7 2.406(7)
O119 Tb6 2.380(6)
O119 Eu6 2.380(6)
O120 Tb6 2.412(7)
O120 Eu6 2.412(7)
O140 Tb7 2.410(7)
O140 Eu7 2.410(7)
O142 Tb8 2.456(7)
O142 Eu8 2.456(7)
O143 Tb5 2.356(6)
O143 Eu5 2.356(6)
O144 Tb5 2.431(6)
O144 Eu5 2.431(6)
O164 Tb5 2.467(6)
O164 Eu5 2.467(6)
O166 Tb6 2.466(6)
O166 Eu6 2.466(6)
O167 Tb7 2.476(7)
O167 Eu7 2.476(7)
O168 Tb7 2.385(6)
O168 Eu7 2.385(6)
O188 Tb6 2.441(7)
O188 Eu6 2.441(7)
O190 Tb5 2.417(6)
O190 Eu5 2.417(6)
O191 Tb8 2.423(7)
O191 Eu8 2.423(7)
O192 Tb8 2.408(7)
O192 Eu8 2.408(7)
O212 Tb9 2.402(6)
O212 Eu9 2.402(6)
O214 Tb10 2.490(6)
O214 Eu10 2.490(6)
O215 Tb11 2.390(7)
O215 Eu11 2.390(7)
O216 Tb11 2.385(6)
O216 Eu11 2.385(6)
O236 Tb10 2.423(6)
O236 Eu10 2.423(6)
O238 Tb9 2.483(6)
O238 Eu9 2.483(6)
O239 Tb12 2.431(6)
O239 Eu12 2.431(6)
O240 Tb12 2.356(7)
O240 Eu12 2.356(7)
O260 Tb12 2.440(6)
O260 Eu12 2.440(6)
O262 Tb11 2.403(6)
O262 Eu11 2.403(6)
O263 Tb10 2.464(6)
O263 Eu10 2.464(6)
O264 Tb10 2.352(6)
O264 Eu10 2.352(6)
O284 Tb11 2.435(6)
O284 Eu11 2.435(6)
O286 Tb12 2.504(6)
O286 Eu12 2.504(6)
O287 Tb9 2.457(6)
O287 Eu9 2.457(6)
O288 Tb9 2.355(7)
O288 Eu9 2.355(7)
O289 Tb1 2.485(7)
O289 Eu1 2.485(7)
O290 Tb1 2.430(7)
O290 Eu1 2.430(7)
O291 Tb1 2.390(7)
O291 Eu1 2.390(7)
O292 Tb1 2.422(6)
O292 Eu1 2.422(6)
O293 Tb2 2.414(7)
O293 Eu2 2.414(7)
O294 Tb2 2.428(6)
O294 Eu2 2.428(6)
O295 Tb2 2.417(7)
O295 Eu2 2.417(7)
O296 Tb2 2.433(7)
O296 Eu2 2.433(7)
O297 Tb3 2.441(7)
O297 Eu3 2.441(7)
O298 Tb3 2.520(8)
O298 Eu3 2.520(8)
O299 Tb3 2.407(7)
O299 Eu3 2.407(7)
O300 Tb3 2.418(7)
O300 Eu3 2.418(7)
O301 Tb4 2.467(7)
O301 Eu4 2.467(7)
O302 Tb4 2.541(7)
O302 Eu4 2.541(7)
O303 Tb4 2.408(7)
O303 Eu4 2.408(7)
O304 Tb4 2.409(7)
O304 Eu4 2.409(7)
O305 Tb1 2.383(6)
O305 Eu1 2.383(6)
O306 Tb2 2.383(6)
O306 Eu2 2.383(6)
O307 Tb3 2.344(6)
O307 Eu3 2.344(6)
O308 Tb4 2.343(6)
O308 Eu4 2.343(6)
O309 Tb8 2.396(7)
O309 Eu8 2.396(7)
O310 Tb8 2.425(6)
O310 Eu8 2.425(6)
O311 Tb8 2.453(7)
O311 Eu8 2.453(7)
O312 Tb8 2.429(7)
O312 Eu8 2.429(7)
O313 Tb7 2.426(7)
O313 Eu7 2.426(7)
O314 Tb7 2.497(7)
O314 Eu7 2.497(7)
O315 Tb7 2.433(7)
O315 Eu7 2.433(7)
O316 Tb7 2.416(7)
O316 Eu7 2.416(7)
O317 Tb5 2.404(7)
O317 Eu5 2.404(7)
O318 Tb5 2.527(7)
O318 Eu5 2.527(7)
O319 Tb5 2.472(7)
O319 Eu5 2.472(7)
O321 Tb5 2.411(7)
O321 Eu5 2.411(7)
O322 Tb6 2.364(7)
O322 Eu6 2.364(7)
O323 Tb6 2.517(7)
O323 Eu6 2.517(7)
O324 Tb6 2.468(8)
O324 Eu6 2.468(8)
O325 Tb6 2.420(7)
O325 Eu6 2.420(7)
O326 Tb8 2.370(6)
O326 Eu8 2.370(6)
O327 Tb7 2.361(6)
O327 Eu7 2.361(6)
O328 Tb5 2.340(6)
O328 Eu5 2.340(6)
O329 Tb6 2.319(6)
O329 Eu6 2.319(6)
O330 Tb9 2.419(7)
O330 Eu9 2.419(7)
O331 Tb9 2.439(7)
O331 Eu9 2.439(7)
O332 Tb9 2.455(7)
O332 Eu9 2.455(7)
O333 Tb9 2.402(7)
O333 Eu9 2.402(7)
O334 Tb10 2.426(7)
O334 Eu10 2.426(7)
O335 Tb10 2.414(6)
O335 Eu10 2.414(6)
O336 Tb10 2.439(7)
O336 Eu10 2.439(7)
O337 Tb10 2.414(7)
O337 Eu10 2.414(7)
O338 Tb12 2.441(7)
O338 Eu12 2.441(7)
O339 Tb12 2.557(7)
O339 Eu12 2.557(7)
O340 Tb12 2.417(7)
O340 Eu12 2.417(7)
O341 Tb12 2.426(7)
O341 Eu12 2.426(7)
O342 Tb11 2.456(7)
O342 Eu11 2.456(7)
O343 Tb11 2.562(8)
O343 Eu11 2.562(8)
O344 Tb11 2.412(7)
O344 Eu11 2.412(7)
O345 Tb11 2.409(7)
O345 Eu11 2.409(7)
O346 Tb9 2.380(6)
O346 Eu9 2.380(6)
O347 Tb10 2.370(6)
O347 Eu10 2.370(6)
O348 Tb12 2.358(6)
O348 Eu12 2.358(6)
O465 Tb11 2.367(6)
O465 Eu11 2.367(6)

loop_
_exptl_oxdiff_crystal_face_indexfrac_h
_exptl_oxdiff_crystal_face_indexfrac_k
_exptl_oxdiff_crystal_face_indexfrac_l
_exptl_oxdiff_crystal_face_x
_exptl_oxdiff_crystal_face_y
_exptl_oxdiff_crystal_face_z
6.0129 41.0046 3.9984 -0.5666 -0.1203 0.8117
-4.0095 -41.0048 -11.9985 0.4237 0.0761 -0.9049
11.0143 -13.0027 -42.9999 -0.6301 -0.1249 -0.7587
-11.0143 13.0027 42.9999 0.6301 0.1249 0.7587
-23.0021 6.0041 -21.9973 0.2811 -0.9482 0.0378
23.0020 -4.0039 23.9972 -0.2807 0.9567 0.0218
11.0010 26.0015 36.9975 -0.1547 0.5456 0.8187
4.0002 -35.0049 -26.9991 -0.0215 0.0605 -0.9876
0.9818 -25.0039 38.9996 0.6953 0.7121 -0.1048
